data_7132994
loop_
_publ_author_name
'Shields, C. E.'
'Fellowes, T.'
'Slater, A. G.'
'Cooper, A. I.'
'Andrews, K. G.'
'Szczypi&#x144;ski, F T'

_publ_section_title
;
 Exploration of the polymorphic solid-state landscape of an amide-linked
 organic cage using computation and automation.
;
_journal_issue 47
_journal_name_full 'Chemical communications (Cambridge, England)'
_journal_page_first 6023
_journal_page_last 6026
_journal_paper_doi 10.1039/d4cc01407c
_journal_volume 60
_journal_year 2024
_chemical_formula_moiety 'C126 H112 N6 O10.002, 6[C2H6SO]'
_chemical_formula_sum 'C138 H148 N6 O16 S6'
_chemical_formula_weight 2338.98
_space_group_crystal_system triclinic
_space_group_IT_number 2
_space_group_name_Hall '-P 1'
_space_group_name_H-M_alt 'P -1'
_atom_sites_solution_hydrogens geom
_atom_sites_solution_primary dual
_audit_creation_date 2024-03-26
_audit_creation_method
;
Olex2 1.5
(compiled 2024.02.16 svn.r378c4104 for OlexSys, GUI svn.r6928)
;
_audit_update_record
;
2024-03-27 deposited with the CCDC.	2024-05-02 downloaded from the CCDC.
;
_cell_angle_alpha 94.1928(10)
_cell_angle_beta 111.5642(11)
_cell_angle_gamma 109.9034(11)
_cell_formula_units_Z 4
_cell_length_a 21.6989(3)
_cell_length_b 27.1612(3)
_cell_length_c 27.6258(3)
_cell_measurement_reflns_used 58501
_cell_measurement_temperature 100.10
_cell_measurement_theta_max 29.5370
_cell_measurement_theta_min 1.5210
_cell_volume 13867.0(3)
_computing_cell_refinement 'CrysAlisPro 1.171.42.49 (Rigaku OD, 2022)'
_computing_data_collection 'CrysAlisPro 1.171.42.49 (Rigaku OD, 2022)'
_computing_data_reduction 'CrysAlisPro 1.171.42.49 (Rigaku OD, 2022)'
_computing_molecular_graphics 'Olex2 1.5 (Dolomanov et al., 2009)'
_computing_publication_material 'Olex2 1.5 (Dolomanov et al., 2009)'
_computing_structure_refinement 'SHELXL 2019/2 (Sheldrick, 2015)'
_computing_structure_solution 'SHELXT  (Sheldrick, 2015)'
_diffrn_ambient_temperature 100.10
_diffrn_detector_area_resol_mean 5.8140
_diffrn_measured_fraction_theta_full 0.999
_diffrn_measured_fraction_theta_max 0.999
_diffrn_measurement_details
;
List of Runs (angles in degrees, time in seconds):

  # Type    Start    End  Width  t~exp~   \w     \q     \k     \f   Frames
#--------------------------------------------------------------------------
  1  \f      0.00 180.00   0.20    0.20   0.00   0.00   0.00    --   900
  2  \w   -145.00  25.00   0.20    0.20    --   30.00   0.00   0.00  850
  3  \w   -145.00  25.00   0.20    0.20    --   30.00   0.00 120.00  850
  4  \w   -145.00  25.00   0.20    0.20    --   30.00   0.00 240.00  850
;
_diffrn_measurement_device 'abstract diffractometer'
_diffrn_measurement_device_type 'dectris-CrysAlisPro-abstract goniometer imported dectris images'
_diffrn_measurement_method '\w and \f scans'
_diffrn_radiation_type synchrotron
_diffrn_radiation_wavelength 0.6889
_diffrn_reflns_av_R_equivalents 0.0614
_diffrn_reflns_av_unetI/netI 0.0715
_diffrn_reflns_Laue_measured_fraction_full 0.999
_diffrn_reflns_Laue_measured_fraction_max 0.999
_diffrn_reflns_limit_h_max 21
_diffrn_reflns_limit_h_min -21
_diffrn_reflns_limit_k_max 27
_diffrn_reflns_limit_k_min -27
_diffrn_reflns_limit_l_max 27
_diffrn_reflns_limit_l_min -27
_diffrn_reflns_number 115133
_diffrn_reflns_point_group_measured_fraction_full 0.999
_diffrn_reflns_point_group_measured_fraction_max 0.999
_diffrn_reflns_theta_full 20.148
_diffrn_reflns_theta_max 20.148
_diffrn_reflns_theta_min 1.462
_exptl_absorpt_coefficient_mu 0.148
_exptl_absorpt_correction_T_max 1.00000
_exptl_absorpt_correction_T_min 0.50244
_exptl_absorpt_correction_type multi-scan
_exptl_absorpt_process_details
;
CrysAlisPro 1.171.42.49 (Rigaku Oxford Diffraction, 2022)
Empirical absorption correction using spherical harmonics,
implemented in SCALE3 ABSPACK scaling algorithm.
;
_exptl_crystal_colour colourless
_exptl_crystal_colour_primary colourless
_exptl_crystal_density_diffrn 1.120
_exptl_crystal_description block
_exptl_crystal_F_000 4968
_exptl_crystal_size_max 0.23
_exptl_crystal_size_mid 0.18
_exptl_crystal_size_min 0.15
_refine_diff_density_max 1.081
_refine_diff_density_min -0.667
_refine_diff_density_rms 0.051
_refine_ls_extinction_method none
_refine_ls_goodness_of_fit_ref 1.079
_refine_ls_hydrogen_treatment constr
_refine_ls_matrix_type full
_refine_ls_number_parameters 2714
_refine_ls_number_reflns 29012
_refine_ls_number_restraints 221
_refine_ls_restrained_S_all 1.086
_refine_ls_R_factor_all 0.1161
_refine_ls_R_factor_gt 0.0867
_refine_ls_shift/su_max 0.003
_refine_ls_shift/su_mean 0.000
_refine_ls_structure_factor_coef Fsqd
_refine_ls_weighting_details 'w=1/[\s^2^(Fo^2^)+(0.1731P)^2^+4.3219P] where P=(Fo^2^+2Fc^2^)/3'
_refine_ls_weighting_scheme calc
_refine_ls_wR_factor_gt 0.2694
_refine_ls_wR_factor_ref 0.2936
_reflns_Friedel_coverage 0.000
_reflns_number_gt 18299
_reflns_number_total 29012
_reflns_threshold_expression 'I > 2\s(I)'
_cod_data_source_file d4cc01407c3.cif
_cod_data_source_block ka1_dmso_meoh
_cod_depositor_comments 'Adding full bibliography for 7132990--7132997.cif.'
_cod_database_code 7132994
_shelx_shelxl_version_number 2019/2
_shelx_space_group_comment
;
The symmetry employed for this shelxl refinement is uniquely defined
by the following loop, which should always be used as a source of
symmetry information in preference to the above space-group names.
They are only intended as comments.
;
_shelx_estimated_absorpt_t_max 0.978
_shelx_estimated_absorpt_t_min 0.967
_olex2_refinement_description
;
1. Fixed Uiso
 At 1.2 times of:
  All C(H) groups, All N(H) groups
 At 1.5 times of:
  All C(H,H,H) groups, All O(H) groups
2. Restrained distances
 O246-C138
 1.3 with sigma of 0.004
 C7-C8 \\sim C7-C9 \\sim C7-C248 \\sim C8-C9 \\sim C8-C248 \\sim C9-C248
 with sigma of 0.04
 C239-C10 \\sim C239-C10A
 with sigma of 0.02
 C239-C200 \\sim C239-C10 \\sim C239-C28 \\sim C239-C34 \\sim C239-C10A \\sim
C239-C34A \\sim C239-C28A
 with sigma of 0.01
 C37A-C6 \\sim C37A-C1A \\sim C37A-C2A \\sim C37A-C3A
 with sigma of 0.02
 C37-C7 \\sim C37-C8 \\sim C37-C9 \\sim C37-C248
 with sigma of 0.02
 C6-C1A \\sim C6-C2A \\sim C6-C3A \\sim C1A-C2A \\sim C1A-C3A \\sim C2A-C3A
 with sigma of 0.02
 C126-C21 \\sim C126-C21A
 with sigma of 0.02
 C32-C52 \\sim C32A-C52A
 with sigma of 0.02
 C126-C32 \\sim C126-C32A
 with sigma of 0.04
 C126-C52 \\sim C126-C52A
 with sigma of 0.04
 C239-C28 \\sim C239-C28A
 with sigma of 0.02
 C239-C34 \\sim C239-C34A
 with sigma of 0.02
 C10-C28 \\sim C10-C34 \\sim C28-C34 \\sim C34A-C28A
 with sigma of 0.04
3. Rigid body (RIGU) restrains
 C4, C2, C1, C6, C5, C181, C175, C202, C252, C219, C248, C3, C3A, C9, C8, C1A,
 C37A, C37, C2A, C7
 with sigma for 1-2 distances of 0.004 and sigma for 1-3 distances of 0.004
4. Others
 Sof(C16A)=Sof(H16A)=Sof(C33A)=Sof(H33A)=Sof(C17A)=Sof(H17A)=Sof(C36A)=
 Sof(H36A)=1-FVAR(1)
 Sof(C16)=Sof(H16)=Sof(C33)=Sof(H33)=Sof(C17)=Sof(H17)=Sof(C36)=Sof(H36)=FVAR(1)
 Sof(C4)=Sof(C3)=Sof(H3)=Sof(C2)=Sof(C1)=Sof(H1)=Sof(C6)=Sof(C5)=Sof(H5)=
 Sof(C1A)=Sof(H1AA)=Sof(H1AB)=Sof(H1AC)=Sof(C2A)=Sof(H2AA)=Sof(H2AB)=Sof(H2AC)=
 Sof(C37A)=Sof(C3A)=Sof(H3AA)=Sof(H3AB)=Sof(H3AC)=1-FVAR(2)
 Sof(C181)=Sof(C175)=Sof(H175)=Sof(C202)=Sof(C252)=Sof(H252)=Sof(C248)=
 Sof(C219)=Sof(H219)=Sof(C37)=Sof(C7)=Sof(H7A)=Sof(H7B)=Sof(H7C)=Sof(C8)=
 Sof(H8A)=Sof(H8B)=Sof(H8C)=Sof(C9)=Sof(H9A)=Sof(H9B)=Sof(H9C)=FVAR(2)
 Sof(C21A)=Sof(H21D)=Sof(H21E)=Sof(H21F)=Sof(C52A)=Sof(H52D)=Sof(H52E)=
 Sof(H52F)=Sof(C32A)=Sof(H32D)=Sof(H32E)=Sof(H32F)=1-FVAR(3)
 Sof(C21)=Sof(H21A)=Sof(H21B)=Sof(H21C)=Sof(C32)=Sof(H32A)=Sof(H32B)=Sof(H32C)=
 Sof(C52)=Sof(H52A)=Sof(H52B)=Sof(H52C)=FVAR(3)
 Sof(C10A)=Sof(H10D)=Sof(H10E)=Sof(H10F)=Sof(C34A)=Sof(H34D)=Sof(H34E)=
 Sof(H34F)=Sof(C28A)=Sof(H28D)=Sof(H28E)=Sof(H28F)=1-FVAR(4)
 Sof(C10)=Sof(H10A)=Sof(H10B)=Sof(H10C)=Sof(C28)=Sof(H28A)=Sof(H28B)=Sof(H28C)=
 Sof(C34)=Sof(H34A)=Sof(H34B)=Sof(H34C)=FVAR(4)
 Fixed Sof: O2(0.667) H2(0.333333) O223(0.667) H223(0.333333) O262(0.667)
 H262(0.333333) O216(0.667) H216(0.333333) O250(0.667) H250(0.333333)
 O269(0.667) H269(0.333333) O1(0.667) H1A(0.333333) O237(0.667) H237(0.333333)
 O271(0.667) H271(0.333333)
5.a Ternary CH refined with riding coordinates:
 C046(H046), C024(H024), C051(H051), C053(H053)
5.b Me refined with riding coordinates:
 C1A(H1AA,H1AB,H1AC), C2A(H2AA,H2AB,H2AC), C3A(H3AA,H3AB,H3AC), C21(H21A,H21B,
 H21C), C32(H32A,H32B,H32C), C52(H52A,H52B,H52C), C7(H7A,H7B,H7C), C8(H8A,H8B,
 H8C), C9(H9A,H9B,H9C), C221(H22A,H22B,H22C), C226(H22D,H22E,H22F), C257(H25A,
 H25B,H25C), C274(H27A,H27B,H27C), C278(H27D,H27E,H27F), C22(H22G,H22H,H22I),
 C259(H25D,H25E,H25F), C275(H27G,H27H,H27I), C20(H20A,H20B,H20C), C191(H19A,
 H19B,H19C), C249(H24A,H24B,H24C), C263(H26A,H26B,H26C), C208(H20D,H20E,H20F),
 C232(H23A,H23B,H23C), C241(H24D,H24E,H24F), C18(H18A,H18B,H18C), C14(H14A,H14B,
 H14C), C97(H97A,H97B,H97C), C224(H22J,H22K,H22L), C251(H25G,H25H,H25I),
 C13(H13A,H13B,H13C), C169(H16B,H16C,H16D), C245(H24G,H24H,H24I), C276(H27J,
 H27K,H27L), C10(H10A,H10B,H10C), C28(H28A,H28B,H28C), C34(H34A,H34B,H34C),
 C15(H15A,H15B,H15C), C11(H11A,H11B,H11C), C30(H30A,H30B,H30C), C21A(H21D,H21E,
 H21F), C52A(H52D,H52E,H52F), C32A(H32D,H32E,H32F), C10A(H10D,H10E,H10F),
 C34A(H34D,H34E,H34F), C28A(H28D,H28E,H28F)
5.c Aromatic/amide H refined with riding coordinates:
 C3(H3), C1(H1), C5(H5), N035(H035), C055(H055), C070(H070), C083(H083),
 C101(H101), C047(H047), C058(H058), C099(H099), C136(H136), C090(H090),
 C199(H199), C012(H012), C067(H067), C175(H175), C252(H252), C219(H219),
 C097(H097), C018(H018), C113(H113), C064(H064), N007(H007), N073(H073),
 N132(H132), C084(H084), C131(H131), C165(H165), C168(H168), C129(H129),
 C178(H178), C108(H108), C159(H159), C103(H103), C133(H133), C173(H173),
 C235(H235), C258(H258), C125(H125), C176(H176), C227(H227), C233(H233),
 C062(H062), C077(H077), C027(H027), C094(H094), C093(H093), C098(H098),
 C162(H162), C111(H111), C011(H011), N009(H009), N085(H085), C143(H143),
 C106(H106), C155(H155), C048(H048), C004(H004), C039(H039), N036(H036),
 C044(H044), C071(H071), C134(H134), C110(H110), C153(H153), C190(H190),
 C092(H092), C146(H146), C196(H196), C118(H118), C218(H218), C220(H220),
 N163(H163), N109(H109), C206(H206), C210(H210), C197(H197), C240(H240),
 C157(H157), C198(H198), C074(H074), C148(H148), C255(H255), C192(H192),
 C078(H078), C243(H243), C244(H244), C16(H16), C33(H33), C16A(H16A), C33A(H33A),
  N041(H041), C266(H266), C247(H247), C17(H17), C36(H36), C17A(H17A),
 C36A(H36A), C096(H096), C040(H040), C158(H158), C204(H204), C193(H193),
 C217(H217), C119(H119), C184(H184), C045(H045), C063(H063), N022(H022),
 N029(H029), C120(H120), C082(H082), C130(H130), C142(H142)
5.d Fitted hexagon refined as free rotating group:
 C4(C3,C2,C1,C6,C5), C181(C175,C202,C252,C248,C219)
5.e Tetrahedral OH refined with riding coordinates:
 O2(H2), O223(H223), O262(H262), O216(H216), O250(H250), O269(H269), O1(H1A),
 O237(H237), O271(H271), O246(H246)
;
_olex2_submission_special_instructions 'No special instructions were received'
_oxdiff_exptl_absorpt_empirical_details
;
Empirical correction (ABSPACK) includes:
- Absorption correction using spherical harmonics
- Frame scaling
;

loop_
_space_group_symop_operation_xyz
'x, y, z'
'-x, -y, -z'

loop_
_atom_site_label
_atom_site_type_symbol
_atom_site_fract_x
_atom_site_fract_y
_atom_site_fract_z
_atom_site_U_iso_or_equiv
_atom_site_adp_type
_atom_site_occupancy
_atom_site_site_symmetry_order
_atom_site_calc_flag
_atom_site_refinement_flags_posn
_atom_site_refinement_flags_adp
_atom_site_refinement_flags_occupancy
_atom_site_disorder_assembly
_atom_site_disorder_group
C4 C 0.3493(9) 0.9588(5) 0.4045(11) 0.084(5) Uani 0.583(19) 1 d G . P A 2
C3 C 0.4219(9) 0.9782(6) 0.4143(11) 0.082(5) Uani 0.583(19) 1 d G . P A 2
H3 H 0.442906 0.954006 0.408808 0.099 Uiso 0.583(19) 1 calc R U P A 2
C2 C 0.4639(7) 1.0331(6) 0.4323(10) 0.096(7) Uani 0.583(19) 1 d G . P A 2
C1 C 0.4332(8) 1.0685(5) 0.4403(9) 0.134(9) Uani 0.583(19) 1 d G . P A 2
H1 H 0.461851 1.106015 0.452577 0.160 Uiso 0.583(19) 1 calc R U P A 2
C6 C 0.3606(8) 1.0491(6) 0.4305(9) 0.167(9) Uani 0.583(19) 1 d DG . P A 2
C5 C 0.3187(7) 0.9942(6) 0.4125(9) 0.117(7) Uani 0.583(19) 1 d G . P A 2
H5 H 0.269034 0.980888 0.405778 0.141 Uiso 0.583(19) 1 calc R U P A 2
C1A C 0.3748(10) 1.1467(6) 0.4446(13) 0.221(11) Uani 0.583(19) 1 d D . P A 2
H1AA H 0.349087 1.170462 0.442935 0.332 Uiso 0.583(19) 1 calc R U P A 2
H1AB H 0.411197 1.154056 0.481146 0.332 Uiso 0.583(19) 1 calc R U P A 2
H1AC H 0.398478 1.153130 0.420177 0.332 Uiso 0.583(19) 1 calc R U P A 2
C2A C 0.2790(11) 1.0751(7) 0.4650(12) 0.213(11) Uani 0.583(19) 1 d D . P A 2
H2AA H 0.245242 1.037316 0.453269 0.320 Uiso 0.583(19) 1 calc R U P A 2
H2AB H 0.313602 1.082069 0.502145 0.320 Uiso 0.583(19) 1 calc R U P A 2
H2AC H 0.252131 1.098163 0.462552 0.320 Uiso 0.583(19) 1 calc R U P A 2
C37A C 0.3208(10) 1.0878(6) 0.4281(12) 0.225(10) Uani 0.583(19) 1 d D . P A 2
C3A C 0.2591(12) 1.0775(9) 0.3691(13) 0.296(13) Uani 0.583(19) 1 d D . P A 2
H3AA H 0.224299 1.040030 0.358058 0.444 Uiso 0.583(19) 1 calc R U P A 2
H3AB H 0.234264 1.101499 0.369531 0.444 Uiso 0.583(19) 1 calc R U P A 2
H3AC H 0.281361 1.084650 0.343849 0.444 Uiso 0.583(19) 1 calc R U P A 2
O2 O 0.2572(6) 0.7482(4) 0.0860(3) 0.166(4) Uani 0.667 1 d . . P B 2
H2 H 0.233761 0.756316 0.058373 0.249 Uiso 0.3333 1 calc R U P B 2
C003 C 0.1848(2) 0.66269(18) 0.02844(18) 0.0604(13) Uani 1 1 d . . . . .
O001 O 0.00223(19) 0.58905(14) 0.17141(13) 0.0719(9) Uani 1 1 d . . . . .
C014 C 0.0503(3) 0.6338(2) 0.1913(2) 0.0606(13) Uani 1 1 d . . . . .
C034 C 0.0823(3) 0.65881(19) 0.2490(2) 0.0600(13) Uani 1 1 d . . . . .
N035 N 0.0802(2) 0.66350(16) 0.16161(17) 0.0753(12) Uani 1 1 d . . . . .
H035 H 0.109116 0.697340 0.177160 0.090 Uiso 1 1 calc R U . . .
C055 C 0.0631(3) 0.6270(2) 0.2827(2) 0.0660(14) Uani 1 1 d . . . . .
H055 H 0.030803 0.590405 0.267918 0.079 Uiso 1 1 calc R U . . .
C070 C 0.1291(3) 0.7115(2) 0.2702(2) 0.0638(13) Uani 1 1 d . . . . .
H070 H 0.143668 0.732987 0.247567 0.077 Uiso 1 1 calc R U . . .
C054 C 0.0697(3) 0.64568(19) 0.1088(2) 0.0628(13) Uani 1 1 d . . . . .
C042 C 0.0894(3) 0.6471(2) 0.3365(2) 0.0683(14) Uani 1 1 d . . . . .
C037 C 0.1555(2) 0.7338(2) 0.3236(2) 0.0643(13) Uani 1 1 d . . . . .
C083 C 0.0030(3) 0.6116(2) 0.0691(2) 0.0701(14) Uani 1 1 d . . . . .
H083 H -0.038712 0.600514 0.076200 0.084 Uiso 1 1 calc R U . . .
C101 C 0.1299(3) 0.66378(19) 0.0980(2) 0.0663(14) Uani 1 1 d . . . . .
H101 H 0.175111 0.687755 0.125183 0.080 Uiso 1 1 calc R U . . .
C047 C 0.1352(3) 0.7014(2) 0.3564(2) 0.0704(14) Uani 1 1 d . . . . .
H047 H 0.153168 0.716582 0.393361 0.084 Uiso 1 1 calc R U . . .
C126 C 0.0686(4) 0.6121(3) 0.3726(3) 0.0849(17) Uani 1 1 d D . . . .
C105 C 0.2041(3) 0.7915(2) 0.3454(2) 0.0674(14) Uani 1 1 d . . . . .
C058 C -0.0020(3) 0.59402(19) 0.0191(2) 0.0622(13) Uani 1 1 d . . . . .
H058 H -0.047070 0.569608 -0.007904 0.075 Uiso 1 1 calc R U . . .
C043 C 0.1245(2) 0.64702(19) 0.0476(2) 0.0616(13) Uani 1 1 d . . . . .
C21 C 0.089(2) 0.6402(8) 0.4252(8) 0.31(3) Uani 0.67(2) 1 d D . P C 1
H21A H 0.073066 0.614526 0.445710 0.472 Uiso 0.67(2) 1 calc R U P C 1
H21B H 0.141148 0.659754 0.442877 0.472 Uiso 0.67(2) 1 calc R U P C 1
H21C H 0.065432 0.665779 0.423169 0.472 Uiso 0.67(2) 1 calc R U P C 1
C32 C -0.0142(7) 0.5807(7) 0.3474(6) 0.144(7) Uani 0.67(2) 1 d D . P C 1
H32A H -0.029964 0.560787 0.311069 0.216 Uiso 0.67(2) 1 calc R U P C 1
H32B H -0.027457 0.555473 0.369010 0.216 Uiso 0.67(2) 1 calc R U P C 1
H32C H -0.037647 0.606004 0.346180 0.216 Uiso 0.67(2) 1 calc R U P C 1
C52 C 0.0918(11) 0.5650(7) 0.3660(7) 0.175(9) Uani 0.67(2) 1 d D . P C 1
H52A H 0.074285 0.549608 0.327933 0.262 Uiso 0.67(2) 1 calc R U P C 1
H52B H 0.144575 0.578240 0.383039 0.262 Uiso 0.67(2) 1 calc R U P C 1
H52C H 0.071275 0.537244 0.382965 0.262 Uiso 0.67(2) 1 calc R U P C 1
C099 C 0.1934(3) 0.8238(2) 0.3780(2) 0.0717(14) Uani 1 1 d . . . . .
H099 H 0.154558 0.808852 0.387933 0.086 Uiso 1 1 calc R U . . .
C136 C 0.2608(3) 0.8138(2) 0.3306(2) 0.0861(17) Uani 1 1 d . . . . .
H136 H 0.268761 0.792277 0.306744 0.103 Uiso 1 1 calc R U . . .
C020 C 0.0582(3) 0.61170(18) 0.00804(19) 0.0603(13) Uani 1 1 d . . . . .
C090 C 0.2364(3) 0.8776(2) 0.3974(2) 0.0770(15) Uani 1 1 d . . . . .
H090 H 0.226274 0.899276 0.419516 0.092 Uiso 1 1 calc R U . . .
C199 C 0.3049(3) 0.8674(3) 0.3508(3) 0.0905(18) Uani 1 1 d . . . . .
H199 H 0.343954 0.882167 0.341121 0.109 Uiso 1 1 calc R U . . .
C046 C 0.0601(2) 0.59585(18) -0.04486(18) 0.0585(12) Uani 1 1 d . . . . .
H046 H 0.012228 0.570076 -0.072743 0.070 Uiso 1 1 calc R U . . .
C002 C 0.1856(3) 0.60960(18) 0.00639(18) 0.0577(12) Uani 1 1 d . . . . .
C023 C 0.1563(3) 0.68570(19) -0.02096(18) 0.0593(12) Uani 1 1 d . . . . .
C185 C 0.2583(4) 0.7022(3) 0.0731(2) 0.0754(16) Uani 1 1 d . . . . .
C112 C 0.2947(3) 0.9007(2) 0.3848(2) 0.0779(16) Uani 1 1 d . . . . .
C016 C 0.0897(3) 0.64879(18) -0.0605(2) 0.0591(12) Uani 1 1 d . . . . .
C032 C 0.1182(2) 0.5747(2) -0.03327(19) 0.0581(12) Uani 1 1 d . . . . .
C012 C 0.2422(3) 0.5934(2) 0.01959(19) 0.0593(13) Uani 1 1 d . . . . .
H012 H 0.288132 0.616497 0.046637 0.071 Uiso 1 1 calc R U . . .
C067 C 0.1881(3) 0.73613(19) -0.0296(2) 0.0611(13) Uani 1 1 d . . . . .
H067 H 0.232657 0.762030 -0.003293 0.073 Uiso 1 1 calc R U . . .
O223 O 0.2860(4) 0.6797(3) 0.1095(3) 0.121(2) Uani 0.667 1 d . . P B .
H223 H 0.292753 0.695745 0.139301 0.182 Uiso 0.3333 1 calc R U P . .
O262 O 0.3061(5) 0.7261(6) 0.0652(5) 0.210(6) Uani 0.667 1 d . . P B 1
H262 H 0.295166 0.719227 0.032297 0.316 Uiso 0.3333 1 calc R U P B 1
C181 C 0.3390(10) 0.9583(6) 0.4112(13) 0.072(6) Uani 0.417(19) 1 d G . P A 1
C175 C 0.4096(11) 0.9693(7) 0.4186(13) 0.068(6) Uani 0.417(19) 1 d G . P A 1
H175 H 0.421633 0.941619 0.406618 0.081 Uiso 0.417(19) 1 calc R U P A 1
C202 C 0.4627(9) 1.0207(7) 0.4434(11) 0.068(6) Uani 0.417(19) 1 d G . P A 1
C252 C 0.4451(9) 1.0612(6) 0.4609(8) 0.083(5) Uani 0.417(19) 1 d G . P A 1
H252 H 0.481343 1.096375 0.477836 0.100 Uiso 0.417(19) 1 calc R U P A 1
C248 C 0.3744(10) 1.0503(6) 0.4535(8) 0.091(5) Uani 0.417(19) 1 d DG . P A 1
C219 C 0.3214(8) 0.9988(8) 0.4287(11) 0.095(7) Uani 0.417(19) 1 d G . P A 1
H219 H 0.273071 0.991359 0.423664 0.114 Uiso 0.417(19) 1 calc R U P A 1
C097 C 0.0579(3) 0.6608(2) -0.1082(2) 0.0697(14) Uani 1 1 d . . . . .
H097 H 0.013918 0.635037 -0.135173 0.084 Uiso 1 1 calc R U . . .
C018 C 0.1098(3) 0.5263(2) -0.0583(2) 0.0614(13) Uani 1 1 d . . . . .
H018 H 0.063834 0.502913 -0.085104 0.074 Uiso 1 1 calc R U . . .
C017 C 0.2335(3) 0.5443(2) -0.0057(2) 0.0622(13) Uani 1 1 d . . . . .
C061 C 0.1525(3) 0.7475(2) -0.0783(2) 0.0660(14) Uani 1 1 d . . . . .
C113 C 0.0901(3) 0.7104(2) -0.1170(2) 0.0754(15) Uani 1 1 d . . . . .
H113 H 0.068526 0.718650 -0.150315 0.090 Uiso 1 1 calc R U . . .
C064 C 0.1674(3) 0.5106(2) -0.0452(2) 0.0689(14) Uani 1 1 d . . . . .
H064 H 0.161356 0.477056 -0.063349 0.083 Uiso 1 1 calc R U . . .
N007 N 0.2943(2) 0.53041(18) 0.01205(17) 0.0715(11) Uani 1 1 d . . . . .
H007 H 0.333572 0.554406 0.038230 0.086 Uiso 1 1 calc R U . . .
N073 N 0.1807(2) 0.79850(18) -0.08967(19) 0.0758(12) Uani 1 1 d . . . . .
H073 H 0.167449 0.798816 -0.123788 0.091 Uiso 1 1 calc R U . . .
C114 C 0.2997(3) 0.4847(3) -0.0061(3) 0.0721(15) Uani 1 1 d . . . . .
C188 C 0.2242(4) 0.8454(3) -0.0561(3) 0.0931(19) Uani 1 1 d . . . . .
C228 C 0.5414(4) 1.0460(3) 0.4474(3) 0.111(2) Uani 1 1 d . . . . .
C37 C 0.3517(10) 1.0902(6) 0.4722(9) 0.129(7) Uani 0.417(19) 1 d D . P A 1
O079 O 0.2517(2) 0.45063(17) -0.04594(17) 0.0896(11) Uani 1 1 d . . . . .
C102 C 0.3676(3) 0.4786(2) 0.0237(2) 0.0714(14) Uani 1 1 d . . . . .
C145 C 0.2398(3) 0.8941(2) -0.0791(2) 0.0802(16) Uani 1 1 d . . . . .
O195 O 0.2489(3) 0.85055(16) -0.0073(2) 0.138(2) Uani 1 1 d . . . . .
N132 N 0.5599(3) 1.0167(2) 0.4189(2) 0.0921(15) Uani 1 1 d . . . . .
H132 H 0.526561 0.985207 0.399156 0.111 Uiso 1 1 calc R U . . .
O213 O 0.5834(3) 1.0887(2) 0.4798(3) 0.163(3) Uani 1 1 d . . . . .
C7 C 0.3195(16) 1.0693(9) 0.5089(12) 0.180(10) Uani 0.417(19) 1 d D . P A 1
H7A H 0.279070 1.034486 0.490365 0.270 Uiso 0.417(19) 1 calc R U P A 1
H7B H 0.356007 1.064775 0.539994 0.270 Uiso 0.417(19) 1 calc R U P A 1
H7C H 0.302127 1.094666 0.520767 0.270 Uiso 0.417(19) 1 calc R U P A 1
C8 C 0.4103(13) 1.1411(8) 0.5029(14) 0.194(11) Uani 0.417(19) 1 d D . P A 1
H8A H 0.391184 1.165610 0.513954 0.291 Uiso 0.417(19) 1 calc R U P A 1
H8B H 0.444524 1.135503 0.534605 0.291 Uiso 0.417(19) 1 calc R U P A 1
H8C H 0.435065 1.156793 0.480889 0.291 Uiso 0.417(19) 1 calc R U P A 1
C9 C 0.2924(15) 1.0976(11) 0.4285(13) 0.198(11) Uani 0.417(19) 1 d D . P A 1
H9A H 0.253593 1.062379 0.408516 0.296 Uiso 0.417(19) 1 calc R U P A 1
H9B H 0.273557 1.119547 0.443849 0.296 Uiso 0.417(19) 1 calc R U P A 1
H9C H 0.311061 1.115599 0.404330 0.296 Uiso 0.417(19) 1 calc R U P A 1
C084 C 0.4301(3) 0.5196(2) 0.0603(2) 0.0733(15) Uani 1 1 d . . . . .
H084 H 0.429680 0.553862 0.069514 0.088 Uiso 1 1 calc R U . . .
C131 C 0.3685(3) 0.4283(2) 0.0125(2) 0.0767(15) Uani 1 1 d . . . . .
H131 H 0.324968 0.399557 -0.011444 0.092 Uiso 1 1 calc R U . . .
C165 C 0.1876(3) 0.8982(2) -0.1247(2) 0.0772(15) Uani 1 1 d . . . . .
H165 H 0.141651 0.869295 -0.142772 0.093 Uiso 1 1 calc R U . . .
C168 C 0.3065(4) 0.9354(2) -0.0527(2) 0.0874(17) Uani 1 1 d . . . . .
H168 H 0.340925 0.931890 -0.021301 0.105 Uiso 1 1 calc R U . . .
C095 C 0.6273(3) 1.0314(2) 0.4174(2) 0.0768(15) Uani 1 1 d . . . . .
C116 C 0.4931(3) 0.5120(2) 0.0836(2) 0.0722(15) Uani 1 1 d . . . . .
C137 C 0.4299(3) 0.4182(2) 0.0347(2) 0.0799(16) Uani 1 1 d . . . . .
C123 C 0.2035(3) 0.9451(2) -0.1437(2) 0.0796(15) Uani 1 1 d . . . . .
C179 C 0.3241(3) 0.9816(2) -0.0709(3) 0.0848(17) Uani 1 1 d . . . . .
C129 C 0.6286(3) 1.0112(2) 0.3704(2) 0.0702(14) Uani 1 1 d . . . . .
H129 H 0.585144 0.987260 0.341504 0.084 Uiso 1 1 calc R U . . .
C178 C 0.6917(3) 1.0638(3) 0.4596(2) 0.0949(19) Uani 1 1 d . . . . .
H178 H 0.691617 1.076684 0.492483 0.114 Uiso 1 1 calc R U . . .
C108 C 0.4919(3) 0.4615(2) 0.0694(2) 0.0804(16) Uani 1 1 d . . . . .
H108 H 0.535716 0.456353 0.084185 0.096 Uiso 1 1 calc R U . . .
C122 C 0.5590(3) 0.5570(2) 0.1206(2) 0.0729(15) Uani 1 1 d . . . . .
C187 C 0.4323(3) 0.3635(2) 0.0223(3) 0.0866(17) Uani 1 1 d . . . . .
C159 C 0.2715(4) 0.9857(2) -0.1175(3) 0.0898(18) Uani 1 1 d . . . . .
H159 H 0.283174 1.017139 -0.131088 0.108 Uiso 1 1 calc R U . . .
C167 C 0.1442(3) 0.9524(3) -0.1896(3) 0.0926(18) Uani 1 1 d . . . . .
C170 C 0.3974(4) 1.0259(2) -0.0401(3) 0.0928(19) Uani 1 1 d . . . . .
C072 C 0.6937(3) 1.0260(2) 0.3655(2) 0.0674(14) Uani 1 1 d . . . . .
C103 C 0.7550(3) 1.0776(2) 0.4549(2) 0.0819(16) Uani 1 1 d . . . . .
H103 H 0.798526 1.099947 0.484647 0.098 Uiso 1 1 calc R U . . .
C133 C 0.6212(3) 0.5724(2) 0.1120(2) 0.0777(15) Uani 1 1 d . . . . .
H133 H 0.622569 0.551530 0.083610 0.093 Uiso 1 1 calc R U . . .
C173 C 0.5596(3) 0.5872(2) 0.1631(3) 0.0912(18) Uani 1 1 d . . . . .
H173 H 0.517913 0.576596 0.170259 0.109 Uiso 1 1 calc R U . . .
C221 C 0.3573(4) 0.3206(2) -0.0117(3) 0.130(3) Uani 1 1 d . . . . .
H22A H 0.326073 0.318606 0.006898 0.195 Uiso 1 1 calc R U . . .
H22B H 0.337005 0.329855 -0.046059 0.195 Uiso 1 1 calc R U . . .
H22C H 0.360410 0.285716 -0.017893 0.195 Uiso 1 1 calc R U . . .
C226 C 0.4623(4) 0.3462(2) 0.0758(3) 0.111(2) Uani 1 1 d . . . . .
H22D H 0.430219 0.343320 0.093824 0.166 Uiso 1 1 calc R U . . .
H22E H 0.464875 0.311309 0.068356 0.166 Uiso 1 1 calc R U . . .
H22F H 0.510654 0.373139 0.098960 0.166 Uiso 1 1 calc R U . . .
C257 C 0.4821(4) 0.3678(3) -0.0050(3) 0.121(2) Uani 1 1 d . . . . .
H25A H 0.529929 0.395649 0.017707 0.182 Uiso 1 1 calc R U . . .
H25B H 0.486019 0.333236 -0.011133 0.182 Uiso 1 1 calc R U . . .
H25C H 0.462615 0.377375 -0.039299 0.182 Uiso 1 1 calc R U . . .
C274 C 0.0925(5) 0.9612(4) -0.1697(4) 0.156(3) Uani 1 1 d . . . . .
H27A H 0.073801 0.931069 -0.154551 0.235 Uiso 1 1 calc R U . . .
H27B H 0.117349 0.994705 -0.142136 0.235 Uiso 1 1 calc R U . . .
H27C H 0.052306 0.963735 -0.199456 0.235 Uiso 1 1 calc R U . . .
C278 C 0.1730(5) 0.9984(4) -0.2129(4) 0.174(4) Uani 1 1 d . . . . .
H27D H 0.206810 0.992408 -0.225817 0.261 Uiso 1 1 calc R U . . .
H27E H 0.132918 1.000932 -0.242653 0.261 Uiso 1 1 calc R U . . .
H27F H 0.197961 1.031903 -0.185333 0.261 Uiso 1 1 calc R U . . .
C22 C 0.1022(6) 0.9017(4) -0.2350(4) 0.188(5) Uani 1 1 d . . . . .
H22G H 0.135056 0.895043 -0.248731 0.282 Uiso 1 1 calc R U . . .
H22H H 0.081272 0.870872 -0.221408 0.282 Uiso 1 1 calc R U . . .
H22I H 0.063562 0.906743 -0.263828 0.282 Uiso 1 1 calc R U . . .
C235 C 0.4273(5) 1.0676(3) -0.0596(3) 0.157(4) Uani 1 1 d . . . . .
H235 H 0.403398 1.067100 -0.096279 0.189 Uiso 1 1 calc R U . . .
C258 C 0.4382(4) 1.0290(3) 0.0121(4) 0.147(3) Uani 1 1 d . . . . .
H258 H 0.421298 1.001108 0.028665 0.177 Uiso 1 1 calc R U . . .
C005 C 0.7047(2) 1.01200(18) 0.31570(19) 0.0582(12) Uani 1 1 d . . . . .
C015 C 0.7576(3) 1.06011(19) 0.4087(2) 0.0630(13) Uani 1 1 d . . . . .
C125 C 0.6813(3) 0.6180(2) 0.1444(3) 0.0777(16) Uani 1 1 d . . . . .
H125 H 0.723368 0.628097 0.137786 0.093 Uiso 1 1 calc R U . . .
C176 C 0.6193(3) 0.6324(2) 0.1955(3) 0.0963(19) Uani 1 1 d . . . . .
H176 H 0.618380 0.652537 0.224586 0.116 Uiso 1 1 calc R U . . .
C227 C 0.4910(5) 1.1108(3) -0.0283(3) 0.159(4) Uani 1 1 d . . . . .
H227 H 0.508995 1.139354 -0.043823 0.190 Uiso 1 1 calc R U . . .
C233 C 0.5020(4) 1.0706(3) 0.0405(4) 0.151(4) Uani 1 1 d . . . . .
H233 H 0.530231 1.068727 0.075473 0.181 Uiso 1 1 calc R U . . .
C026 C 0.7641(2) 0.9904(2) 0.33252(19) 0.0581(12) Uani 1 1 d . . . . .
C066 C 0.7407(3) 1.06696(18) 0.3048(2) 0.0594(12) Uani 1 1 d . . . . .
C201 C 0.6347(3) 0.9743(3) 0.2678(3) 0.0748(15) Uani 1 1 d . . . . .
C024 C 0.8231(3) 1.07583(19) 0.3956(2) 0.0657(13) Uani 1 1 d . . . . .
H024 H 0.868588 1.100177 0.426760 0.079 Uiso 1 1 calc R U . . .
C100 C 0.6811(3) 0.6490(2) 0.1860(2) 0.0727(15) Uani 1 1 d . . . . .
C151 C 0.5280(3) 1.1136(2) 0.0235(3) 0.0825(16) Uani 1 1 d . . . . .
C028 C 0.8275(3) 1.02538(19) 0.37495(19) 0.0627(13) Uani 1 1 d . . . . .
C062 C 0.7612(3) 0.9424(2) 0.30781(19) 0.0602(13) Uani 1 1 d . . . . .
H062 H 0.717638 0.917420 0.279774 0.072 Uiso 1 1 calc R U . . .
C077 C 0.7172(3) 1.0847(2) 0.2597(2) 0.0695(14) Uani 1 1 d . . . . .
H077 H 0.673542 1.062203 0.230145 0.083 Uiso 1 1 calc R U . . .
C056 C 0.8053(3) 1.10109(19) 0.34868(19) 0.0607(13) Uani 1 1 d . . . . .
O216 O 0.5876(4) 0.9954(3) 0.2523(3) 0.136(3) Uani 0.667 1 d . . P D 3
H216 H 0.546069 0.971552 0.243043 0.205 Uiso 0.3333 1 calc R U P D 3
O250 O 0.6063(4) 0.9285(4) 0.2737(4) 0.161(4) Uani 0.667 1 d . . P D 1
H250 H 0.625098 0.927752 0.306044 0.241 Uiso 0.3333 1 calc R U P D 1
O269 O 0.6341(5) 0.9644(4) 0.2266(4) 0.175(4) Uani 0.667 1 d . . P D 2
H269 H 0.596265 0.964365 0.202922 0.262 Uiso 0.3333 1 calc R U P D 2
C150 C 0.7439(3) 0.6998(2) 0.2182(2) 0.0740(15) Uani 1 1 d . . . . .
C164 C 0.5920(3) 1.1605(2) 0.0581(2) 0.0775(15) Uani 1 1 d . . . . .
C027 C 0.8890(3) 1.0150(2) 0.3910(2) 0.0623(13) Uani 1 1 d . . . . .
H027 H 0.932511 1.039788 0.419286 0.075 Uiso 1 1 calc R U . . .
C075 C 0.8232(3) 0.93208(19) 0.3250(2) 0.0617(13) Uani 1 1 d . . . . .
C091 C 0.7567(3) 1.1358(2) 0.2567(2) 0.0765(15) Uani 1 1 d . . . . .
C094 C 0.8456(3) 1.1495(2) 0.3433(2) 0.0735(15) Uani 1 1 d . . . . .
H094 H 0.891238 1.170863 0.371644 0.088 Uiso 1 1 calc R U . . .
C093 C 0.8131(3) 0.7054(2) 0.2321(2) 0.0802(16) Uani 1 1 d . . . . .
H093 H 0.821196 0.674973 0.221448 0.096 Uiso 1 1 calc R U . . .
C098 C 0.7326(3) 0.7436(2) 0.2343(2) 0.0785(16) Uani 1 1 d . . . . .
H098 H 0.684509 0.740588 0.224813 0.094 Uiso 1 1 calc R U . . .
C162 C 0.6424(3) 1.1543(2) 0.1041(2) 0.0796(16) Uani 1 1 d . . . . .
H162 H 0.634139 1.119494 0.111187 0.095 Uiso 1 1 calc R U . . .
C111 C 0.6056(3) 1.2128(2) 0.0518(2) 0.0789(16) Uani 1 1 d . . . . .
H111 H 0.571938 1.218526 0.021647 0.095 Uiso 1 1 calc R U . . .
C011 C 0.8872(3) 0.9691(2) 0.3663(2) 0.0655(14) Uani 1 1 d . . . . .
H011 H 0.929652 0.961995 0.377140 0.079 Uiso 1 1 calc R U . . .
N009 N 0.8254(2) 0.88512(17) 0.30254(17) 0.0710(12) Uani 1 1 d . . . . .
H009 H 0.867585 0.887420 0.304087 0.085 Uiso 1 1 calc R U . . .
N085 N 0.7244(3) 1.15328(18) 0.21032(18) 0.0839(13) Uani 1 1 d . . . . .
H085 H 0.676974 1.138636 0.194852 0.101 Uiso 1 1 calc R U . . .
C143 C 0.8222(3) 1.1682(2) 0.2979(2) 0.0774(15) Uani 1 1 d . . . . .
H143 H 0.850286 1.202447 0.295066 0.093 Uiso 1 1 calc R U . . .
C154 C 0.8718(3) 0.7519(2) 0.2604(2) 0.0781(16) Uani 1 1 d . . . . .
C060 C 0.7887(3) 0.7917(2) 0.2638(2) 0.0712(14) Uani 1 1 d . . . . .
C152 C 0.7032(3) 1.1972(2) 0.1390(2) 0.0785(16) Uani 1 1 d . . . . .
C057 C 0.6656(3) 1.2571(2) 0.0870(2) 0.0704(14) Uani 1 1 d . . . . .
C117 C 0.7705(3) 0.8371(2) 0.2790(2) 0.0740(15) Uani 1 1 d . . . . .
C189 C 0.7560(4) 1.1891(2) 0.1865(2) 0.0789(16) Uani 1 1 d . . . . .
C205 C 0.9487(3) 0.7562(2) 0.2754(3) 0.0925(19) Uani 1 1 d . . . . .
C106 C 0.8590(3) 0.7952(2) 0.2761(2) 0.0772(16) Uani 1 1 d . . . . .
H106 H 0.898744 0.828243 0.295764 0.093 Uiso 1 1 calc R U . . .
C155 C 0.7143(3) 1.2482(2) 0.1305(2) 0.0793(16) Uani 1 1 d . . . . .
H155 H 0.756226 1.277778 0.154991 0.095 Uiso 1 1 calc R U . . .
C127 C 0.6739(3) 1.3142(2) 0.0824(3) 0.0815(17) Uani 1 1 d . . . . .
O052 O 0.7089(2) 0.82990(15) 0.27105(19) 0.1025(14) Uani 1 1 d . . . . .
O141 O 0.8209(3) 1.21196(18) 0.20198(17) 0.1004(13) Uani 1 1 d . . . . .
C259 C 1.0046(3) 0.8105(3) 0.2955(4) 0.157(4) Uani 1 1 d . . . . .
H25D H 0.992259 0.832520 0.269825 0.236 Uiso 1 1 calc R U . . .
H25E H 1.007971 0.826307 0.329875 0.236 Uiso 1 1 calc R U . . .
H25F H 1.051010 0.809348 0.300133 0.236 Uiso 1 1 calc R U . . .
C275 C 0.9519(4) 0.7309(5) 0.2262(6) 0.208(6) Uani 1 1 d . . . . .
H27G H 0.914871 0.694177 0.211765 0.312 Uiso 1 1 calc R U . . .
H27H H 0.943353 0.752180 0.199149 0.312 Uiso 1 1 calc R U . . .
H27I H 0.999659 0.729970 0.235723 0.312 Uiso 1 1 calc R U . . .
C20 C 0.9626(4) 0.7200(5) 0.3114(6) 0.248(8) Uani 1 1 d . . . . .
H20A H 0.923297 0.684242 0.295732 0.371 Uiso 1 1 calc R U . . .
H20B H 1.008338 0.717346 0.316321 0.371 Uiso 1 1 calc R U . . .
H20C H 0.965299 0.734305 0.346062 0.371 Uiso 1 1 calc R U . . .
C191 C 0.7521(3) 1.3519(2) 0.1033(3) 0.0913(18) Uani 1 1 d . . . . .
H19A H 0.774482 1.340115 0.082299 0.137 Uiso 1 1 calc R U . . .
H19B H 0.755411 1.388391 0.100227 0.137 Uiso 1 1 calc R U . . .
H19C H 0.777249 1.351847 0.140843 0.137 Uiso 1 1 calc R U . . .
C249 C 0.6363(4) 1.3172(3) 0.0251(3) 0.138(3) Uani 1 1 d . . . . .
H24A H 0.657529 1.305013 0.003414 0.208 Uiso 1 1 calc R U . . .
H24B H 0.584795 1.294080 0.011110 0.208 Uiso 1 1 calc R U . . .
H24C H 0.642083 1.354388 0.023762 0.208 Uiso 1 1 calc R U . . .
C263 C 0.6407(5) 1.3330(3) 0.1149(4) 0.155(4) Uani 1 1 d . . . . .
H26A H 0.589808 1.308740 0.101709 0.233 Uiso 1 1 calc R U . . .
H26B H 0.666245 1.332921 0.152429 0.233 Uiso 1 1 calc R U . . .
H26C H 0.644407 1.369466 0.111813 0.233 Uiso 1 1 calc R U . . .
O1 O 0.2651(9) 1.3867(6) 0.2413(4) 0.208(5) Uani 0.667 1 d . . P E 2
H1A H 0.235740 1.354466 0.229950 0.312 Uiso 0.3333 1 calc R U P E 2
C048 C 0.0294(3) 1.1272(2) 0.5510(2) 0.0703(14) Uani 1 1 d . . . . .
H048 H 0.031485 1.106367 0.577224 0.084 Uiso 1 1 calc R U . . .
C004 C 0.0830(2) 1.52222(19) 0.14241(19) 0.0607(13) Uani 1 1 d . . . . .
H004 H 0.054669 1.542971 0.133489 0.073 Uiso 1 1 calc R U . . .
C008 C 0.0787(2) 1.49180(19) 0.18013(19) 0.0584(12) Uani 1 1 d . . . . .
C039 C 0.1273(3) 1.52274(19) 0.1181(2) 0.0660(14) Uani 1 1 d . . . . .
H039 H 0.128324 1.542575 0.091222 0.079 Uiso 1 1 calc R U . . .
N036 N 0.0267(2) 1.49028(16) 0.19951(16) 0.0653(11) Uani 1 1 d . . . . .
H036 H 0.013207 1.517444 0.197201 0.078 Uiso 1 1 calc R U . . .
C044 C 0.1242(2) 1.46548(18) 0.19683(19) 0.0586(12) Uani 1 1 d . . . . .
H044 H 0.124292 1.446718 0.224532 0.070 Uiso 1 1 calc R U . . .
C019 C 0.1707(3) 1.4946(2) 0.13224(19) 0.0609(13) Uani 1 1 d . . . . .
C087 C -0.0049(3) 1.4520(2) 0.2212(2) 0.0653(13) Uani 1 1 d . . . . .
C006 C 0.1693(3) 1.46697(19) 0.1727(2) 0.0626(13) Uani 1 1 d . . . . .
C051 C 0.2222(3) 1.4918(2) 0.11047(19) 0.0636(13) Uani 1 1 d . . . . .
H051 H 0.219913 1.510338 0.080281 0.076 Uiso 1 1 calc R U . . .
C104 C -0.0676(3) 1.4533(2) 0.2298(2) 0.0631(13) Uani 1 1 d . . . . .
O021 O 0.0171(2) 1.41689(17) 0.23358(17) 0.0921(12) Uani 1 1 d . . . . .
C050 C 0.2269(3) 1.4426(2) 0.1877(2) 0.0675(14) Uani 1 1 d . . . . .
C059 C 0.2940(3) 1.5162(2) 0.1568(2) 0.0674(14) Uani 1 1 d . . . . .
C076 C 0.2070(3) 1.4325(2) 0.0944(2) 0.0697(14) Uani 1 1 d . . . . .
C071 C -0.1031(3) 1.4855(2) 0.2103(2) 0.0678(14) Uani 1 1 d . . . . .
H071 H -0.087814 1.508570 0.189019 0.081 Uiso 1 1 calc R U . . .
C134 C -0.0903(3) 1.4198(2) 0.2606(2) 0.0754(15) Uani 1 1 d . . . . .
H134 H -0.065503 1.397594 0.274476 0.091 Uiso 1 1 calc R U . . .
C069 C 0.2110(3) 1.4059(2) 0.1355(2) 0.0677(14) Uani 1 1 d . . . . .
C080 C 0.2990(3) 1.4907(2) 0.1996(2) 0.0654(13) Uani 1 1 d . . . . .
C183 C 0.2311(3) 1.4167(3) 0.2370(3) 0.0776(17) Uani 1 1 d . . . . .
C110 C 0.3518(3) 1.5610(2) 0.1621(2) 0.0725(14) Uani 1 1 d . . . . .
H110 H 0.347927 1.579818 0.134216 0.087 Uiso 1 1 calc R U . . .
C153 C 0.1926(3) 1.4051(3) 0.0446(3) 0.0810(16) Uani 1 1 d . . . . .
H153 H 0.186127 1.422355 0.015447 0.097 Uiso 1 1 calc R U . . .
C081 C -0.1613(3) 1.48527(19) 0.2209(2) 0.0674(14) Uani 1 1 d . . . . .
C121 C -0.1479(3) 1.4177(2) 0.2716(2) 0.0771(15) Uani 1 1 d . . . . .
C190 C 0.2038(3) 1.3536(2) 0.1274(3) 0.0811(16) Uani 1 1 d . . . . .
H190 H 0.205750 1.334970 0.155374 0.097 Uiso 1 1 calc R U . . .
C092 C 0.3617(3) 1.5074(2) 0.2440(2) 0.0735(14) Uani 1 1 d . . . . .
H092 H 0.364971 1.489313 0.272387 0.088 Uiso 1 1 calc R U . . .
O237 O 0.2477(4) 1.4451(3) 0.2789(3) 0.108(2) Uani 0.667 1 d . . P E .
H237 H 0.258752 1.477180 0.275961 0.162 Uiso 0.3333 1 calc R U P . .
O271 O 0.1845(7) 1.3711(5) 0.2258(4) 0.178(4) Uani 0.667 1 d . . P E 1
H271 H 0.190819 1.350245 0.205801 0.268 Uiso 0.3333 1 calc R U P E 1
C146 C 0.4166(3) 1.5794(2) 0.2083(2) 0.0835(16) Uani 1 1 d . . . . .
H146 H 0.456573 1.610655 0.212182 0.100 Uiso 1 1 calc R U . . .
C196 C 0.1875(3) 1.3535(3) 0.0372(3) 0.0894(17) Uani 1 1 d . . . . .
H196 H 0.179759 1.335226 0.003454 0.107 Uiso 1 1 calc R U . . .
C118 C -0.1827(3) 1.4511(2) 0.2512(2) 0.0787(16) Uani 1 1 d . . . . .
H118 H -0.222510 1.450199 0.258518 0.094 Uiso 1 1 calc R U . . .
C147 C -0.2026(3) 1.5210(2) 0.1990(2) 0.0747(15) Uani 1 1 d . . . . .
C139 C -0.1695(4) 1.3829(2) 0.3054(3) 0.0908(18) Uani 1 1 d . . . . .
C156 C 0.1937(3) 1.3280(2) 0.0786(3) 0.0840(16) Uani 1 1 d . . . . .
C144 C 0.4210(3) 1.5510(2) 0.2479(2) 0.0743(15) Uani 1 1 d . . . . .
C208 C -0.1596(4) 1.5663(2) 0.1810(3) 0.106(2) Uani 1 1 d . . . . .
H20D H -0.114260 1.589204 0.211452 0.159 Uiso 1 1 calc R U . . .
H20E H -0.148934 1.551341 0.153106 0.159 Uiso 1 1 calc R U . . .
H20F H -0.187551 1.587708 0.166745 0.159 Uiso 1 1 calc R U . . .
C232 C -0.2167(5) 1.5469(3) 0.2418(3) 0.145(3) Uani 1 1 d . . . . .
H23A H -0.170699 1.568922 0.272102 0.218 Uiso 1 1 calc R U . . .
H23B H -0.242353 1.569710 0.227318 0.218 Uiso 1 1 calc R U . . .
H23C H -0.246221 1.518926 0.253848 0.218 Uiso 1 1 calc R U . . .
C241 C -0.2714(4) 1.4868(3) 0.1516(4) 0.147(3) Uani 1 1 d . . . . .
H24D H -0.260227 1.470709 0.124714 0.220 Uiso 1 1 calc R U . . .
H24E H -0.301363 1.458318 0.162882 0.220 Uiso 1 1 calc R U . . .
H24F H -0.297495 1.509102 0.136353 0.220 Uiso 1 1 calc R U . . .
C218 C -0.1670(4) 1.3319(3) 0.3020(3) 0.110(2) Uani 1 1 d . . . . .
H218 H -0.154899 1.318420 0.275583 0.132 Uiso 1 1 calc R U . . .
C220 C -0.1913(5) 1.3986(3) 0.3422(4) 0.130(3) Uani 1 1 d . . . . .
H220 H -0.196205 1.432028 0.344092 0.156 Uiso 1 1 calc R U . . .
N163 N 0.1933(3) 1.2753(2) 0.0736(2) 0.0988(15) Uani 1 1 d . . . . .
H163 H 0.152030 1.247132 0.060801 0.119 Uiso 1 1 calc R U . . .
N109 N 0.4859(2) 1.5627(2) 0.29251(19) 0.0865(13) Uani 1 1 d . . . . .
H109 H 0.489888 1.534841 0.305692 0.104 Uiso 1 1 calc R U . . .
C206 C -0.1824(4) 1.3012(3) 0.3372(3) 0.112(2) Uani 1 1 d . . . . .
H206 H -0.181804 1.266309 0.334007 0.135 Uiso 1 1 calc R U . . .
C210 C -0.2065(4) 1.3671(3) 0.3768(3) 0.128(3) Uani 1 1 d . . . . .
H210 H -0.223038 1.378875 0.401022 0.154 Uiso 1 1 calc R U . . .
C207 C 0.2533(5) 1.2686(3) 0.0876(4) 0.124(3) Uani 1 1 d . . . . .
C177 C 0.5424(3) 1.6092(3) 0.3182(3) 0.0865(17) Uani 1 1 d . . . . .
C166 C -0.1985(3) 1.3203(3) 0.3768(3) 0.0892(18) Uani 1 1 d . . . . .
C230 C 0.2555(4) 1.2147(3) 0.0878(3) 0.0980(19) Uani 1 1 d . . . . .
O238 O 0.3111(4) 1.3080(3) 0.1057(5) 0.245(5) Uani 1 1 d . . . . .
C194 C 0.6034(3) 1.6058(3) 0.3614(2) 0.0847(17) Uani 1 1 d . . . . .
O140 O 0.5436(2) 1.6523(2) 0.30652(18) 0.1071(14) Uani 1 1 d . . . . .
C135 C -0.2089(3) 1.2876(2) 0.4159(2) 0.0819(16) Uani 1 1 d . . . . .
C197 C 0.2014(4) 1.1723(3) 0.0918(3) 0.0995(19) Uani 1 1 d . . . . .
H197 H 0.159116 1.176134 0.091076 0.119 Uiso 1 1 calc R U . . .
C240 C 0.3140(4) 1.2076(3) 0.0875(3) 0.119(3) Uani 1 1 d . . . . .
H240 H 0.349852 1.236537 0.083270 0.143 Uiso 1 1 calc R U . . .
C157 C 0.6740(3) 1.6366(2) 0.3685(2) 0.0821(16) Uani 1 1 d . . . . .
H157 H 0.681326 1.661522 0.346749 0.098 Uiso 1 1 calc R U . . .
C198 C 0.5931(3) 1.5715(3) 0.3938(3) 0.0940(19) Uani 1 1 d . . . . .
H198 H 0.545370 1.550811 0.389250 0.113 Uiso 1 1 calc R U . . .
C074 C -0.1599(3) 1.2655(2) 0.4409(2) 0.0776(15) Uani 1 1 d . . . . .
H074 H -0.119731 1.271072 0.432354 0.093 Uiso 1 1 calc R U . . .
C148 C -0.2658(3) 1.2799(2) 0.4303(2) 0.0823(16) Uani 1 1 d . . . . .
H148 H -0.299001 1.295590 0.413968 0.099 Uiso 1 1 calc R U . . .
C211 C 0.2096(4) 1.1238(3) 0.0969(3) 0.100(2) Uani 1 1 d . . . . .
C222 C 0.3241(4) 1.1624(3) 0.0929(4) 0.122(3) Uani 1 1 d . . . . .
C161 C 0.7318(3) 1.6317(2) 0.4054(3) 0.0824(16) Uani 1 1 d . . . . .
C212 C 0.6505(4) 1.5660(3) 0.4334(3) 0.102(2) Uani 1 1 d . . . . .
C025 C -0.1684(3) 1.2357(2) 0.4776(2) 0.0679(14) Uani 1 1 d . . . . .
C107 C -0.2764(3) 1.2506(2) 0.4672(2) 0.0714(14) Uani 1 1 d . . . . .
C234 C 0.1575(4) 1.0804(3) 0.1088(3) 0.0968(19) Uani 1 1 d . . . . .
C255 C 0.2715(5) 1.1199(3) 0.0978(3) 0.129(3) Uani 1 1 d . . . . .
H255 H 0.278032 1.087353 0.101805 0.154 Uiso 1 1 calc R U . . .
C268 C 0.3943(7) 1.1569(6) 0.0953(7) 0.204(6) Uani 1 1 d . . . . .
C180 C 0.8074(3) 1.6607(3) 0.4081(3) 0.0922(18) Uani 1 1 d . . . . .
C192 C 0.7201(3) 1.5969(3) 0.4388(3) 0.0915(18) Uani 1 1 d . . . . .
H192 H 0.760388 1.594058 0.465914 0.110 Uiso 1 1 calc R U . . .
C209 C 0.6367(4) 1.5283(3) 0.4685(3) 0.110(2) Uani 1 1 d . . . . .
C078 C -0.2276(3) 1.2277(2) 0.4900(2) 0.0704(14) Uani 1 1 d . . . . .
H078 H -0.234470 1.206100 0.514560 0.084 Uiso 1 1 calc R U . . .
C124 C -0.1161(3) 1.2122(2) 0.5066(2) 0.0728(15) Uani 1 1 d . . . . .
C174 C -0.3417(3) 1.2429(3) 0.4799(3) 0.0917(18) Uani 1 1 d . . . . .
C243 C 0.1844(4) 1.0553(3) 0.1475(4) 0.134(3) Uani 1 1 d . . . . .
H243 H 0.235016 1.064943 0.164777 0.161 Uiso 1 1 calc R U . . .
C244 C 0.0858(5) 1.0640(3) 0.0831(3) 0.128(3) Uani 1 1 d . . . . .
H244 H 0.066573 1.079023 0.054052 0.154 Uiso 1 1 calc R U . . .
C18 C 0.4021(7) 1.1109(6) 0.1118(7) 0.269(9) Uani 1 1 d . . . . .
H18A H 0.391671 1.107222 0.143318 0.403 Uiso 1 1 calc R U . . .
H18B H 0.368338 1.079081 0.082826 0.403 Uiso 1 1 calc R U . . .
H18C H 0.451603 1.114208 0.120752 0.403 Uiso 1 1 calc R U . . .
C14 C 0.4658(9) 1.2082(7) 0.1387(11) 0.365(15) Uani 1 1 d . . . . .
H14A H 0.463395 1.241770 0.129164 0.547 Uiso 1 1 calc R U . . .
H14B H 0.467326 1.208027 0.174537 0.547 Uiso 1 1 calc R U . . .
H14C H 0.509409 1.205381 0.138113 0.547 Uiso 1 1 calc R U . . .
C97 C 0.4060(10) 1.1723(8) 0.0504(9) 0.330(13) Uani 1 1 d . . . . .
H97A H 0.397934 1.205351 0.045497 0.495 Uiso 1 1 calc R U . . .
H97B H 0.455764 1.178720 0.056322 0.495 Uiso 1 1 calc R U . . .
H97C H 0.372499 1.143594 0.018395 0.495 Uiso 1 1 calc R U . . .
C224 C 0.8183(4) 1.7158(3) 0.3965(3) 0.118(2) Uani 1 1 d . . . . .
H22J H 0.781705 1.712334 0.361145 0.178 Uiso 1 1 calc R U . . .
H22K H 0.813798 1.737901 0.423659 0.178 Uiso 1 1 calc R U . . .
H22L H 0.866469 1.732846 0.397273 0.178 Uiso 1 1 calc R U . . .
C251 C 0.8643(4) 1.6680(4) 0.4623(4) 0.174(4) Uani 1 1 d . . . . .
H25G H 0.858729 1.632829 0.471034 0.260 Uiso 1 1 calc R U . . .
H25H H 0.912134 1.685432 0.462537 0.260 Uiso 1 1 calc R U . . .
H25I H 0.859463 1.690487 0.488923 0.260 Uiso 1 1 calc R U . . .
C13 C 0.8135(5) 1.6269(4) 0.3653(5) 0.192(5) Uani 1 1 d . . . . .
H13A H 0.775514 1.622953 0.330392 0.288 Uiso 1 1 calc R U . . .
H13B H 0.860834 1.644660 0.364892 0.288 Uiso 1 1 calc R U . . .
H13C H 0.807988 1.591401 0.372919 0.288 Uiso 1 1 calc R U . . .
C16 C 0.6782(10) 1.5348(9) 0.5180(9) 0.112(7) Uani 0.499(11) 1 d . . P F 1
H16 H 0.721924 1.565968 0.533618 0.135 Uiso 0.499(11) 1 calc R U P F 1
C33 C 0.5825(8) 1.4776(6) 0.4397(6) 0.121(6) Uani 0.499(11) 1 d . . P F 1
H33 H 0.557129 1.469741 0.401962 0.145 Uiso 0.499(11) 1 calc R U P F 1
C16A C 0.6811(11) 1.5058(10) 0.4947(11) 0.121(7) Uani 0.501(11) 1 d . . P F 2
H16A H 0.725664 1.514488 0.491664 0.145 Uiso 0.501(11) 1 calc R U P F 2
C33A C 0.5746(6) 1.5208(6) 0.4817(6) 0.099(5) Uani 0.501(11) 1 d . . P F 2
H33A H 0.544899 1.540179 0.469737 0.118 Uiso 0.501(11) 1 calc R U P F 2
O149 O -0.1179(2) 1.1949(2) 0.54527(19) 0.1115(15) Uani 1 1 d . . . . .
N041 N -0.0691(2) 1.20953(17) 0.48672(17) 0.0707(11) Uani 1 1 d . . . . .
H041 H -0.068655 1.225955 0.460466 0.085 Uiso 1 1 calc R U . . .
C169 C -0.3382(3) 1.2183(3) 0.5280(2) 0.0957(19) Uani 1 1 d . . . . .
H16B H -0.294127 1.241312 0.559364 0.144 Uiso 1 1 calc R U . . .
H16C H -0.380410 1.215192 0.534970 0.144 Uiso 1 1 calc R U . . .
H16D H -0.337932 1.182548 0.520769 0.144 Uiso 1 1 calc R U . . .
C245 C -0.4087(4) 1.2079(4) 0.4323(3) 0.163(4) Uani 1 1 d . . . . .
H24G H -0.410968 1.223794 0.401255 0.245 Uiso 1 1 calc R U . . .
H24H H -0.408399 1.172189 0.425056 0.245 Uiso 1 1 calc R U . . .
H24I H -0.450877 1.204834 0.439258 0.245 Uiso 1 1 calc R U . . .
C276 C -0.3449(5) 1.2976(4) 0.4926(4) 0.167(4) Uani 1 1 d . . . . .
H27J H -0.300943 1.320916 0.523900 0.250 Uiso 1 1 calc R U . . .
H27K H -0.348664 1.314228 0.461907 0.250 Uiso 1 1 calc R U . . .
H27L H -0.387073 1.292606 0.500159 0.250 Uiso 1 1 calc R U . . .
C266 C 0.1362(5) 1.0142(3) 0.1621(4) 0.140(3) Uani 1 1 d . . . . .
H266 H 0.155271 0.996579 0.188623 0.168 Uiso 1 1 calc R U . . .
C247 C 0.0373(4) 1.0244(3) 0.0979(3) 0.131(3) Uani 1 1 d . . . . .
H247 H -0.013167 1.014883 0.079786 0.157 Uiso 1 1 calc R U . . .
C17 C 0.6639(11) 1.5000(8) 0.5500(10) 0.128(8) Uani 0.499(11) 1 d . . P F 1
H17 H 0.695030 1.509328 0.587020 0.153 Uiso 0.499(11) 1 calc R U P F 1
C36 C 0.5671(7) 1.4382(6) 0.4698(6) 0.122(7) Uani 0.499(11) 1 d . . P F 1
H36 H 0.532286 1.402797 0.451680 0.147 Uiso 0.499(11) 1 calc R U P F 1
C17A C 0.6643(10) 1.4689(9) 0.5272(8) 0.110(6) Uani 0.501(11) 1 d . . P F 2
H17A H 0.700317 1.457526 0.548379 0.132 Uiso 0.501(11) 1 calc R U P F 2
C36A C 0.5619(8) 1.4836(7) 0.5125(7) 0.121(6) Uani 0.501(11) 1 d . . P F 2
H36A H 0.524009 1.479077 0.523542 0.146 Uiso 0.501(11) 1 calc R U P F 2
C065 C -0.0206(3) 1.1843(2) 0.5019(2) 0.0649(13) Uani 1 1 d . . . . .
C231 C 0.0627(4) 1.0004(3) 0.1377(3) 0.0953(18) Uani 1 1 d . . . . .
C229 C 0.6043(4) 1.4515(3) 0.5286(3) 0.115(2) Uani 1 1 d . . . . .
C096 C -0.0171(3) 1.1534(2) 0.5401(2) 0.0732(15) Uani 1 1 d . . . . .
H096 H -0.046812 1.150256 0.558748 0.088 Uiso 1 1 calc R U . . .
C040 C 0.0235(3) 1.18892(19) 0.47567(19) 0.0622(13) Uani 1 1 d . . . . .
H040 H 0.021199 1.209878 0.449497 0.075 Uiso 1 1 calc R U . . .
C171 C 0.0169(3) 0.9644(2) 0.1584(3) 0.0841(16) Uani 1 1 d . . . . .
C214 C 0.5855(3) 1.4118(3) 0.5598(3) 0.102(2) Uani 1 1 d . . . . .
C013 C 0.0710(3) 1.1635(2) 0.48685(18) 0.0619(13) Uani 1 1 d . . . . .
C158 C 0.0360(3) 0.9746(2) 0.2130(2) 0.0773(15) Uani 1 1 d . . . . .
H158 H 0.080368 1.003034 0.236213 0.093 Uiso 1 1 calc R U . . .
C204 C -0.0455(4) 0.9230(3) 0.1260(3) 0.0971(19) Uani 1 1 d . . . . .
H204 H -0.058032 0.916122 0.088646 0.116 Uiso 1 1 calc R U . . .
C193 C 0.6369(3) 1.4059(3) 0.6047(3) 0.0955(19) Uani 1 1 d . . . . .
H193 H 0.686008 1.429790 0.616957 0.115 Uiso 1 1 calc R U . . .
C217 C 0.5138(3) 1.3765(3) 0.5409(3) 0.106(2) Uani 1 1 d . . . . .
H217 H 0.478363 1.378940 0.509458 0.127 Uiso 1 1 calc R U . . .
C089 C 0.0725(3) 1.1310(2) 0.52442(19) 0.0636(13) Uani 1 1 d . . . . .
C030 C 0.1251(2) 1.16496(19) 0.46293(18) 0.0592(13) Uani 1 1 d . . . . .
C086 C -0.0090(3) 0.9439(2) 0.2343(2) 0.0690(14) Uani 1 1 d . . . . .
C200 C -0.0923(3) 0.8900(2) 0.1448(3) 0.100(2) Uani 1 1 d D . . . .
C128 C 0.6196(3) 1.3673(2) 0.6317(2) 0.0835(16) Uani 1 1 d . . . . .
C203 C 0.4946(3) 1.3378(2) 0.5685(3) 0.0879(18) Uani 1 1 d . . . . .
C053 C 0.1250(3) 1.1050(2) 0.5318(2) 0.0666(14) Uani 1 1 d . . . . .
H053 H 0.125041 1.081904 0.558338 0.080 Uiso 1 1 calc R U . . .
C033 C 0.1982(3) 1.18299(19) 0.51036(19) 0.0604(13) Uani 1 1 d . . . . .
C068 C 0.1054(2) 1.10492(18) 0.4392(2) 0.0593(13) Uani 1 1 d . . . . .
C138 C 0.1235(3) 1.1981(2) 0.4202(2) 0.0744(16) Uani 1 1 d D . . . .
C115 C 0.0068(3) 0.9562(2) 0.2916(2) 0.0685(14) Uani 1 1 d . . . . .
C119 C -0.0727(3) 0.9016(2) 0.1999(2) 0.0866(17) Uani 1 1 d . . . . .
H119 H -0.103579 0.880145 0.214055 0.104 Uiso 1 1 calc R U . . .
C239 C -0.1628(4) 0.8435(3) 0.1073(3) 0.128(3) Uani 1 1 d D . . . .
C184 C 0.5453(3) 1.3327(2) 0.6120(2) 0.0833(16) Uani 1 1 d . . . . .
H184 H 0.530980 1.305322 0.629806 0.100 Uiso 1 1 calc R U . . .
C186 C 0.6772(3) 1.3603(2) 0.6785(3) 0.0855(17) Uani 1 1 d . . . . .
C172 C 0.4165(3) 1.2989(3) 0.5439(3) 0.0891(18) Uani 1 1 d . . . . .
C010 C 0.1972(2) 1.1510(2) 0.5483(2) 0.0619(13) Uani 1 1 d . . . . .
C049 C 0.1070(2) 1.0742(2) 0.4772(2) 0.0611(13) Uani 1 1 d . . . . .
C045 C 0.2619(3) 1.2252(2) 0.5191(2) 0.0662(13) Uani 1 1 d . . . . .
H045 H 0.264322 1.246638 0.493657 0.079 Uiso 1 1 calc R U . . .
C063 C 0.0874(2) 1.08158(19) 0.3878(2) 0.0579(12) Uani 1 1 d . . . . .
H063 H 0.084740 1.102349 0.361424 0.070 Uiso 1 1 calc R U . . .
O215 O 0.0664(5) 1.1843(3) 0.3811(3) 0.190(3) Uani 1 1 d . . . . .
O246 O 0.1499(4) 1.2484(3) 0.4370(3) 0.273(6) Uani 1 1 d D . . . .
H246 H 0.116524 1.259552 0.427951 0.409 Uiso 1 1 calc R U . . .
N022 N 0.0543(2) 1.00528(17) 0.31997(17) 0.0763(12) Uani 1 1 d . . . . .
H022 H 0.076533 1.026163 0.303509 0.092 Uiso 1 1 calc R U . . .
O031 O -0.02450(19) 0.92326(14) 0.31176(15) 0.0819(10) Uani 1 1 d . . . . .
C10 C -0.2049(8) 0.8686(6) 0.0657(6) 0.161(6) Uiso 0.616(12) 1 d D . P G 1
H10A H -0.174769 0.887969 0.048514 0.242 Uiso 0.616(12) 1 calc R U P G 1
H10B H -0.249020 0.840064 0.038644 0.242 Uiso 0.616(12) 1 calc R U P G 1
H10C H -0.217570 0.893643 0.083571 0.242 Uiso 0.616(12) 1 calc R U P G 1
C28 C -0.2059(7) 0.8125(5) 0.1361(5) 0.137(5) Uiso 0.616(12) 1 d D . P G 1
H28A H -0.250212 0.783420 0.109913 0.206 Uiso 0.616(12) 1 calc R U P G 1
H28B H -0.176873 0.797327 0.161723 0.206 Uiso 0.616(12) 1 calc R U P G 1
H28C H -0.218283 0.836893 0.155085 0.206 Uiso 0.616(12) 1 calc R U P G 1
C34 C -0.1437(8) 0.8030(6) 0.0794(6) 0.164(7) Uiso 0.616(12) 1 d D . P G 1
H34A H -0.115749 0.821335 0.060334 0.246 Uiso 0.616(12) 1 calc R U P G 1
H34B H -0.114961 0.788628 0.106296 0.246 Uiso 0.616(12) 1 calc R U P G 1
H34C H -0.188160 0.773531 0.054005 0.246 Uiso 0.616(12) 1 calc R U P G 1
C15 C 0.7002(7) 1.3207(6) 0.6590(4) 0.247(8) Uani 1 1 d . . . . .
H15A H 0.657791 1.287796 0.637502 0.370 Uiso 1 1 calc R U . . .
H15B H 0.725399 1.335686 0.637044 0.370 Uiso 1 1 calc R U . . .
H15C H 0.732788 1.312409 0.689543 0.370 Uiso 1 1 calc R U . . .
C11 C 0.6508(6) 1.3386(7) 0.7177(4) 0.240(7) Uani 1 1 d . . . . .
H11A H 0.609238 1.304161 0.699922 0.360 Uiso 1 1 calc R U . . .
H11B H 0.689264 1.333088 0.746250 0.360 Uiso 1 1 calc R U . . .
H11C H 0.636157 1.364008 0.732956 0.360 Uiso 1 1 calc R U . . .
C30 C 0.7374(6) 1.4102(4) 0.7107(5) 0.237(7) Uani 1 1 d . . . . .
H30A H 0.759510 1.428390 0.688289 0.356 Uiso 1 1 calc R U . . .
H30B H 0.720130 1.433427 0.726184 0.356 Uiso 1 1 calc R U . . .
H30C H 0.773238 1.402507 0.739479 0.356 Uiso 1 1 calc R U . . .
O160 O 0.3815(2) 1.2879(2) 0.4966(2) 0.135(2) Uani 1 1 d . . . . .
N029 N 0.3910(2) 1.27805(18) 0.57837(19) 0.0818(13) Uani 1 1 d . . . . .
H029 H 0.419597 1.292029 0.612474 0.098 Uiso 1 1 calc R U . . .
C120 C 0.2568(3) 1.1632(2) 0.5948(2) 0.0729(15) Uani 1 1 d . . . . .
H120 H 0.254938 1.142283 0.620689 0.087 Uiso 1 1 calc R U . . .
C082 C 0.0943(3) 1.0207(2) 0.4641(2) 0.0709(14) Uani 1 1 d . . . . .
H082 H 0.097335 0.999982 0.490512 0.085 Uiso 1 1 calc R U . . .
C088 C 0.3224(3) 1.2355(2) 0.5664(2) 0.0715(14) Uani 1 1 d . . . . .
C038 C 0.0730(2) 1.0276(2) 0.3742(2) 0.0647(14) Uani 1 1 d . . . . .
C130 C 0.3193(3) 1.2057(2) 0.6041(2) 0.0794(16) Uani 1 1 d . . . . .
H130 H 0.360629 1.214662 0.636746 0.095 Uiso 1 1 calc R U . . .
C142 C 0.0773(3) 0.9976(2) 0.4128(2) 0.0722(14) Uani 1 1 d . . . . .
H142 H 0.068481 0.960647 0.403547 0.087 Uiso 1 1 calc R U . . .
C21A C 0.0260(15) 0.6321(11) 0.3921(12) 0.163(18) Uani 0.33(2) 1 d D . P C 2
H21D H 0.053586 0.670357 0.409527 0.244 Uiso 0.33(2) 1 calc R U P C 2
H21E H -0.018813 0.627518 0.362013 0.244 Uiso 0.33(2) 1 calc R U P C 2
H21F H 0.014571 0.612048 0.417846 0.244 Uiso 0.33(2) 1 calc R U P C 2
C52A C 0.1353(14) 0.6204(11) 0.4173(11) 0.139(14) Uani 0.33(2) 1 d D . P C 2
H52D H 0.162715 0.658947 0.433183 0.208 Uiso 0.33(2) 1 calc R U P C 2
H52E H 0.124509 0.601843 0.444111 0.208 Uiso 0.33(2) 1 calc R U P C 2
H52F H 0.163873 0.605990 0.404734 0.208 Uiso 0.33(2) 1 calc R U P C 2
C32A C 0.0261(15) 0.5565(7) 0.3477(8) 0.102(10) Uani 0.33(2) 1 d D . P C 2
H32D H -0.018457 0.552673 0.317803 0.153 Uiso 0.33(2) 1 calc R U P C 2
H32E H 0.053493 0.541401 0.334427 0.153 Uiso 0.33(2) 1 calc R U P C 2
H32F H 0.014129 0.537254 0.373804 0.153 Uiso 0.33(2) 1 calc R U P C 2
C10A C -0.1824(14) 0.8411(11) 0.0477(5) 0.160(10) Uiso 0.384(12) 1 d D . P G 2
H10D H -0.228001 0.810332 0.026504 0.241 Uiso 0.384(12) 1 calc R U P G 2
H10E H -0.187469 0.874334 0.039287 0.241 Uiso 0.384(12) 1 calc R U P G 2
H10F H -0.144103 0.837083 0.039047 0.241 Uiso 0.384(12) 1 calc R U P G 2
C34A C -0.1638(13) 0.7913(6) 0.1268(9) 0.145(9) Uiso 0.384(12) 1 d D . P G 2
H34D H -0.208799 0.761102 0.103104 0.218 Uiso 0.384(12) 1 calc R U P G 2
H34E H -0.122639 0.784184 0.126392 0.218 Uiso 0.384(12) 1 calc R U P G 2
H34F H -0.160676 0.795504 0.163302 0.218 Uiso 0.384(12) 1 calc R U P G 2
C28A C -0.2237(11) 0.8516(10) 0.1186(11) 0.164(10) Uiso 0.384(12) 1 d D . P G 2
H28D H -0.270035 0.822409 0.095197 0.246 Uiso 0.384(12) 1 calc R U P G 2
H28E H -0.214646 0.851249 0.155983 0.246 Uiso 0.384(12) 1 calc R U P G 2
H28F H -0.225150 0.886111 0.111632 0.246 Uiso 0.384(12) 1 calc R U P G 2

loop_
_atom_site_aniso_label
_atom_site_aniso_U_11
_atom_site_aniso_U_22
_atom_site_aniso_U_33
_atom_site_aniso_U_23
_atom_site_aniso_U_13
_atom_site_aniso_U_12
C4 0.075(8) 0.068(7) 0.121(12) -0.002(6) 0.074(7) 0.010(5)
C3 0.069(7) 0.070(8) 0.119(11) 0.023(7) 0.066(7) 0.012(6)
C2 0.088(8) 0.053(7) 0.153(15) 0.028(8) 0.075(8) 0.005(5)
C1 0.104(8) 0.083(8) 0.22(2) 0.007(9) 0.090(11) 0.022(6)
C6 0.116(9) 0.082(7) 0.30(2) -0.022(9) 0.121(12) 0.012(6)
C5 0.094(8) 0.079(7) 0.20(2) 0.000(8) 0.106(10) 0.014(6)
C1A 0.169(15) 0.118(9) 0.40(3) 0.014(12) 0.148(18) 0.055(9)
C2A 0.143(14) 0.144(14) 0.40(3) 0.023(15) 0.166(18) 0.063(11)
C37A 0.178(13) 0.128(10) 0.40(3) 0.007(12) 0.168(15) 0.055(9)
C3A 0.202(17) 0.26(2) 0.41(3) 0.028(15) 0.133(16) 0.076(16)
O2 0.154(9) 0.124(8) 0.116(7) 0.026(6) 0.012(6) -0.017(6)
C003 0.050(3) 0.057(3) 0.051(3) 0.008(2) 0.011(2) 0.007(2)
O001 0.075(2) 0.063(2) 0.068(2) 0.0112(18) 0.0347(19) 0.011(2)
C014 0.058(3) 0.052(3) 0.072(4) 0.013(3) 0.032(3) 0.016(3)
C034 0.061(3) 0.056(3) 0.068(4) 0.012(3) 0.035(3) 0.020(3)
N035 0.084(3) 0.059(3) 0.065(3) 0.004(2) 0.038(2) 0.003(2)
C055 0.058(3) 0.060(3) 0.073(4) 0.010(3) 0.029(3) 0.014(3)
C070 0.059(3) 0.060(3) 0.074(4) 0.018(3) 0.035(3) 0.018(3)
C054 0.075(4) 0.051(3) 0.060(3) 0.013(3) 0.033(3) 0.017(3)
C042 0.061(3) 0.072(4) 0.064(4) 0.017(3) 0.027(3) 0.016(3)
C037 0.051(3) 0.064(3) 0.065(4) 0.008(3) 0.025(3) 0.009(3)
C083 0.067(4) 0.059(3) 0.081(4) 0.021(3) 0.037(3) 0.014(3)
C101 0.065(3) 0.054(3) 0.064(4) 0.016(3) 0.025(3) 0.007(3)
C047 0.066(3) 0.081(4) 0.056(3) 0.013(3) 0.027(3) 0.019(3)
C126 0.093(5) 0.082(5) 0.063(4) 0.022(3) 0.032(4) 0.016(4)
C105 0.063(3) 0.065(3) 0.068(3) 0.008(3) 0.033(3) 0.013(3)
C058 0.057(3) 0.061(3) 0.061(3) 0.013(3) 0.022(3) 0.018(3)
C043 0.050(3) 0.061(3) 0.056(3) 0.017(3) 0.017(3) 0.008(3)
C21 0.56(6) 0.109(14) 0.093(14) -0.031(12) 0.19(3) -0.12(3)
C32 0.127(11) 0.159(16) 0.134(12) 0.062(11) 0.076(10) 0.013(10)
C52 0.20(2) 0.188(18) 0.190(18) 0.113(16) 0.098(17) 0.111(17)
C099 0.061(3) 0.073(4) 0.067(3) 0.007(3) 0.028(3) 0.010(3)
C136 0.071(4) 0.068(4) 0.101(4) -0.006(3) 0.043(3) 0.004(3)
C020 0.060(3) 0.057(3) 0.061(3) 0.019(3) 0.025(3) 0.020(3)
C090 0.064(3) 0.083(4) 0.071(4) -0.006(3) 0.033(3) 0.013(3)
C199 0.071(4) 0.092(5) 0.101(5) 0.008(4) 0.052(4) 0.009(4)
C046 0.051(3) 0.055(3) 0.053(3) 0.008(2) 0.016(2) 0.009(2)
C002 0.050(3) 0.058(3) 0.053(3) 0.013(2) 0.016(3) 0.012(3)
C023 0.058(3) 0.061(3) 0.053(3) 0.011(3) 0.020(3) 0.021(3)
C185 0.077(5) 0.067(4) 0.078(4) 0.029(4) 0.038(4) 0.015(4)
C112 0.061(3) 0.074(4) 0.084(4) 0.000(3) 0.036(3) 0.008(3)
C016 0.055(3) 0.051(3) 0.065(3) 0.011(3) 0.023(3) 0.017(3)
C032 0.054(3) 0.061(3) 0.056(3) 0.022(3) 0.021(3) 0.020(3)
C012 0.053(3) 0.062(3) 0.051(3) 0.017(3) 0.016(2) 0.015(3)
C067 0.057(3) 0.052(3) 0.065(3) 0.017(3) 0.024(3) 0.012(2)
O223 0.092(5) 0.125(5) 0.083(5) -0.006(4) -0.018(4) 0.035(4)
O262 0.087(7) 0.221(12) 0.196(11) 0.025(10) -0.006(7) -0.009(8)
C181 0.064(8) 0.056(8) 0.105(13) 0.006(7) 0.065(9) 0.002(6)
C175 0.071(9) 0.037(7) 0.095(12) 0.007(8) 0.057(9) -0.001(6)
C202 0.067(8) 0.036(8) 0.106(12) 0.011(9) 0.059(7) 0.003(6)
C252 0.097(9) 0.050(7) 0.116(13) 0.010(7) 0.071(8) 0.018(6)
C248 0.095(8) 0.056(7) 0.127(12) -0.007(7) 0.070(8) 0.018(6)
C219 0.102(10) 0.066(8) 0.123(14) -0.004(7) 0.069(9) 0.022(6)
C097 0.062(3) 0.062(3) 0.057(3) 0.012(3) 0.011(3) 0.008(3)
C018 0.052(3) 0.065(3) 0.064(3) 0.020(3) 0.022(3) 0.022(3)
C017 0.053(3) 0.070(4) 0.067(3) 0.029(3) 0.024(3) 0.025(3)
C061 0.073(4) 0.057(3) 0.074(4) 0.024(3) 0.038(3) 0.022(3)
C113 0.076(4) 0.073(4) 0.061(3) 0.023(3) 0.015(3) 0.024(3)
C064 0.065(4) 0.068(3) 0.069(4) 0.017(3) 0.029(3) 0.019(3)
N007 0.060(3) 0.072(3) 0.076(3) 0.015(2) 0.025(2) 0.023(2)
N073 0.081(3) 0.066(3) 0.077(3) 0.029(3) 0.034(3) 0.020(3)
C114 0.065(4) 0.078(4) 0.077(4) 0.023(3) 0.036(3) 0.024(3)
C188 0.109(5) 0.077(5) 0.072(5) 0.023(4) 0.036(4) 0.014(4)
C228 0.082(5) 0.078(5) 0.144(6) 0.003(5) 0.053(5) -0.004(4)
C37 0.129(12) 0.072(8) 0.211(18) -0.012(8) 0.107(11) 0.038(7)
O079 0.074(3) 0.094(3) 0.087(3) 0.010(2) 0.017(2) 0.039(2)
C102 0.061(4) 0.070(4) 0.087(4) 0.025(3) 0.030(3) 0.029(3)
C145 0.087(4) 0.064(4) 0.087(4) 0.030(3) 0.038(4) 0.023(3)
O195 0.185(5) 0.067(3) 0.088(4) 0.022(2) 0.023(3) 0.002(3)
N132 0.081(4) 0.080(3) 0.104(4) -0.009(3) 0.053(3) 0.009(3)
O213 0.099(4) 0.104(4) 0.233(7) -0.048(4) 0.073(4) -0.007(3)
C7 0.23(2) 0.140(14) 0.26(2) 0.018(13) 0.169(17) 0.107(14)
C8 0.177(15) 0.119(10) 0.29(2) -0.045(12) 0.125(15) 0.055(10)
C9 0.210(17) 0.17(2) 0.25(2) 0.010(14) 0.115(15) 0.107(16)
C084 0.063(4) 0.059(3) 0.092(4) 0.013(3) 0.033(3) 0.017(3)
C131 0.055(3) 0.076(4) 0.079(4) 0.012(3) 0.020(3) 0.014(3)
C165 0.083(4) 0.061(3) 0.083(4) 0.024(3) 0.034(3) 0.023(3)
C168 0.102(5) 0.056(4) 0.088(4) 0.024(3) 0.032(4) 0.019(4)
C095 0.066(4) 0.081(4) 0.083(4) 0.015(3) 0.040(4) 0.020(3)
C116 0.052(3) 0.063(4) 0.100(4) 0.022(3) 0.030(3) 0.022(3)
C137 0.061(4) 0.070(4) 0.103(4) 0.020(3) 0.029(3) 0.025(3)
C123 0.081(4) 0.078(4) 0.083(4) 0.024(3) 0.034(3) 0.035(4)
C179 0.098(5) 0.055(4) 0.096(5) 0.016(3) 0.046(4) 0.018(3)
C129 0.051(3) 0.066(3) 0.084(4) 0.015(3) 0.024(3) 0.016(3)
C178 0.079(4) 0.105(5) 0.076(4) -0.005(4) 0.035(4) 0.010(4)
C108 0.059(4) 0.071(4) 0.104(4) 0.020(3) 0.028(3) 0.025(3)
C122 0.056(4) 0.062(3) 0.097(4) 0.017(3) 0.029(3) 0.024(3)
C187 0.075(4) 0.061(4) 0.109(5) 0.013(3) 0.024(4) 0.028(3)
C159 0.102(5) 0.077(4) 0.090(4) 0.039(4) 0.039(4) 0.033(4)
C167 0.096(4) 0.098(5) 0.103(5) 0.047(4) 0.046(4) 0.051(4)
C170 0.119(5) 0.059(4) 0.088(5) 0.022(3) 0.045(4) 0.018(4)
C072 0.063(4) 0.063(3) 0.069(4) 0.014(3) 0.023(3) 0.022(3)
C103 0.062(4) 0.092(4) 0.069(4) 0.007(3) 0.022(3) 0.011(3)
C133 0.060(4) 0.078(4) 0.081(4) 0.005(3) 0.020(3) 0.025(3)
C173 0.065(4) 0.071(4) 0.126(5) 0.001(4) 0.047(4) 0.011(3)
C221 0.110(5) 0.069(4) 0.163(7) -0.003(4) 0.015(5) 0.031(4)
C226 0.110(5) 0.076(4) 0.140(6) 0.038(4) 0.041(5) 0.038(4)
C257 0.132(6) 0.102(5) 0.167(7) 0.043(5) 0.080(6) 0.068(5)
C274 0.177(8) 0.229(10) 0.155(8) 0.094(7) 0.094(7) 0.148(8)
C278 0.130(7) 0.204(9) 0.187(9) 0.131(8) 0.052(6) 0.062(7)
C22 0.185(9) 0.182(9) 0.134(8) 0.000(7) -0.028(7) 0.110(8)
C235 0.171(8) 0.094(5) 0.101(6) 0.040(5) 0.006(5) -0.018(6)
C258 0.121(6) 0.082(5) 0.159(8) 0.068(5) 0.005(6) -0.001(5)
C005 0.046(3) 0.052(3) 0.061(3) 0.009(2) 0.014(2) 0.010(2)
C015 0.055(3) 0.060(3) 0.061(3) 0.015(3) 0.020(3) 0.013(3)
C125 0.053(3) 0.071(4) 0.106(5) 0.023(4) 0.034(3) 0.018(3)
C176 0.083(4) 0.072(4) 0.133(6) 0.005(4) 0.059(4) 0.017(4)
C227 0.180(8) 0.092(5) 0.105(6) 0.041(5) 0.024(6) -0.024(6)
C233 0.114(6) 0.078(5) 0.168(8) 0.063(5) -0.015(5) 0.004(5)
C026 0.046(3) 0.062(3) 0.056(3) 0.017(3) 0.016(3) 0.015(3)
C066 0.058(3) 0.057(3) 0.059(3) 0.015(3) 0.021(3) 0.022(3)
C201 0.060(4) 0.080(4) 0.079(5) 0.019(4) 0.023(4) 0.027(4)
C024 0.059(3) 0.060(3) 0.059(3) 0.009(3) 0.015(3) 0.013(3)
C100 0.058(3) 0.062(3) 0.098(4) 0.012(3) 0.032(3) 0.025(3)
C151 0.087(4) 0.068(4) 0.079(4) 0.019(3) 0.028(4) 0.021(3)
C028 0.062(4) 0.057(3) 0.060(3) 0.018(3) 0.025(3) 0.013(3)
C062 0.051(3) 0.057(3) 0.061(3) 0.017(3) 0.019(2) 0.013(2)
C077 0.068(3) 0.066(4) 0.073(4) 0.026(3) 0.029(3) 0.024(3)
C056 0.059(3) 0.056(3) 0.060(3) 0.012(3) 0.023(3) 0.016(3)
O216 0.081(5) 0.142(6) 0.120(6) 0.016(5) -0.009(4) 0.028(5)
O250 0.086(5) 0.111(6) 0.175(9) 0.001(6) -0.005(5) -0.016(5)
O269 0.112(7) 0.185(10) 0.120(8) -0.048(7) -0.002(6) 0.008(6)
C150 0.055(4) 0.049(3) 0.109(4) 0.013(3) 0.031(3) 0.014(3)
C164 0.082(4) 0.068(4) 0.084(4) 0.028(3) 0.037(4) 0.025(3)
C027 0.049(3) 0.061(3) 0.065(3) 0.021(3) 0.017(3) 0.014(3)
C075 0.056(3) 0.052(3) 0.072(3) 0.018(3) 0.027(3) 0.016(3)
C091 0.081(4) 0.085(4) 0.073(4) 0.032(3) 0.033(4) 0.040(4)
C094 0.061(3) 0.066(4) 0.073(4) 0.013(3) 0.022(3) 0.010(3)
C093 0.063(4) 0.061(4) 0.113(5) 0.017(3) 0.033(3) 0.025(3)
C098 0.051(3) 0.063(4) 0.103(4) 0.007(3) 0.024(3) 0.012(3)
C162 0.091(4) 0.062(4) 0.081(4) 0.024(3) 0.040(4) 0.020(3)
C111 0.079(4) 0.074(4) 0.089(4) 0.037(3) 0.037(3) 0.030(3)
C011 0.051(3) 0.065(3) 0.072(4) 0.026(3) 0.018(3) 0.019(3)
N009 0.052(3) 0.058(3) 0.095(3) 0.019(2) 0.025(2) 0.019(2)
N085 0.081(3) 0.084(3) 0.075(3) 0.034(3) 0.021(3) 0.028(3)
C143 0.080(4) 0.062(3) 0.073(4) 0.014(3) 0.029(3) 0.012(3)
C154 0.054(3) 0.061(4) 0.111(5) 0.013(3) 0.028(3) 0.022(3)
C060 0.059(4) 0.057(3) 0.089(4) 0.016(3) 0.027(3) 0.018(3)
C152 0.082(4) 0.072(4) 0.086(4) 0.037(3) 0.038(4) 0.030(3)
C057 0.072(4) 0.062(4) 0.079(4) 0.032(3) 0.032(3) 0.024(3)
C117 0.056(4) 0.064(4) 0.094(4) 0.015(3) 0.029(3) 0.019(3)
C189 0.096(5) 0.073(4) 0.070(4) 0.025(3) 0.038(4) 0.032(4)
C205 0.056(4) 0.076(4) 0.138(6) 0.018(4) 0.033(4) 0.026(3)
C106 0.054(3) 0.054(3) 0.112(5) 0.019(3) 0.030(3) 0.014(3)
C155 0.087(4) 0.064(4) 0.087(4) 0.026(3) 0.040(4) 0.026(3)
C127 0.072(4) 0.054(3) 0.120(5) 0.034(3) 0.044(4) 0.021(3)
O052 0.057(3) 0.070(2) 0.163(4) 0.006(2) 0.037(3) 0.018(2)
O141 0.088(3) 0.105(3) 0.098(3) 0.044(2) 0.035(3) 0.026(3)
C259 0.060(4) 0.102(6) 0.271(11) 0.020(6) 0.039(6) 0.024(4)
C275 0.083(6) 0.213(11) 0.309(16) -0.015(11) 0.084(8) 0.051(6)
C20 0.085(6) 0.253(12) 0.45(2) 0.239(15) 0.098(9) 0.102(7)
C191 0.087(4) 0.070(4) 0.116(5) 0.033(3) 0.042(4) 0.027(3)
C249 0.099(5) 0.094(5) 0.158(7) 0.065(5) 0.001(5) 0.015(4)
C263 0.160(7) 0.082(5) 0.286(12) 0.038(6) 0.154(8) 0.054(5)
O1 0.296(17) 0.226(13) 0.138(9) 0.094(9) 0.103(11) 0.122(14)
C048 0.065(3) 0.075(4) 0.065(3) 0.027(3) 0.027(3) 0.019(3)
C004 0.052(3) 0.057(3) 0.067(3) 0.017(3) 0.024(3) 0.014(2)
C008 0.047(3) 0.057(3) 0.061(3) 0.012(3) 0.020(3) 0.012(2)
C039 0.062(3) 0.061(3) 0.065(3) 0.023(3) 0.023(3) 0.015(3)
N036 0.064(3) 0.060(3) 0.075(3) 0.020(2) 0.034(2) 0.021(2)
C044 0.051(3) 0.058(3) 0.058(3) 0.016(2) 0.023(3) 0.010(3)
C019 0.060(3) 0.068(3) 0.057(3) 0.018(3) 0.027(3) 0.025(3)
C087 0.067(3) 0.064(3) 0.072(4) 0.024(3) 0.033(3) 0.030(3)
C006 0.055(3) 0.059(3) 0.065(3) 0.015(3) 0.020(3) 0.019(3)
C051 0.064(3) 0.073(4) 0.059(3) 0.025(3) 0.030(3) 0.026(3)
C104 0.063(3) 0.061(3) 0.069(3) 0.020(3) 0.030(3) 0.026(3)
O021 0.096(3) 0.100(3) 0.123(3) 0.060(3) 0.071(3) 0.053(3)
C050 0.068(3) 0.071(3) 0.070(4) 0.030(3) 0.035(3) 0.026(3)
C059 0.063(4) 0.072(3) 0.072(4) 0.015(3) 0.035(3) 0.023(3)
C076 0.059(3) 0.086(4) 0.069(4) 0.023(3) 0.030(3) 0.029(3)
C071 0.069(3) 0.073(3) 0.065(3) 0.019(3) 0.034(3) 0.023(3)
C134 0.077(4) 0.076(4) 0.096(4) 0.037(3) 0.047(3) 0.039(3)
C069 0.064(3) 0.077(4) 0.069(4) 0.024(3) 0.033(3) 0.028(3)
C080 0.060(3) 0.068(3) 0.067(4) 0.017(3) 0.027(3) 0.023(3)
C183 0.065(4) 0.077(4) 0.105(6) 0.044(4) 0.039(4) 0.035(4)
C110 0.067(4) 0.075(4) 0.079(4) 0.019(3) 0.039(3) 0.023(3)
C153 0.079(4) 0.090(5) 0.084(5) 0.030(4) 0.041(3) 0.033(3)
C081 0.068(3) 0.058(3) 0.071(3) 0.015(3) 0.028(3) 0.021(3)
C121 0.091(4) 0.080(4) 0.091(4) 0.040(3) 0.058(4) 0.043(3)
C190 0.083(4) 0.076(4) 0.094(5) 0.029(4) 0.045(3) 0.033(3)
C092 0.066(4) 0.074(4) 0.076(4) 0.021(3) 0.029(3) 0.023(3)
O237 0.158(7) 0.124(5) 0.058(4) 0.042(4) 0.053(4) 0.061(5)
O271 0.218(11) 0.156(9) 0.150(8) 0.084(7) 0.099(8) 0.027(9)
C146 0.068(4) 0.090(4) 0.087(4) 0.016(4) 0.040(4) 0.017(3)
C196 0.093(4) 0.087(5) 0.088(5) 0.008(4) 0.045(4) 0.031(4)
C118 0.076(4) 0.082(4) 0.095(4) 0.030(3) 0.048(3) 0.035(3)
C147 0.078(4) 0.074(4) 0.087(4) 0.025(3) 0.043(3) 0.035(3)
C139 0.118(5) 0.084(4) 0.122(5) 0.049(4) 0.082(4) 0.058(4)
C156 0.085(4) 0.078(4) 0.091(5) 0.017(4) 0.038(4) 0.035(3)
C144 0.059(4) 0.085(4) 0.068(4) 0.013(3) 0.021(3) 0.022(3)
C208 0.118(5) 0.089(4) 0.129(6) 0.044(4) 0.055(5) 0.053(4)
C232 0.230(10) 0.163(7) 0.160(7) 0.085(6) 0.132(7) 0.147(7)
C241 0.113(6) 0.082(5) 0.182(8) 0.018(5) -0.002(6) 0.039(4)
C218 0.138(6) 0.091(5) 0.136(6) 0.035(4) 0.089(5) 0.048(4)
C220 0.182(8) 0.131(6) 0.173(7) 0.081(6) 0.130(7) 0.101(6)
N163 0.088(4) 0.084(4) 0.124(4) 0.014(3) 0.047(3) 0.032(3)
N109 0.064(3) 0.084(3) 0.094(4) 0.019(3) 0.021(3) 0.022(3)
C206 0.157(7) 0.108(5) 0.140(6) 0.077(5) 0.107(6) 0.073(5)
C210 0.174(8) 0.142(7) 0.166(7) 0.099(6) 0.132(7) 0.095(6)
C207 0.123(7) 0.083(5) 0.214(9) 0.053(5) 0.119(7) 0.040(5)
C177 0.074(4) 0.078(4) 0.093(5) 0.021(4) 0.034(4) 0.015(4)
C166 0.117(5) 0.088(4) 0.115(5) 0.052(4) 0.087(4) 0.053(4)
C230 0.102(5) 0.090(5) 0.127(6) 0.040(4) 0.070(4) 0.040(4)
O238 0.145(5) 0.109(4) 0.539(17) 0.089(7) 0.192(8) 0.059(4)
C194 0.063(4) 0.105(5) 0.083(4) 0.033(4) 0.028(3) 0.029(3)
O140 0.079(3) 0.100(3) 0.099(3) 0.014(3) 0.016(2) 0.011(3)
C135 0.099(4) 0.087(4) 0.091(4) 0.034(3) 0.064(4) 0.043(4)
C197 0.114(5) 0.099(5) 0.116(5) 0.034(4) 0.071(4) 0.050(4)
C240 0.136(6) 0.099(5) 0.184(8) 0.056(5) 0.111(6) 0.064(5)
C157 0.063(4) 0.079(4) 0.087(4) 0.015(3) 0.031(3) 0.010(3)
C198 0.059(4) 0.097(5) 0.099(5) 0.020(4) 0.026(4) 0.009(3)
C074 0.081(4) 0.077(4) 0.095(4) 0.031(3) 0.055(3) 0.033(3)
C148 0.086(4) 0.090(4) 0.091(4) 0.031(3) 0.051(4) 0.039(3)
C211 0.121(6) 0.098(5) 0.117(5) 0.049(4) 0.076(5) 0.052(4)
C222 0.135(6) 0.117(6) 0.191(8) 0.065(6) 0.124(6) 0.072(5)
C161 0.063(4) 0.077(4) 0.094(4) 0.016(3) 0.035(4) 0.010(3)
C212 0.075(5) 0.108(5) 0.092(5) 0.025(4) 0.025(4) 0.011(4)
C025 0.068(3) 0.070(3) 0.068(3) 0.014(3) 0.036(3) 0.022(3)
C107 0.070(4) 0.075(4) 0.071(4) 0.021(3) 0.035(3) 0.023(3)
C234 0.098(5) 0.106(5) 0.113(5) 0.055(4) 0.063(5) 0.046(4)
C255 0.169(7) 0.121(6) 0.190(8) 0.083(6) 0.134(7) 0.092(6)
C268 0.215(12) 0.227(12) 0.344(17) 0.191(13) 0.209(14) 0.160(11)
C180 0.059(4) 0.087(4) 0.116(5) 0.017(4) 0.040(4) 0.010(3)
C192 0.057(4) 0.101(4) 0.093(4) 0.015(4) 0.023(3) 0.015(3)
C209 0.069(4) 0.119(6) 0.111(7) 0.048(5) 0.027(5) 0.007(5)
C078 0.062(3) 0.082(4) 0.061(3) 0.017(3) 0.029(3) 0.018(3)
C124 0.066(4) 0.082(4) 0.067(4) 0.016(3) 0.033(3) 0.020(3)
C174 0.077(4) 0.118(5) 0.101(5) 0.041(4) 0.052(4) 0.043(4)
C243 0.115(6) 0.155(7) 0.171(8) 0.081(7) 0.088(6) 0.058(6)
C244 0.148(8) 0.126(6) 0.127(6) 0.063(5) 0.071(6) 0.051(6)
C18 0.234(13) 0.285(15) 0.50(3) 0.276(18) 0.249(16) 0.203(13)
C14 0.162(13) 0.252(18) 0.57(4) 0.15(2) 0.072(19) 0.038(13)
C97 0.41(2) 0.48(3) 0.54(3) 0.37(3) 0.42(3) 0.38(2)
C224 0.081(4) 0.116(6) 0.147(6) 0.024(5) 0.061(5) 0.014(4)
C251 0.067(5) 0.171(8) 0.218(10) 0.095(8) 0.032(6) -0.009(5)
C13 0.162(8) 0.139(7) 0.281(13) -0.037(8) 0.162(9) 0.007(6)
C16 0.058(10) 0.112(15) 0.107(16) 0.023(12) 0.019(10) -0.018(9)
C33 0.095(10) 0.100(11) 0.102(11) 0.022(10) 0.025(9) -0.020(9)
C16A 0.076(11) 0.15(2) 0.15(2) 0.070(17) 0.059(13) 0.044(13)
C33A 0.064(8) 0.107(11) 0.115(11) 0.041(10) 0.040(8) 0.017(7)
O149 0.108(3) 0.181(5) 0.105(3) 0.073(3) 0.072(3) 0.088(3)
N041 0.069(3) 0.086(3) 0.074(3) 0.031(2) 0.039(2) 0.037(3)
C169 0.081(4) 0.121(5) 0.096(5) 0.034(4) 0.054(4) 0.033(4)
C245 0.065(4) 0.292(12) 0.095(5) 0.048(7) 0.034(4) 0.026(6)
C276 0.193(9) 0.185(9) 0.251(11) 0.111(8) 0.173(9) 0.123(8)
C266 0.156(8) 0.136(7) 0.190(9) 0.088(6) 0.108(8) 0.080(6)
C247 0.111(6) 0.147(7) 0.122(6) 0.050(6) 0.054(5) 0.027(5)
C17 0.104(13) 0.086(13) 0.129(17) 0.042(13) 0.027(12) -0.017(12)
C36 0.066(9) 0.122(12) 0.109(13) 0.027(10) 0.005(8) -0.009(8)
C17A 0.057(10) 0.119(16) 0.119(16) 0.057(13) 0.017(10) 0.011(11)
C36A 0.088(11) 0.128(13) 0.147(14) 0.024(12) 0.064(10) 0.028(10)
C065 0.054(3) 0.073(3) 0.058(3) 0.014(3) 0.023(3) 0.016(3)
C231 0.098(5) 0.096(5) 0.095(5) 0.026(4) 0.047(4) 0.033(4)
C229 0.058(5) 0.131(7) 0.125(7) 0.054(5) 0.025(4) 0.010(5)
C096 0.064(3) 0.085(4) 0.067(4) 0.017(3) 0.031(3) 0.020(3)
C040 0.062(3) 0.064(3) 0.051(3) 0.019(2) 0.020(3) 0.017(3)
C171 0.093(4) 0.076(4) 0.085(5) 0.021(4) 0.048(4) 0.024(4)
C214 0.058(4) 0.097(5) 0.127(6) 0.034(4) 0.036(4) 0.006(4)
C013 0.057(3) 0.066(3) 0.048(3) 0.017(3) 0.016(2) 0.014(3)
C158 0.079(4) 0.062(3) 0.087(5) 0.013(3) 0.039(3) 0.019(3)
C204 0.124(6) 0.077(4) 0.075(4) 0.008(4) 0.046(4) 0.020(4)
C193 0.049(3) 0.103(5) 0.109(5) 0.028(4) 0.020(4) 0.014(3)
C217 0.068(4) 0.119(5) 0.114(5) 0.041(5) 0.030(4) 0.023(4)
C089 0.055(3) 0.067(3) 0.057(3) 0.012(3) 0.021(3) 0.014(3)
C030 0.055(3) 0.066(3) 0.052(3) 0.024(3) 0.023(3) 0.015(2)
C086 0.071(4) 0.058(3) 0.072(4) 0.011(3) 0.032(3) 0.017(3)
C200 0.109(5) 0.078(4) 0.078(5) -0.002(4) 0.032(4) 0.008(4)
C128 0.068(4) 0.082(4) 0.095(4) 0.014(4) 0.031(4) 0.028(3)
C203 0.048(4) 0.098(4) 0.091(4) 0.025(4) 0.020(3) 0.006(3)
C053 0.062(3) 0.072(3) 0.062(3) 0.025(3) 0.026(3) 0.022(3)
C033 0.054(3) 0.063(3) 0.058(3) 0.014(3) 0.023(3) 0.016(3)
C068 0.047(3) 0.054(3) 0.064(4) 0.014(3) 0.020(2) 0.008(2)
C138 0.063(4) 0.060(3) 0.059(4) 0.005(3) -0.003(3) 0.009(3)
C115 0.064(3) 0.045(3) 0.090(4) 0.009(3) 0.037(3) 0.011(3)
C119 0.089(4) 0.072(4) 0.080(4) 0.010(3) 0.034(4) 0.014(3)
C239 0.125(6) 0.118(6) 0.086(5) 0.000(4) 0.029(5) 0.006(5)
C184 0.063(4) 0.089(4) 0.092(4) 0.023(3) 0.036(4) 0.019(3)
C186 0.055(3) 0.097(4) 0.094(4) 0.019(4) 0.024(3) 0.027(3)
C172 0.062(4) 0.104(5) 0.080(5) 0.028(4) 0.022(4) 0.016(3)
C010 0.049(3) 0.073(3) 0.058(3) 0.015(3) 0.021(3) 0.020(3)
C049 0.049(3) 0.059(3) 0.067(4) 0.017(3) 0.022(3) 0.013(2)
C045 0.059(3) 0.071(3) 0.061(3) 0.014(3) 0.025(3) 0.018(3)
C063 0.050(3) 0.056(3) 0.056(3) 0.015(3) 0.019(2) 0.010(2)
O215 0.272(9) 0.176(6) 0.128(5) 0.076(5) 0.063(6) 0.110(6)
O246 0.165(6) 0.257(9) 0.263(9) 0.198(9) -0.007(6) 0.007(6)
N022 0.078(3) 0.063(3) 0.066(3) 0.010(2) 0.030(2) 0.003(2)
O031 0.074(2) 0.061(2) 0.093(3) 0.009(2) 0.039(2) 0.0041(19)
C15 0.271(14) 0.372(18) 0.133(8) -0.020(9) 0.006(8) 0.270(14)
C11 0.152(9) 0.48(2) 0.163(9) 0.174(13) 0.075(8) 0.182(12)
C30 0.189(10) 0.135(8) 0.192(11) 0.038(7) -0.069(9) 0.002(8)
O160 0.074(3) 0.184(5) 0.091(4) 0.046(3) 0.024(3) -0.004(3)
N029 0.057(3) 0.089(3) 0.074(3) 0.009(3) 0.019(2) 0.011(3)
C120 0.062(4) 0.085(4) 0.066(4) 0.027(3) 0.026(3) 0.020(3)
C082 0.058(3) 0.075(4) 0.069(4) 0.025(3) 0.024(3) 0.014(3)
C088 0.047(3) 0.076(4) 0.074(4) 0.010(3) 0.021(3) 0.010(3)
C038 0.047(3) 0.057(3) 0.077(4) 0.018(3) 0.027(3) 0.004(2)
C130 0.056(3) 0.095(4) 0.057(3) 0.012(3) 0.007(3) 0.014(3)
C142 0.063(3) 0.064(3) 0.083(4) 0.018(3) 0.031(3) 0.018(3)
C21A 0.23(4) 0.10(2) 0.06(2) 0.005(18) 0.07(2) -0.04(2)
C52A 0.20(3) 0.09(2) 0.055(19) 0.019(15) 0.039(18) -0.014(17)
C32A 0.10(2) 0.079(15) 0.111(17) 0.057(13) 0.039(15) 0.009(14)

loop_
_atom_type_symbol
_atom_type_description
_atom_type_scat_dispersion_real
_atom_type_scat_dispersion_imag
_atom_type_scat_source
C C 0.0028 0.0015 'International Tables Vol C Tables 4.2.6.8 and 6.1.1.4'
H H 0.0000 0.0000 'International Tables Vol C Tables 4.2.6.8 and 6.1.1.4'
N N 0.0060 0.0030 'International Tables Vol C Tables 4.2.6.8 and 6.1.1.4'
O O 0.0101 0.0057 'International Tables Vol C Tables 4.2.6.8 and 6.1.1.4'
S S 0.1181 0.1169 'International Tables Vol C Tables 4.2.6.8 and 6.1.1.4'

loop_
_geom_angle_atom_site_label_1
_geom_angle_atom_site_label_2
_geom_angle_atom_site_label_3
_geom_angle
_geom_angle_site_symmetry_1
_geom_angle_site_symmetry_3
_geom_angle_publ_flag
C3 C4 C5 120.0 . . ?
C3 C4 C112 128.0(9) . . ?
C5 C4 C112 112.0(9) . . ?
C4 C3 H3 120.0 . . ?
C4 C3 C2 120.0 . . ?
C2 C3 H3 120.0 . . ?
C3 C2 C228 112.7(10) . . ?
C1 C2 C3 120.0 . . ?
C1 C2 C228 126.8(10) . . ?
C2 C1 H1 120.0 . . ?
C2 C1 C6 120.0 . . ?
C6 C1 H1 120.0 . . ?
C1 C6 C5 120.0 . . ?
C1 C6 C37A 121.2(9) . . ?
C5 C6 C37A 117.7(9) . . ?
C4 C5 H5 120.0 . . ?
C6 C5 C4 120.0 . . ?
C6 C5 H5 120.0 . . ?
H1AA C1A H1AB 109.5 . . ?
H1AA C1A H1AC 109.5 . . ?
H1AB C1A H1AC 109.5 . . ?
C37A C1A H1AA 109.5 . . ?
C37A C1A H1AB 109.5 . . ?
C37A C1A H1AC 109.5 . . ?
H2AA C2A H2AB 109.5 . . ?
H2AA C2A H2AC 109.5 . . ?
H2AB C2A H2AC 109.5 . . ?
C37A C2A H2AA 109.5 . . ?
C37A C2A H2AB 109.5 . . ?
C37A C2A H2AC 109.5 . . ?
C6 C37A C2A 109.0(10) . . ?
C6 C37A C3A 111.9(10) . . ?
C1A C37A C6 110.4(10) . . ?
C1A C37A C2A 112.0(10) . . ?
C1A C37A C3A 108.5(10) . . ?
C2A C37A C3A 104.9(10) . . ?
C37A C3A H3AA 109.5 . . ?
C37A C3A H3AB 109.5 . . ?
C37A C3A H3AC 109.5 . . ?
H3AA C3A H3AB 109.5 . . ?
H3AA C3A H3AC 109.5 . . ?
H3AB C3A H3AC 109.5 . . ?
C185 O2 H2 109.5 . . ?
C043 C003 C002 105.7(4) . . ?
C043 C003 C023 104.5(4) . . ?
C043 C003 C185 112.3(4) . . ?
C002 C003 C023 105.5(4) . . ?
C002 C003 C185 114.0(5) . . ?
C023 C003 C185 114.0(4) . . ?
O001 C014 C034 122.7(4) . . ?
O001 C014 N035 121.7(5) . . ?
N035 C014 C034 115.6(4) . . ?
C055 C034 C014 118.1(4) . . ?
C070 C034 C014 122.7(5) . . ?
C070 C034 C055 119.3(5) . . ?
C014 N035 H035 116.5 . . ?
C014 N035 C054 127.0(4) . . ?
C054 N035 H035 116.5 . . ?
C034 C055 H055 119.1 . . ?
C042 C055 C034 121.9(5) . . ?
C042 C055 H055 119.1 . . ?
C034 C070 H070 119.5 . . ?
C034 C070 C037 121.0(5) . . ?
C037 C070 H070 119.5 . . ?
C083 C054 N035 122.9(5) . . ?
C101 C054 N035 116.5(5) . . ?
C101 C054 C083 120.6(5) . . ?
C055 C042 C047 117.3(5) . . ?
C055 C042 C126 121.4(5) . . ?
C047 C042 C126 121.3(5) . . ?
C070 C037 C047 118.7(4) . . ?
C070 C037 C105 120.2(5) . . ?
C047 C037 C105 121.2(5) . . ?
C054 C083 H083 120.4 . . ?
C058 C083 C054 119.2(5) . . ?
C058 C083 H083 120.4 . . ?
C054 C101 H101 120.0 . . ?
C043 C101 C054 120.0(5) . . ?
C043 C101 H101 120.0 . . ?
C042 C047 H047 119.1 . . ?
C037 C047 C042 121.8(5) . . ?
C037 C047 H047 119.1 . . ?
C042 C126 C32 109.3(7) . . ?
C042 C126 C52 105.8(7) . . ?
C21 C126 C042 115.1(8) . . ?
C21 C126 C32 107.2(18) . . ?
C21 C126 C52 118.7(18) . . ?
C32 C126 C52 99.4(11) . . ?
C21A C126 C042 107.2(12) . . ?
C52A C126 C042 106.2(11) . . ?
C52A C126 C21A 108.8(18) . . ?
C32A C126 C042 115.2(10) . . ?
C32A C126 C21A 107.2(17) . . ?
C32A C126 C52A 112.1(16) . . ?
C099 C105 C037 121.3(4) . . ?
C099 C105 C136 118.5(5) . . ?
C136 C105 C037 120.1(5) . . ?
C083 C058 H058 119.8 . . ?
C083 C058 C020 120.5(5) . . ?
C020 C058 H058 119.8 . . ?
C101 C043 C003 127.3(4) . . ?
C101 C043 C020 119.7(4) . . ?
C020 C043 C003 113.0(4) . . ?
C126 C21 H21A 109.5 . . ?
C126 C21 H21B 109.5 . . ?
C126 C21 H21C 109.5 . . ?
H21A C21 H21B 109.5 . . ?
H21A C21 H21C 109.5 . . ?
H21B C21 H21C 109.5 . . ?
C126 C32 H32A 109.5 . . ?
C126 C32 H32B 109.5 . . ?
C126 C32 H32C 109.5 . . ?
H32A C32 H32B 109.5 . . ?
H32A C32 H32C 109.5 . . ?
H32B C32 H32C 109.5 . . ?
C126 C52 H52A 109.5 . . ?
C126 C52 H52B 109.5 . . ?
C126 C52 H52C 109.5 . . ?
H52A C52 H52B 109.5 . . ?
H52A C52 H52C 109.5 . . ?
H52B C52 H52C 109.5 . . ?
C105 C099 H099 118.8 . . ?
C105 C099 C090 122.4(5) . . ?
C090 C099 H099 118.8 . . ?
C105 C136 H136 120.4 . . ?
C199 C136 C105 119.2(5) . . ?
C199 C136 H136 120.4 . . ?
C058 C020 C043 120.0(5) . . ?
C058 C020 C046 125.8(4) . . ?
C043 C020 C046 114.2(4) . . ?
C099 C090 H090 119.8 . . ?
C099 C090 C112 120.4(5) . . ?
C112 C090 H090 119.8 . . ?
C136 C199 H199 118.7 . . ?
C136 C199 C112 122.6(5) . . ?
C112 C199 H199 118.7 . . ?
C020 C046 H046 113.3 . . ?
C020 C046 C016 105.2(4) . . ?
C016 C046 H046 113.3 . . ?
C032 C046 C020 106.5(4) . . ?
C032 C046 H046 113.3 . . ?
C032 C046 C016 104.5(4) . . ?
C032 C002 C003 112.4(4) . . ?
C012 C002 C003 129.1(4) . . ?
C012 C002 C032 118.5(5) . . ?
C016 C023 C003 112.4(4) . . ?
C067 C023 C003 128.3(4) . . ?
C067 C023 C016 119.3(4) . . ?
O2 C185 C003 111.6(7) . . ?
O223 C185 O2 120.2(7) . . ?
O223 C185 C003 112.7(5) . . ?
O262 C185 C003 123.5(9) . . ?
O262 C185 O223 102.1(10) . . ?
C090 C112 C4 127.2(9) . . ?
C090 C112 C181 114.3(10) . . ?
C199 C112 C4 116.0(8) . . ?
C199 C112 C090 116.8(5) . . ?
C199 C112 C181 128.8(10) . . ?
C023 C016 C046 113.6(4) . . ?
C097 C016 C046 125.5(4) . . ?
C097 C016 C023 120.8(4) . . ?
C002 C032 C046 114.5(4) . . ?
C018 C032 C046 125.2(4) . . ?
C018 C032 C002 120.3(5) . . ?
C002 C012 H012 119.4 . . ?
C017 C012 C002 121.2(4) . . ?
C017 C012 H012 119.4 . . ?
C023 C067 H067 121.0 . . ?
C023 C067 C061 117.9(4) . . ?
C061 C067 H067 121.0 . . ?
C185 O223 H223 109.5 . . ?
C185 O262 H262 109.5 . . ?
C175 C181 C112 108.3(12) . . ?
C175 C181 C219 120.0 . . ?
C219 C181 C112 131.7(12) . . ?
C181 C175 H175 120.0 . . ?
C202 C175 C181 120.0 . . ?
C202 C175 H175 120.0 . . ?
C175 C202 C252 120.0 . . ?
C175 C202 C228 129.9(11) . . ?
C252 C202 C228 109.2(11) . . ?
C202 C252 H252 120.0 . . ?
C248 C252 C202 120.0 . . ?
C248 C252 H252 120.0 . . ?
C252 C248 C37 123.5(11) . . ?
C219 C248 C252 120.0 . . ?
C219 C248 C37 116.5(11) . . ?
C181 C219 H219 120.0 . . ?
C248 C219 C181 120.0 . . ?
C248 C219 H219 120.0 . . ?
C016 C097 H097 120.2 . . ?
C016 C097 C113 119.6(5) . . ?
C113 C097 H097 120.2 . . ?
C032 C018 H018 119.6 . . ?
C032 C018 C064 120.8(5) . . ?
C064 C018 H018 119.6 . . ?
C012 C017 C064 120.0(5) . . ?
C012 C017 N007 117.0(5) . . ?
C064 C017 N007 123.0(5) . . ?
C067 C061 N073 121.3(5) . . ?
C113 C061 C067 121.8(4) . . ?
C113 C061 N073 116.9(5) . . ?
C097 C113 H113 119.8 . . ?
C061 C113 C097 120.3(5) . . ?
C061 C113 H113 119.8 . . ?
C018 C064 H064 120.4 . . ?
C017 C064 C018 119.2(5) . . ?
C017 C064 H064 120.4 . . ?
C017 N007 H007 115.8 . . ?
C114 N007 C017 128.5(5) . . ?
C114 N007 H007 115.8 . . ?
C061 N073 H073 115.6 . . ?
C188 N073 C061 128.8(5) . . ?
C188 N073 H073 115.6 . . ?
N007 C114 C102 116.7(5) . . ?
O079 C114 N007 122.5(5) . . ?
O079 C114 C102 120.8(6) . . ?
N073 C188 C145 117.6(6) . . ?
O195 C188 N073 122.5(5) . . ?
O195 C188 C145 119.8(6) . . ?
N132 C228 C2 118.7(9) . . ?
N132 C228 C202 117.0(9) . . ?
O213 C228 C2 115.8(9) . . ?
O213 C228 C202 118.3(10) . . ?
O213 C228 N132 124.3(6) . . ?
C248 C37 C7 108.0(12) . . ?
C248 C37 C9 112.8(14) . . ?
C7 C37 C9 104.1(15) . . ?
C8 C37 C248 114.1(13) . . ?
C8 C37 C7 105.4(15) . . ?
C8 C37 C9 111.5(15) . . ?
C084 C102 C114 124.5(5) . . ?
C084 C102 C131 118.5(5) . . ?
C131 C102 C114 117.0(5) . . ?
C165 C145 C188 121.2(5) . . ?
C168 C145 C188 117.7(6) . . ?
C168 C145 C165 121.0(5) . . ?
C228 N132 H132 116.9 . . ?
C228 N132 C095 126.1(5) . . ?
C095 N132 H132 116.9 . . ?
C37 C7 H7A 109.5 . . ?
C37 C7 H7B 109.5 . . ?
C37 C7 H7C 109.5 . . ?
H7A C7 H7B 109.5 . . ?
H7A C7 H7C 109.5 . . ?
H7B C7 H7C 109.5 . . ?
C37 C8 H8A 109.5 . . ?
C37 C8 H8B 109.5 . . ?
C37 C8 H8C 109.5 . . ?
H8A C8 H8B 109.5 . . ?
H8A C8 H8C 109.5 . . ?
H8B C8 H8C 109.5 . . ?
C37 C9 H9A 109.5 . . ?
C37 C9 H9B 109.5 . . ?
C37 C9 H9C 109.5 . . ?
H9A C9 H9B 109.5 . . ?
H9A C9 H9C 109.5 . . ?
H9B C9 H9C 109.5 . . ?
C102 C084 H084 119.4 . . ?
C116 C084 C102 121.2(5) . . ?
C116 C084 H084 119.4 . . ?
C102 C131 H131 118.6 . . ?
C137 C131 C102 122.8(5) . . ?
C137 C131 H131 118.6 . . ?
C145 C165 H165 120.3 . . ?
C145 C165 C123 119.4(5) . . ?
C123 C165 H165 120.3 . . ?
C145 C168 H168 119.5 . . ?
C179 C168 C145 120.9(6) . . ?
C179 C168 H168 119.5 . . ?
C129 C095 N132 117.1(5) . . ?
C178 C095 N132 124.2(6) . . ?
C178 C095 C129 118.7(5) . . ?
C084 C116 C108 118.0(5) . . ?
C084 C116 C122 119.7(5) . . ?
C108 C116 C122 122.3(5) . . ?
C131 C137 C108 116.2(5) . . ?
C131 C137 C187 123.6(5) . . ?
C108 C137 C187 120.1(5) . . ?
C165 C123 C167 119.5(5) . . ?
C159 C123 C165 118.9(5) . . ?
C159 C123 C167 121.3(5) . . ?
C168 C179 C159 118.2(5) . . ?
C168 C179 C170 119.0(6) . . ?
C159 C179 C170 122.8(5) . . ?
C095 C129 H129 120.0 . . ?
C095 C129 C072 120.0(5) . . ?
C072 C129 H129 120.0 . . ?
C095 C178 H178 119.5 . . ?
C103 C178 C095 121.1(6) . . ?
C103 C178 H178 119.5 . . ?
C116 C108 C137 123.2(5) . . ?
C116 C108 H108 118.4 . . ?
C137 C108 H108 118.4 . . ?
C133 C122 C116 120.9(5) . . ?
C173 C122 C116 120.8(5) . . ?
C173 C122 C133 118.2(5) . . ?
C137 C187 C226 108.8(5) . . ?
C221 C187 C137 111.4(5) . . ?
C221 C187 C226 107.2(5) . . ?
C257 C187 C137 109.2(5) . . ?
C257 C187 C221 111.1(6) . . ?
C257 C187 C226 109.0(5) . . ?
C123 C159 C179 121.5(5) . . ?
C123 C159 H159 119.3 . . ?
C179 C159 H159 119.3 . . ?
C123 C167 C22 110.5(5) . . ?
C274 C167 C123 108.7(6) . . ?
C274 C167 C278 109.8(7) . . ?
C274 C167 C22 107.9(7) . . ?
C278 C167 C123 112.6(6) . . ?
C278 C167 C22 107.2(7) . . ?
C235 C170 C179 124.4(7) . . ?
C235 C170 C258 113.9(6) . . ?
C258 C170 C179 121.6(6) . . ?
C129 C072 C005 127.2(5) . . ?
C129 C072 C015 119.4(5) . . ?
C015 C072 C005 113.2(4) . . ?
C178 C103 H103 119.3 . . ?
C178 C103 C015 121.4(5) . . ?
C015 C103 H103 119.3 . . ?
C122 C133 H133 119.7 . . ?
C125 C133 C122 120.6(5) . . ?
C125 C133 H133 119.7 . . ?
C122 C173 H173 119.3 . . ?
C122 C173 C176 121.3(5) . . ?
C176 C173 H173 119.3 . . ?
C187 C221 H22A 109.5 . . ?
C187 C221 H22B 109.5 . . ?
C187 C221 H22C 109.5 . . ?
H22A C221 H22B 109.5 . . ?
H22A C221 H22C 109.5 . . ?
H22B C221 H22C 109.5 . . ?
C187 C226 H22D 109.5 . . ?
C187 C226 H22E 109.5 . . ?
C187 C226 H22F 109.5 . . ?
H22D C226 H22E 109.5 . . ?
H22D C226 H22F 109.5 . . ?
H22E C226 H22F 109.5 . . ?
C187 C257 H25A 109.5 . . ?
C187 C257 H25B 109.5 . . ?
C187 C257 H25C 109.5 . . ?
H25A C257 H25B 109.5 . . ?
H25A C257 H25C 109.5 . . ?
H25B C257 H25C 109.5 . . ?
C167 C274 H27A 109.5 . . ?
C167 C274 H27B 109.5 . . ?
C167 C274 H27C 109.5 . . ?
H27A C274 H27B 109.5 . . ?
H27A C274 H27C 109.5 . . ?
H27B C274 H27C 109.5 . . ?
C167 C278 H27D 109.5 . . ?
C167 C278 H27E 109.5 . . ?
C167 C278 H27F 109.5 . . ?
H27D C278 H27E 109.5 . . ?
H27D C278 H27F 109.5 . . ?
H27E C278 H27F 109.5 . . ?
C167 C22 H22G 109.5 . . ?
C167 C22 H22H 109.5 . . ?
C167 C22 H22I 109.5 . . ?
H22G C22 H22H 109.5 . . ?
H22G C22 H22I 109.5 . . ?
H22H C22 H22I 109.5 . . ?
C170 C235 H235 118.7 . . ?
C170 C235 C227 122.7(7) . . ?
C227 C235 H235 118.7 . . ?
C170 C258 H258 119.3 . . ?
C233 C258 C170 121.5(7) . . ?
C233 C258 H258 119.3 . . ?
C072 C005 C026 106.8(4) . . ?
C072 C005 C066 104.2(4) . . ?
C072 C005 C201 113.6(4) . . ?
C026 C005 C066 103.9(3) . . ?
C026 C005 C201 114.1(4) . . ?
C066 C005 C201 113.3(4) . . ?
C072 C015 C024 112.9(5) . . ?
C103 C015 C072 119.3(5) . . ?
C103 C015 C024 127.6(5) . . ?
C133 C125 H125 119.5 . . ?
C100 C125 C133 121.1(5) . . ?
C100 C125 H125 119.5 . . ?
C173 C176 H176 119.6 . . ?
C173 C176 C100 120.7(6) . . ?
C100 C176 H176 119.6 . . ?
C235 C227 H227 119.2 . . ?
C151 C227 C235 121.6(6) . . ?
C151 C227 H227 119.2 . . ?
C258 C233 H233 117.6 . . ?
C151 C233 C258 124.8(7) . . ?
C151 C233 H233 117.6 . . ?
C028 C026 C005 113.4(4) . . ?
C028 C026 C062 119.8(4) . . ?
C062 C026 C005 126.7(4) . . ?
C077 C066 C005 127.7(4) . . ?
C077 C066 C056 119.3(4) . . ?
C056 C066 C005 113.0(4) . . ?
O216 C201 C005 112.4(6) . . ?
O250 C201 C005 115.5(6) . . ?
O269 C201 C005 120.8(7) . . ?
C015 C024 H024 112.5 . . ?
C028 C024 C015 107.9(4) . . ?
C028 C024 H024 112.5 . . ?
C028 C024 C056 104.9(4) . . ?
C056 C024 C015 105.8(4) . . ?
C056 C024 H024 112.5 . . ?
C125 C100 C176 118.1(5) . . ?
C125 C100 C150 120.8(5) . . ?
C176 C100 C150 121.1(5) . . ?
C227 C151 C164 122.4(6) . . ?
C233 C151 C227 114.9(6) . . ?
C233 C151 C164 122.6(6) . . ?
C026 C028 C024 113.4(5) . . ?
C027 C028 C026 120.9(5) . . ?
C027 C028 C024 125.4(5) . . ?
C026 C062 H062 120.7 . . ?
C075 C062 C026 118.6(4) . . ?
C075 C062 H062 120.7 . . ?
C066 C077 H077 120.0 . . ?
C066 C077 C091 120.0(5) . . ?
C091 C077 H077 120.0 . . ?
C066 C056 C024 112.7(4) . . ?
C094 C056 C066 119.3(5) . . ?
C094 C056 C024 127.9(5) . . ?
C201 O216 H216 109.5 . . ?
C201 O250 H250 109.5 . . ?
C201 O269 H269 109.5 . . ?
C093 C150 C100 122.7(5) . . ?
C093 C150 C098 117.7(5) . . ?
C098 C150 C100 119.6(5) . . ?
C162 C164 C151 118.8(5) . . ?
C111 C164 C151 125.1(6) . . ?
C111 C164 C162 115.9(5) . . ?
C028 C027 H027 120.2 . . ?
C011 C027 C028 119.7(5) . . ?
C011 C027 H027 120.2 . . ?
C062 C075 C011 120.4(5) . . ?
C062 C075 N009 122.6(5) . . ?
C011 C075 N009 116.9(5) . . ?
C077 C091 N085 116.2(5) . . ?
C143 C091 C077 121.2(5) . . ?
C143 C091 N085 122.5(5) . . ?
C056 C094 H094 119.1 . . ?
C056 C094 C143 121.8(5) . . ?
C143 C094 H094 119.1 . . ?
C150 C093 H093 117.9 . . ?
C150 C093 C154 124.2(5) . . ?
C154 C093 H093 117.9 . . ?
C150 C098 H098 119.0 . . ?
C150 C098 C060 122.0(5) . . ?
C060 C098 H098 119.0 . . ?
C164 C162 H162 119.1 . . ?
C152 C162 C164 121.8(5) . . ?
C152 C162 H162 119.1 . . ?
C164 C111 H111 118.1 . . ?
C164 C111 C057 123.7(5) . . ?
C057 C111 H111 118.1 . . ?
C027 C011 C075 120.5(5) . . ?
C027 C011 H011 119.7 . . ?
C075 C011 H011 119.7 . . ?
C075 N009 H009 116.4 . . ?
C117 N009 C075 127.1(4) . . ?
C117 N009 H009 116.4 . . ?
C091 N085 H085 115.3 . . ?
C189 N085 C091 129.3(5) . . ?
C189 N085 H085 115.3 . . ?
C091 C143 H143 121.0 . . ?
C094 C143 C091 118.0(5) . . ?
C094 C143 H143 121.0 . . ?
C093 C154 C205 122.3(5) . . ?
C093 C154 C106 117.0(5) . . ?
C106 C154 C205 120.7(5) . . ?
C098 C060 C117 117.7(5) . . ?
C098 C060 C106 117.5(5) . . ?
C106 C060 C117 124.7(5) . . ?
C162 C152 C189 120.4(5) . . ?
C162 C152 C155 119.7(5) . . ?
C155 C152 C189 119.9(6) . . ?
C111 C057 C127 121.9(5) . . ?
C155 C057 C111 117.6(5) . . ?
C155 C057 C127 120.1(5) . . ?
N009 C117 C060 116.6(5) . . ?
O052 C117 N009 122.5(5) . . ?
O052 C117 C060 120.8(5) . . ?
N085 C189 C152 112.9(6) . . ?
O141 C189 N085 123.8(6) . . ?
O141 C189 C152 123.3(5) . . ?
C259 C205 C154 115.6(5) . . ?
C259 C205 C275 107.6(7) . . ?
C259 C205 C20 113.5(8) . . ?
C275 C205 C154 108.0(6) . . ?
C20 C205 C154 108.6(6) . . ?
C20 C205 C275 102.6(8) . . ?
C154 C106 C060 121.6(5) . . ?
C154 C106 H106 119.2 . . ?
C060 C106 H106 119.2 . . ?
C152 C155 C057 121.2(5) . . ?
C152 C155 H155 119.4 . . ?
C057 C155 H155 119.4 . . ?
C191 C127 C057 111.7(5) . . ?
C191 C127 C249 107.9(5) . . ?
C249 C127 C057 111.8(5) . . ?
C263 C127 C057 108.0(5) . . ?
C263 C127 C191 108.7(6) . . ?
C263 C127 C249 108.7(6) . . ?
C205 C259 H25D 109.5 . . ?
C205 C259 H25E 109.5 . . ?
C205 C259 H25F 109.5 . . ?
H25D C259 H25E 109.5 . . ?
H25D C259 H25F 109.5 . . ?
H25E C259 H25F 109.5 . . ?
C205 C275 H27G 109.5 . . ?
C205 C275 H27H 109.5 . . ?
C205 C275 H27I 109.5 . . ?
H27G C275 H27H 109.5 . . ?
H27G C275 H27I 109.5 . . ?
H27H C275 H27I 109.5 . . ?
C205 C20 H20A 109.5 . . ?
C205 C20 H20B 109.5 . . ?
C205 C20 H20C 109.5 . . ?
H20A C20 H20B 109.5 . . ?
H20A C20 H20C 109.5 . . ?
H20B C20 H20C 109.5 . . ?
C127 C191 H19A 109.5 . . ?
C127 C191 H19B 109.5 . . ?
C127 C191 H19C 109.5 . . ?
H19A C191 H19B 109.5 . . ?
H19A C191 H19C 109.5 . . ?
H19B C191 H19C 109.5 . . ?
C127 C249 H24A 109.5 . . ?
C127 C249 H24B 109.5 . . ?
C127 C249 H24C 109.5 . . ?
H24A C249 H24B 109.5 . . ?
H24A C249 H24C 109.5 . . ?
H24B C249 H24C 109.5 . . ?
C127 C263 H26A 109.5 . . ?
C127 C263 H26B 109.5 . . ?
C127 C263 H26C 109.5 . . ?
H26A C263 H26B 109.5 . . ?
H26A C263 H26C 109.5 . . ?
H26B C263 H26C 109.5 . . ?
C183 O1 H1A 109.5 . . ?
C096 C048 H048 119.6 . . ?
C089 C048 H048 119.6 . . ?
C089 C048 C096 120.8(5) . . ?
C008 C004 H004 119.6 . . ?
C039 C004 H004 119.6 . . ?
C039 C004 C008 120.9(5) . . ?
C004 C008 N036 116.4(5) . . ?
C044 C008 C004 119.9(4) . . ?
C044 C008 N036 123.7(4) . . ?
C004 C039 H039 120.0 . . ?
C004 C039 C019 119.9(5) . . ?
C019 C039 H039 120.0 . . ?
C008 N036 H036 116.2 . . ?
C087 N036 C008 127.5(4) . . ?
C087 N036 H036 116.2 . . ?
C008 C044 H044 120.8 . . ?
C006 C044 C008 118.5(4) . . ?
C006 C044 H044 120.8 . . ?
C039 C019 C006 118.7(4) . . ?
C039 C019 C051 126.6(5) . . ?
C006 C019 C051 114.7(5) . . ?
N036 C087 C104 118.2(5) . . ?
O021 C087 N036 121.6(5) . . ?
O021 C087 C104 120.2(5) . . ?
C044 C006 C019 121.9(5) . . ?
C044 C006 C050 126.2(4) . . ?
C019 C006 C050 111.8(4) . . ?
C019 C051 H051 112.6 . . ?
C019 C051 C059 105.0(4) . . ?
C019 C051 C076 107.2(4) . . ?
C059 C051 H051 112.6 . . ?
C059 C051 C076 106.4(4) . . ?
C076 C051 H051 112.6 . . ?
C071 C104 C087 124.7(5) . . ?
C071 C104 C134 119.0(5) . . ?
C134 C104 C087 116.3(5) . . ?
C006 C050 C080 104.6(4) . . ?
C006 C050 C183 112.1(4) . . ?
C069 C050 C006 105.9(4) . . ?
C069 C050 C080 104.4(4) . . ?
C069 C050 C183 117.1(5) . . ?
C080 C050 C183 111.7(5) . . ?
C080 C059 C051 113.8(4) . . ?
C110 C059 C051 127.1(5) . . ?
C110 C059 C080 119.0(5) . . ?
C069 C076 C051 114.0(5) . . ?
C069 C076 C153 119.6(5) . . ?
C153 C076 C051 126.4(5) . . ?
C104 C071 H071 119.3 . . ?
C104 C071 C081 121.4(5) . . ?
C081 C071 H071 119.3 . . ?
C104 C134 H134 119.2 . . ?
C121 C134 C104 121.6(5) . . ?
C121 C134 H134 119.2 . . ?
C076 C069 C050 112.3(5) . . ?
C190 C069 C050 127.9(5) . . ?
C190 C069 C076 119.8(5) . . ?
C059 C080 C050 111.9(4) . . ?
C092 C080 C050 127.4(5) . . ?
C092 C080 C059 120.7(5) . . ?
O1 C183 C050 111.4(8) . . ?
O237 C183 O1 112.9(9) . . ?
O237 C183 C050 118.4(6) . . ?
O237 C183 O271 116.9(8) . . ?
O271 C183 C050 113.8(7) . . ?
C059 C110 H110 119.6 . . ?
C059 C110 C146 120.8(5) . . ?
C146 C110 H110 119.6 . . ?
C076 C153 H153 119.9 . . ?
C196 C153 C076 120.2(6) . . ?
C196 C153 H153 119.9 . . ?
C071 C081 C147 122.4(5) . . ?
C118 C081 C071 118.0(5) . . ?
C118 C081 C147 119.6(5) . . ?
C134 C121 C118 117.9(5) . . ?
C134 C121 C139 120.4(5) . . ?
C118 C121 C139 121.6(5) . . ?
C069 C190 H190 120.1 . . ?
C069 C190 C156 119.8(6) . . ?
C156 C190 H190 120.1 . . ?
C080 C092 H092 120.1 . . ?
C080 C092 C144 119.8(5) . . ?
C144 C092 H092 120.1 . . ?
C183 O237 H237 109.5 . . ?
C183 O271 H271 109.5 . . ?
C110 C146 H146 120.8 . . ?
C144 C146 C110 118.4(5) . . ?
C144 C146 H146 120.8 . . ?
C153 C196 H196 120.2 . . ?
C153 C196 C156 119.7(6) . . ?
C156 C196 H196 120.2 . . ?
C081 C118 C121 122.1(5) . . ?
C081 C118 H118 119.0 . . ?
C121 C118 H118 119.0 . . ?
C208 C147 C081 111.5(5) . . ?
C232 C147 C081 110.7(5) . . ?
C232 C147 C208 106.5(5) . . ?
C241 C147 C081 108.3(5) . . ?
C241 C147 C208 108.2(6) . . ?
C241 C147 C232 111.7(6) . . ?
C218 C139 C121 120.7(6) . . ?
C220 C139 C121 122.2(6) . . ?
C220 C139 C218 117.1(6) . . ?
C190 C156 N163 117.8(6) . . ?
C196 C156 C190 120.8(6) . . ?
C196 C156 N163 121.4(6) . . ?
C092 C144 N109 116.5(5) . . ?
C146 C144 C092 121.1(5) . . ?
C146 C144 N109 122.3(5) . . ?
C147 C208 H20D 109.5 . . ?
C147 C208 H20E 109.5 . . ?
C147 C208 H20F 109.5 . . ?
H20D C208 H20E 109.5 . . ?
H20D C208 H20F 109.5 . . ?
H20E C208 H20F 109.5 . . ?
C147 C232 H23A 109.5 . . ?
C147 C232 H23B 109.5 . . ?
C147 C232 H23C 109.5 . . ?
H23A C232 H23B 109.5 . . ?
H23A C232 H23C 109.5 . . ?
H23B C232 H23C 109.5 . . ?
C147 C241 H24D 109.5 . . ?
C147 C241 H24E 109.5 . . ?
C147 C241 H24F 109.5 . . ?
H24D C241 H24E 109.5 . . ?
H24D C241 H24F 109.5 . . ?
H24E C241 H24F 109.5 . . ?
C139 C218 H218 120.1 . . ?
C206 C218 C139 119.8(6) . . ?
C206 C218 H218 120.1 . . ?
C139 C220 H220 119.1 . . ?
C139 C220 C210 121.9(7) . . ?
C210 C220 H220 119.1 . . ?
C156 N163 H163 119.8 . . ?
C207 N163 C156 120.5(6) . . ?
C207 N163 H163 119.8 . . ?
C144 N109 H109 114.7 . . ?
C177 N109 C144 130.5(5) . . ?
C177 N109 H109 114.7 . . ?
C218 C206 H206 119.3 . . ?
C166 C206 C218 121.3(6) . . ?
C166 C206 H206 119.3 . . ?
C220 C210 H210 119.3 . . ?
C166 C210 C220 121.4(7) . . ?
C166 C210 H210 119.3 . . ?
N163 C207 C230 121.9(7) . . ?
O238 C207 N163 119.9(7) . . ?
O238 C207 C230 117.9(8) . . ?
N109 C177 C194 115.6(6) . . ?
O140 C177 N109 122.7(6) . . ?
O140 C177 C194 121.7(6) . . ?
C206 C166 C135 119.1(6) . . ?
C210 C166 C206 118.0(6) . . ?
C210 C166 C135 122.9(6) . . ?
C197 C230 C207 121.7(7) . . ?
C240 C230 C207 119.1(7) . . ?
C240 C230 C197 119.1(6) . . ?
C157 C194 C177 119.9(6) . . ?
C198 C194 C177 121.1(5) . . ?
C198 C194 C157 118.9(6) . . ?
C074 C135 C166 120.5(5) . . ?
C074 C135 C148 118.1(5) . . ?
C148 C135 C166 121.4(6) . . ?
C230 C197 H197 120.4 . . ?
C230 C197 C211 119.1(6) . . ?
C211 C197 H197 120.4 . . ?
C230 C240 H240 118.2 . . ?
C222 C240 C230 123.6(7) . . ?
C222 C240 H240 118.2 . . ?
C194 C157 H157 119.0 . . ?
C161 C157 C194 121.9(6) . . ?
C161 C157 H157 119.0 . . ?
C194 C198 H198 119.1 . . ?
C194 C198 C212 121.7(5) . . ?
C212 C198 H198 119.1 . . ?
C135 C074 H074 119.5 . . ?
C025 C074 C135 121.0(5) . . ?
C025 C074 H074 119.5 . . ?
C135 C148 H148 118.5 . . ?
C107 C148 C135 123.0(6) . . ?
C107 C148 H148 118.5 . . ?
C197 C211 C234 120.2(6) . . ?
C255 C211 C197 118.7(6) . . ?
C255 C211 C234 120.6(6) . . ?
C240 C222 C255 118.5(7) . . ?
C240 C222 C268 122.0(8) . . ?
C255 C222 C268 119.5(8) . . ?
C157 C161 C180 121.0(6) . . ?
C157 C161 C192 118.1(5) . . ?
C192 C161 C180 120.8(6) . . ?
C198 C212 C192 117.6(6) . . ?
C198 C212 C209 119.9(6) . . ?
C192 C212 C209 122.5(6) . . ?
C074 C025 C078 119.1(5) . . ?
C074 C025 C124 123.1(5) . . ?
C078 C025 C124 117.8(5) . . ?
C148 C107 C078 117.2(5) . . ?
C148 C107 C174 119.7(5) . . ?
C078 C107 C174 123.1(5) . . ?
C243 C234 C211 117.9(7) . . ?
C244 C234 C211 123.6(7) . . ?
C244 C234 C243 118.5(7) . . ?
C211 C255 C222 121.0(6) . . ?
C211 C255 H255 119.5 . . ?
C222 C255 H255 119.5 . . ?
C222 C268 C14 110.4(13) . . ?
C18 C268 C222 113.9(9) . . ?
C18 C268 C14 105.7(14) . . ?
C18 C268 C97 121.9(13) . . ?
C97 C268 C222 108.7(10) . . ?
C97 C268 C14 94.0(12) . . ?
C224 C180 C161 111.2(5) . . ?
C224 C180 C13 108.6(7) . . ?
C251 C180 C161 111.2(6) . . ?
C251 C180 C224 107.5(6) . . ?
C251 C180 C13 111.6(8) . . ?
C13 C180 C161 106.7(5) . . ?
C161 C192 C212 121.6(6) . . ?
C161 C192 H192 119.2 . . ?
C212 C192 H192 119.2 . . ?
C16 C209 C212 125.9(10) . . ?
C16 C209 C33 119.6(12) . . ?
C33 C209 C212 112.8(9) . . ?
C16A C209 C212 125.1(11) . . ?
C16A C209 C33A 116.2(12) . . ?
C33A C209 C212 118.1(9) . . ?
C025 C078 H078 119.2 . . ?
C107 C078 C025 121.6(5) . . ?
C107 C078 H078 119.2 . . ?
O149 C124 C025 121.0(5) . . ?
O149 C124 N041 121.8(5) . . ?
N041 C124 C025 117.2(5) . . ?
C169 C174 C107 112.8(5) . . ?
C169 C174 C276 107.2(6) . . ?
C245 C174 C107 109.0(5) . . ?
C245 C174 C169 109.4(6) . . ?
C245 C174 C276 108.9(7) . . ?
C276 C174 C107 109.5(5) . . ?
C234 C243 H243 119.9 . . ?
C234 C243 C266 120.2(8) . . ?
C266 C243 H243 119.9 . . ?
C234 C244 H244 119.0 . . ?
C234 C244 C247 122.0(7) . . ?
C247 C244 H244 119.0 . . ?
C268 C18 H18A 109.5 . . ?
C268 C18 H18B 109.5 . . ?
C268 C18 H18C 109.5 . . ?
H18A C18 H18B 109.5 . . ?
H18A C18 H18C 109.5 . . ?
H18B C18 H18C 109.5 . . ?
C268 C14 H14A 109.5 . . ?
C268 C14 H14B 109.5 . . ?
C268 C14 H14C 109.5 . . ?
H14A C14 H14B 109.5 . . ?
H14A C14 H14C 109.5 . . ?
H14B C14 H14C 109.5 . . ?
C268 C97 H97A 109.5 . . ?
C268 C97 H97B 109.5 . . ?
C268 C97 H97C 109.5 . . ?
H97A C97 H97B 109.5 . . ?
H97A C97 H97C 109.5 . . ?
H97B C97 H97C 109.5 . . ?
C180 C224 H22J 109.5 . . ?
C180 C224 H22K 109.5 . . ?
C180 C224 H22L 109.5 . . ?
H22J C224 H22K 109.5 . . ?
H22J C224 H22L 109.5 . . ?
H22K C224 H22L 109.5 . . ?
C180 C251 H25G 109.5 . . ?
C180 C251 H25H 109.5 . . ?
C180 C251 H25I 109.5 . . ?
H25G C251 H25H 109.5 . . ?
H25G C251 H25I 109.5 . . ?
H25H C251 H25I 109.5 . . ?
C180 C13 H13A 109.5 . . ?
C180 C13 H13B 109.5 . . ?
C180 C13 H13C 109.5 . . ?
H13A C13 H13B 109.5 . . ?
H13A C13 H13C 109.5 . . ?
H13B C13 H13C 109.5 . . ?
C209 C16 H16 117.5 . . ?
C209 C16 C17 125.1(15) . . ?
C17 C16 H16 117.5 . . ?
C209 C33 H33 121.6 . . ?
C209 C33 C36 116.9(12) . . ?
C36 C33 H33 121.6 . . ?
C209 C16A H16A 118.7 . . ?
C209 C16A C17A 122.6(16) . . ?
C17A C16A H16A 118.7 . . ?
C209 C33A H33A 121.9 . . ?
C36A C33A C209 116.3(12) . . ?
C36A C33A H33A 121.9 . . ?
C124 N041 H041 115.5 . . ?
C124 N041 C065 129.1(5) . . ?
C065 N041 H041 115.5 . . ?
C174 C169 H16B 109.5 . . ?
C174 C169 H16C 109.5 . . ?
C174 C169 H16D 109.5 . . ?
H16B C169 H16C 109.5 . . ?
H16B C169 H16D 109.5 . . ?
H16C C169 H16D 109.5 . . ?
C174 C245 H24G 109.5 . . ?
C174 C245 H24H 109.5 . . ?
C174 C245 H24I 109.5 . . ?
H24G C245 H24H 109.5 . . ?
H24G C245 H24I 109.5 . . ?
H24H C245 H24I 109.5 . . ?
C174 C276 H27J 109.5 . . ?
C174 C276 H27K 109.5 . . ?
C174 C276 H27L 109.5 . . ?
H27J C276 H27K 109.5 . . ?
H27J C276 H27L 109.5 . . ?
H27K C276 H27L 109.5 . . ?
C243 C266 H266 119.8 . . ?
C231 C266 C243 120.5(8) . . ?
C231 C266 H266 119.8 . . ?
C244 C247 H247 119.7 . . ?
C231 C247 C244 120.6(8) . . ?
C231 C247 H247 119.7 . . ?
C16 C17 H17 119.8 . . ?
C16 C17 C229 120.3(19) . . ?
C229 C17 H17 119.8 . . ?
C33 C36 H36 119.4 . . ?
C33 C36 C229 121.1(12) . . ?
C229 C36 H36 119.4 . . ?
C16A C17A H17A 118.9 . . ?
C229 C17A C16A 122.1(17) . . ?
C229 C17A H17A 118.9 . . ?
C33A C36A H36A 118.8 . . ?
C33A C36A C229 122.4(12) . . ?
C229 C36A H36A 118.8 . . ?
C096 C065 N041 123.4(5) . . ?
C040 C065 N041 117.3(5) . . ?
C040 C065 C096 119.2(5) . . ?
C266 C231 C171 118.8(7) . . ?
C247 C231 C266 118.0(7) . . ?
C247 C231 C171 123.0(7) . . ?
C17 C229 C36 114.3(12) . . ?
C17 C229 C214 123.8(11) . . ?
C36 C229 C214 121.2(8) . . ?
C17A C229 C36A 116.0(13) . . ?
C17A C229 C214 122.6(12) . . ?
C36A C229 C214 118.7(9) . . ?
C048 C096 C065 120.3(5) . . ?
C048 C096 H096 119.9 . . ?
C065 C096 H096 119.9 . . ?
C065 C040 H040 119.5 . . ?
C065 C040 C013 121.0(5) . . ?
C013 C040 H040 119.5 . . ?
C158 C171 C231 118.8(6) . . ?
C204 C171 C231 122.1(6) . . ?
C204 C171 C158 119.0(5) . . ?
C193 C214 C229 122.9(6) . . ?
C217 C214 C229 117.6(7) . . ?
C217 C214 C193 119.3(6) . . ?
C040 C013 C089 119.3(4) . . ?
C040 C013 C030 128.5(4) . . ?
C089 C013 C030 112.1(4) . . ?
C171 C158 H158 119.5 . . ?
C171 C158 C086 121.0(5) . . ?
C086 C158 H158 119.5 . . ?
C171 C204 H204 118.6 . . ?
C171 C204 C200 122.9(6) . . ?
C200 C204 H204 118.6 . . ?
C214 C193 H193 118.7 . . ?
C128 C193 C214 122.6(5) . . ?
C128 C193 H193 118.7 . . ?
C214 C217 H217 120.4 . . ?
C203 C217 C214 119.1(6) . . ?
C203 C217 H217 120.4 . . ?
C048 C089 C013 119.3(5) . . ?
C048 C089 C053 126.8(5) . . ?
C013 C089 C053 113.8(4) . . ?
C013 C030 C068 105.2(4) . . ?
C033 C030 C013 105.9(4) . . ?
C033 C030 C068 104.9(4) . . ?
C033 C030 C138 114.8(4) . . ?
C138 C030 C013 114.2(4) . . ?
C138 C030 C068 111.0(4) . . ?
C158 C086 C115 122.4(5) . . ?
C119 C086 C158 118.7(5) . . ?
C119 C086 C115 118.9(5) . . ?
C204 C200 C119 117.2(5) . . ?
C204 C200 C239 122.0(6) . . ?
C119 C200 C239 120.8(6) . . ?
C193 C128 C184 116.5(6) . . ?
C193 C128 C186 121.1(5) . . ?
C184 C128 C186 122.3(6) . . ?
C217 C203 C172 116.1(6) . . ?
C184 C203 C217 120.6(5) . . ?
C184 C203 C172 123.0(6) . . ?
C089 C053 H053 112.7 . . ?
C089 C053 C010 105.0(4) . . ?
C089 C053 C049 107.1(4) . . ?
C010 C053 H053 112.7 . . ?
C010 C053 C049 106.1(4) . . ?
C049 C053 H053 112.7 . . ?
C010 C033 C030 112.7(4) . . ?
C045 C033 C030 127.9(4) . . ?
C045 C033 C010 119.4(4) . . ?
C049 C068 C030 112.1(4) . . ?
C063 C068 C030 127.8(4) . . ?
C063 C068 C049 120.1(5) . . ?
O215 C138 C030 116.9(6) . . ?
O215 C138 O246 109.5(6) . . ?
O246 C138 C030 115.9(5) . . ?
N022 C115 C086 117.1(5) . . ?
O031 C115 C086 121.5(5) . . ?
O031 C115 N022 121.4(5) . . ?
C086 C119 C200 121.3(5) . . ?
C086 C119 H119 119.4 . . ?
C200 C119 H119 119.4 . . ?
C200 C239 C10 105.8(8) . . ?
C200 C239 C34 107.9(8) . . ?
C200 C239 C10A 114.6(11) . . ?
C200 C239 C34A 108.6(10) . . ?
C200 C239 C28A 107.0(11) . . ?
C10 C239 C34 110.0(9) . . ?
C28 C239 C200 113.6(7) . . ?
C28 C239 C10 112.9(9) . . ?
C28 C239 C34 106.6(8) . . ?
C10A C239 C34A 117.2(14) . . ?
C10A C239 C28A 106.9(15) . . ?
C28A C239 C34A 101.2(11) . . ?
C128 C184 H184 119.1 . . ?
C203 C184 C128 121.8(5) . . ?
C203 C184 H184 119.1 . . ?
C15 C186 C128 109.1(6) . . ?
C11 C186 C128 112.5(6) . . ?
C11 C186 C15 105.9(9) . . ?
C30 C186 C128 113.9(6) . . ?
C30 C186 C15 112.5(9) . . ?
C30 C186 C11 102.4(9) . . ?
O160 C172 C203 120.8(6) . . ?
O160 C172 N029 123.9(5) . . ?
N029 C172 C203 115.3(6) . . ?
C033 C010 C053 113.1(4) . . ?
C120 C010 C053 126.2(5) . . ?
C120 C010 C033 120.7(4) . . ?
C068 C049 C053 114.1(4) . . ?
C082 C049 C053 125.6(5) . . ?
C082 C049 C068 120.3(5) . . ?
C033 C045 H045 120.9 . . ?
C033 C045 C088 118.1(5) . . ?
C088 C045 H045 120.9 . . ?
C068 C063 H063 120.2 . . ?
C068 C063 C038 119.6(5) . . ?
C038 C063 H063 120.2 . . ?
C138 O246 H246 109.5 . . ?
C115 N022 H022 116.5 . . ?
C115 N022 C038 126.9(4) . . ?
C038 N022 H022 116.5 . . ?
C239 C10 H10A 109.5 . . ?
C239 C10 H10B 109.5 . . ?
C239 C10 H10C 109.5 . . ?
H10A C10 H10B 109.5 . . ?
H10A C10 H10C 109.5 . . ?
H10B C10 H10C 109.5 . . ?
C239 C28 H28A 109.5 . . ?
C239 C28 H28B 109.5 . . ?
C239 C28 H28C 109.5 . . ?
H28A C28 H28B 109.5 . . ?
H28A C28 H28C 109.5 . . ?
H28B C28 H28C 109.5 . . ?
C239 C34 H34A 109.5 . . ?
C239 C34 H34B 109.5 . . ?
C239 C34 H34C 109.5 . . ?
H34A C34 H34B 109.5 . . ?
H34A C34 H34C 109.5 . . ?
H34B C34 H34C 109.5 . . ?
C186 C15 H15A 109.5 . . ?
C186 C15 H15B 109.5 . . ?
C186 C15 H15C 109.5 . . ?
H15A C15 H15B 109.5 . . ?
H15A C15 H15C 109.5 . . ?
H15B C15 H15C 109.5 . . ?
C186 C11 H11A 109.5 . . ?
C186 C11 H11B 109.5 . . ?
C186 C11 H11C 109.5 . . ?
H11A C11 H11B 109.5 . . ?
H11A C11 H11C 109.5 . . ?
H11B C11 H11C 109.5 . . ?
C186 C30 H30A 109.5 . . ?
C186 C30 H30B 109.5 . . ?
C186 C30 H30C 109.5 . . ?
H30A C30 H30B 109.5 . . ?
H30A C30 H30C 109.5 . . ?
H30B C30 H30C 109.5 . . ?
C172 N029 H029 116.1 . . ?
C172 N029 C088 127.8(5) . . ?
C088 N029 H029 116.1 . . ?
C010 C120 H120 120.1 . . ?
C010 C120 C130 119.9(5) . . ?
C130 C120 H120 120.1 . . ?
C049 C082 H082 120.3 . . ?
C142 C082 C049 119.5(5) . . ?
C142 C082 H082 120.3 . . ?
C045 C088 N029 121.8(5) . . ?
C130 C088 C045 121.6(5) . . ?
C130 C088 N029 116.6(5) . . ?
C063 C038 N022 117.3(5) . . ?
C063 C038 C142 120.0(5) . . ?
C142 C038 N022 122.7(5) . . ?
C120 C130 C088 120.1(5) . . ?
C120 C130 H130 119.9 . . ?
C088 C130 H130 119.9 . . ?
C082 C142 C038 120.4(5) . . ?
C082 C142 H142 119.8 . . ?
C038 C142 H142 119.8 . . ?
C126 C21A H21D 109.5 . . ?
C126 C21A H21E 109.5 . . ?
C126 C21A H21F 109.5 . . ?
H21D C21A H21E 109.5 . . ?
H21D C21A H21F 109.5 . . ?
H21E C21A H21F 109.5 . . ?
C126 C52A H52D 109.5 . . ?
C126 C52A H52E 109.5 . . ?
C126 C52A H52F 109.5 . . ?
H52D C52A H52E 109.5 . . ?
H52D C52A H52F 109.5 . . ?
H52E C52A H52F 109.5 . . ?
C126 C32A H32D 109.5 . . ?
C126 C32A H32E 109.5 . . ?
C126 C32A H32F 109.5 . . ?
H32D C32A H32E 109.5 . . ?
H32D C32A H32F 109.5 . . ?
H32E C32A H32F 109.5 . . ?
C239 C10A H10D 109.5 . . ?
C239 C10A H10E 109.5 . . ?
C239 C10A H10F 109.5 . . ?
H10D C10A H10E 109.5 . . ?
H10D C10A H10F 109.5 . . ?
H10E C10A H10F 109.5 . . ?
C239 C34A H34D 109.5 . . ?
C239 C34A H34E 109.5 . . ?
C239 C34A H34F 109.5 . . ?
H34D C34A H34E 109.5 . . ?
H34D C34A H34F 109.5 . . ?
H34E C34A H34F 109.5 . . ?
C239 C28A H28D 109.5 . . ?
C239 C28A H28E 109.5 . . ?
C239 C28A H28F 109.5 . . ?
H28D C28A H28E 109.5 . . ?
H28D C28A H28F 109.5 . . ?
H28E C28A H28F 109.5 . . ?

loop_
_geom_bond_atom_site_label_1
_geom_bond_atom_site_label_2
_geom_bond_distance
_geom_bond_site_symmetry_2
_geom_bond_publ_flag
C4 C3 1.3900 . ?
C4 C5 1.3900 . ?
C4 C112 1.522(13) . ?
C3 H3 0.9500 . ?
C3 C2 1.3900 . ?
C2 C1 1.3900 . ?
C2 C228 1.478(14) . ?
C1 H1 0.9500 . ?
C1 C6 1.3900 . ?
C6 C5 1.3900 . ?
C6 C37A 1.562(14) . ?
C5 H5 0.9500 . ?
C1A H1AA 0.9800 . ?
C1A H1AB 0.9800 . ?
C1A H1AC 0.9800 . ?
C1A C37A 1.539(15) . ?
C2A H2AA 0.9800 . ?
C2A H2AB 0.9800 . ?
C2A H2AC 0.9800 . ?
C2A C37A 1.581(15) . ?
C37A C3A 1.613(15) . ?
C3A H3AA 0.9800 . ?
C3A H3AB 0.9800 . ?
C3A H3AC 0.9800 . ?
O2 H2 0.8400 . ?
O2 C185 1.283(12) . ?
C003 C043 1.530(7) . ?
C003 C002 1.532(7) . ?
C003 C023 1.550(7) . ?
C003 C185 1.553(8) . ?
O001 C014 1.219(5) . ?
C014 C034 1.481(7) . ?
C014 N035 1.368(6) . ?
C034 C055 1.393(7) . ?
C034 C070 1.369(6) . ?
N035 H035 0.8800 . ?
N035 C054 1.412(6) . ?
C055 H055 0.9500 . ?
C055 C042 1.370(7) . ?
C070 H070 0.9500 . ?
C070 C037 1.373(7) . ?
C054 C083 1.388(7) . ?
C054 C101 1.383(7) . ?
C042 C047 1.395(7) . ?
C042 C126 1.512(8) . ?
C037 C047 1.391(7) . ?
C037 C105 1.482(7) . ?
C083 H083 0.9500 . ?
C083 C058 1.379(7) . ?
C101 H101 0.9500 . ?
C101 C043 1.380(7) . ?
C047 H047 0.9500 . ?
C126 C21 1.424(15) . ?
C126 C32 1.545(14) . ?
C126 C52 1.549(15) . ?
C126 C21A 1.45(2) . ?
C126 C52A 1.45(3) . ?
C126 C32A 1.427(18) . ?
C105 C099 1.349(7) . ?
C105 C136 1.395(7) . ?
C058 H058 0.9500 . ?
C058 C020 1.386(7) . ?
C043 C020 1.390(6) . ?
C21 H21A 0.9800 . ?
C21 H21B 0.9800 . ?
C21 H21C 0.9800 . ?
C32 H32A 0.9800 . ?
C32 H32B 0.9800 . ?
C32 H32C 0.9800 . ?
C52 H52A 0.9800 . ?
C52 H52B 0.9800 . ?
C52 H52C 0.9800 . ?
C099 H099 0.9500 . ?
C099 C090 1.372(7) . ?
C136 H136 0.9500 . ?
C136 C199 1.373(8) . ?
C020 C046 1.512(7) . ?
C090 H090 0.9500 . ?
C090 C112 1.390(7) . ?
C199 H199 0.9500 . ?
C199 C112 1.381(8) . ?
C046 H046 1.0000 . ?
C046 C016 1.527(6) . ?
C046 C032 1.500(7) . ?
C002 C032 1.402(6) . ?
C002 C012 1.377(7) . ?
C023 C016 1.407(6) . ?
C023 C067 1.391(6) . ?
C185 O223 1.282(9) . ?
C185 O262 1.128(13) . ?
C112 C181 1.484(15) . ?
C016 C097 1.367(7) . ?
C032 C018 1.359(7) . ?
C012 H012 0.9500 . ?
C012 C017 1.376(7) . ?
C067 H067 0.9500 . ?
C067 C061 1.401(7) . ?
O223 H223 0.8400 . ?
O262 H262 0.8400 . ?
C181 C175 1.3900 . ?
C181 C219 1.3900 . ?
C175 H175 0.9500 . ?
C175 C202 1.3900 . ?
C202 C252 1.3900 . ?
C202 C228 1.566(17) . ?
C252 H252 0.9500 . ?
C252 C248 1.3900 . ?
C248 C219 1.3900 . ?
C248 C37 1.469(14) . ?
C219 H219 0.9500 . ?
C097 H097 0.9500 . ?
C097 C113 1.375(7) . ?
C018 H018 0.9500 . ?
C018 C064 1.390(7) . ?
C017 C064 1.377(7) . ?
C017 N007 1.419(6) . ?
C061 C113 1.358(7) . ?
C061 N073 1.421(6) . ?
C113 H113 0.9500 . ?
C064 H064 0.9500 . ?
N007 H007 0.8800 . ?
N007 C114 1.363(7) . ?
N073 H073 0.8800 . ?
N073 C188 1.319(7) . ?
C114 O079 1.227(6) . ?
C114 C102 1.474(8) . ?
C188 C145 1.498(8) . ?
C188 O195 1.229(7) . ?
C228 N132 1.331(8) . ?
C228 O213 1.228(8) . ?
C37 C7 1.474(16) . ?
C37 C8 1.444(16) . ?
C37 C9 1.492(17) . ?
C102 C084 1.378(7) . ?
C102 C131 1.388(7) . ?
C145 C165 1.393(8) . ?
C145 C168 1.372(8) . ?
N132 H132 0.8800 . ?
N132 C095 1.396(7) . ?
C7 H7A 0.9800 . ?
C7 H7B 0.9800 . ?
C7 H7C 0.9800 . ?
C8 H8A 0.9800 . ?
C8 H8B 0.9800 . ?
C8 H8C 0.9800 . ?
C9 H9A 0.9800 . ?
C9 H9B 0.9800 . ?
C9 H9C 0.9800 . ?
C084 H084 0.9500 . ?
C084 C116 1.376(7) . ?
C131 H131 0.9500 . ?
C131 C137 1.377(7) . ?
C165 H165 0.9500 . ?
C165 C123 1.397(7) . ?
C168 H168 0.9500 . ?
C168 C179 1.371(7) . ?
C095 C129 1.388(7) . ?
C095 C178 1.379(8) . ?
C116 C108 1.387(7) . ?
C116 C122 1.462(7) . ?
C137 C108 1.387(7) . ?
C137 C187 1.522(8) . ?
C123 C159 1.381(8) . ?
C123 C167 1.521(8) . ?
C179 C159 1.416(8) . ?
C179 C170 1.502(8) . ?
C129 H129 0.9500 . ?
C129 C072 1.391(7) . ?
C178 H178 0.9500 . ?
C178 C103 1.352(8) . ?
C108 H108 0.9500 . ?
C122 C133 1.385(7) . ?
C122 C173 1.375(8) . ?
C187 C221 1.522(8) . ?
C187 C226 1.559(9) . ?
C187 C257 1.509(9) . ?
C159 H159 0.9500 . ?
C167 C274 1.495(9) . ?
C167 C278 1.497(9) . ?
C167 C22 1.535(10) . ?
C170 C235 1.357(9) . ?
C170 C258 1.365(9) . ?
C072 C005 1.523(7) . ?
C072 C015 1.397(7) . ?
C103 H103 0.9500 . ?
C103 C015 1.356(7) . ?
C133 H133 0.9500 . ?
C133 C125 1.384(7) . ?
C173 H173 0.9500 . ?
C173 C176 1.376(8) . ?
C221 H22A 0.9800 . ?
C221 H22B 0.9800 . ?
C221 H22C 0.9800 . ?
C226 H22D 0.9800 . ?
C226 H22E 0.9800 . ?
C226 H22F 0.9800 . ?
C257 H25A 0.9800 . ?
C257 H25B 0.9800 . ?
C257 H25C 0.9800 . ?
C274 H27A 0.9800 . ?
C274 H27B 0.9800 . ?
C274 H27C 0.9800 . ?
C278 H27D 0.9800 . ?
C278 H27E 0.9800 . ?
C278 H27F 0.9800 . ?
C22 H22G 0.9800 . ?
C22 H22H 0.9800 . ?
C22 H22I 0.9800 . ?
C235 H235 0.9500 . ?
C235 C227 1.380(10) . ?
C258 H258 0.9500 . ?
C258 C233 1.348(9) . ?
C005 C026 1.529(7) . ?
C005 C066 1.540(6) . ?
C005 C201 1.540(8) . ?
C015 C024 1.524(7) . ?
C125 H125 0.9500 . ?
C125 C100 1.376(7) . ?
C176 H176 0.9500 . ?
C176 C100 1.388(7) . ?
C227 H227 0.9500 . ?
C227 C151 1.340(9) . ?
C233 H233 0.9500 . ?
C233 C151 1.317(8) . ?
C026 C028 1.390(7) . ?
C026 C062 1.395(7) . ?
C066 C077 1.353(7) . ?
C066 C056 1.412(7) . ?
C201 O216 1.293(9) . ?
C201 O250 1.239(10) . ?
C201 O269 1.145(11) . ?
C024 H024 1.0000 . ?
C024 C028 1.493(7) . ?
C024 C056 1.498(7) . ?
C100 C150 1.486(7) . ?
C151 C164 1.452(8) . ?
C028 C027 1.377(7) . ?
C062 H062 0.9500 . ?
C062 C075 1.387(7) . ?
C077 H077 0.9500 . ?
C077 C091 1.389(7) . ?
C056 C094 1.363(7) . ?
O216 H216 0.8400 . ?
O250 H250 0.8400 . ?
O269 H269 0.8400 . ?
C150 C093 1.356(7) . ?
C150 C098 1.367(7) . ?
C164 C162 1.406(8) . ?
C164 C111 1.385(7) . ?
C027 H027 0.9500 . ?
C027 C011 1.358(7) . ?
C075 C011 1.398(7) . ?
C075 N009 1.401(6) . ?
C091 N085 1.419(7) . ?
C091 C143 1.379(7) . ?
C094 H094 0.9500 . ?
C094 C143 1.373(7) . ?
C093 H093 0.9500 . ?
C093 C154 1.363(7) . ?
C098 H098 0.9500 . ?
C098 C060 1.373(7) . ?
C162 H162 0.9500 . ?
C162 C152 1.371(8) . ?
C111 H111 0.9500 . ?
C111 C057 1.387(7) . ?
C011 H011 0.9500 . ?
N009 H009 0.8800 . ?
N009 C117 1.339(6) . ?
N085 H085 0.8800 . ?
N085 C189 1.348(7) . ?
C143 H143 0.9500 . ?
C154 C205 1.524(8) . ?
C154 C106 1.371(7) . ?
C060 C117 1.494(7) . ?
C060 C106 1.404(7) . ?
C152 C189 1.481(8) . ?
C152 C155 1.377(7) . ?
C057 C155 1.378(7) . ?
C057 C127 1.521(7) . ?
C117 O052 1.213(6) . ?
C189 O141 1.215(7) . ?
C205 C259 1.458(9) . ?
C205 C275 1.514(12) . ?
C205 C20 1.472(11) . ?
C106 H106 0.9500 . ?
C155 H155 0.9500 . ?
C127 C191 1.507(7) . ?
C127 C249 1.513(9) . ?
C127 C263 1.497(9) . ?
C259 H25D 0.9800 . ?
C259 H25E 0.9800 . ?
C259 H25F 0.9800 . ?
C275 H27G 0.9800 . ?
C275 H27H 0.9800 . ?
C275 H27I 0.9800 . ?
C20 H20A 0.9800 . ?
C20 H20B 0.9800 . ?
C20 H20C 0.9800 . ?
C191 H19A 0.9800 . ?
C191 H19B 0.9800 . ?
C191 H19C 0.9800 . ?
C249 H24A 0.9800 . ?
C249 H24B 0.9800 . ?
C249 H24C 0.9800 . ?
C263 H26A 0.9800 . ?
C263 H26B 0.9800 . ?
C263 H26C 0.9800 . ?
O1 H1A 0.8400 . ?
O1 C183 1.256(14) . ?
C048 H048 0.9500 . ?
C048 C096 1.381(7) . ?
C048 C089 1.368(7) . ?
C004 H004 0.9500 . ?
C004 C008 1.387(6) . ?
C004 C039 1.358(7) . ?
C008 N036 1.406(6) . ?
C008 C044 1.377(6) . ?
C039 H039 0.9500 . ?
C039 C019 1.374(7) . ?
N036 H036 0.8800 . ?
N036 C087 1.350(6) . ?
C044 H044 0.9500 . ?
C044 C006 1.364(7) . ?
C019 C006 1.393(7) . ?
C019 C051 1.471(7) . ?
C087 C104 1.476(7) . ?
C087 O021 1.221(6) . ?
C006 C050 1.548(7) . ?
C051 H051 1.0000 . ?
C051 C059 1.487(7) . ?
C051 C076 1.525(7) . ?
C104 C071 1.369(7) . ?
C104 C134 1.381(7) . ?
C050 C069 1.542(7) . ?
C050 C080 1.558(7) . ?
C050 C183 1.566(8) . ?
C059 C080 1.403(7) . ?
C059 C110 1.367(7) . ?
C076 C069 1.382(7) . ?
C076 C153 1.386(8) . ?
C071 H071 0.9500 . ?
C071 C081 1.395(7) . ?
C134 H134 0.9500 . ?
C134 C121 1.376(7) . ?
C069 C190 1.368(7) . ?
C080 C092 1.354(7) . ?
C183 O237 1.199(8) . ?
C183 O271 1.230(11) . ?
C110 H110 0.9500 . ?
C110 C146 1.402(8) . ?
C153 H153 0.9500 . ?
C153 C196 1.363(8) . ?
C081 C118 1.372(7) . ?
C081 C147 1.548(7) . ?
C121 C118 1.391(7) . ?
C121 C139 1.461(7) . ?
C190 H190 0.9500 . ?
C190 C156 1.374(8) . ?
C092 H092 0.9500 . ?
C092 C144 1.381(7) . ?
O237 H237 0.8400 . ?
O271 H271 0.8400 . ?
C146 H146 0.9500 . ?
C146 C144 1.377(8) . ?
C196 H196 0.9500 . ?
C196 C156 1.368(8) . ?
C118 H118 0.9500 . ?
C147 C208 1.510(8) . ?
C147 C232 1.509(8) . ?
C147 C241 1.498(9) . ?
C139 C218 1.403(8) . ?
C139 C220 1.366(9) . ?
C156 N163 1.424(7) . ?
C144 N109 1.402(7) . ?
C208 H20D 0.9800 . ?
C208 H20E 0.9800 . ?
C208 H20F 0.9800 . ?
C232 H23A 0.9800 . ?
C232 H23B 0.9800 . ?
C232 H23C 0.9800 . ?
C241 H24D 0.9800 . ?
C241 H24E 0.9800 . ?
C241 H24F 0.9800 . ?
C218 H218 0.9500 . ?
C218 C206 1.385(8) . ?
C220 H220 0.9500 . ?
C220 C210 1.382(9) . ?
N163 H163 0.8800 . ?
N163 C207 1.295(9) . ?
N109 H109 0.8800 . ?
N109 C177 1.333(7) . ?
C206 H206 0.9500 . ?
C206 C166 1.383(8) . ?
C210 H210 0.9500 . ?
C210 C166 1.340(8) . ?
C207 C230 1.483(9) . ?
C207 O238 1.232(9) . ?
C177 C194 1.454(8) . ?
C177 O140 1.234(7) . ?
C166 C135 1.481(8) . ?
C230 C197 1.381(8) . ?
C230 C240 1.349(9) . ?
C194 C157 1.403(8) . ?
C194 C198 1.360(8) . ?
C135 C074 1.387(8) . ?
C135 C148 1.388(7) . ?
C197 H197 0.9500 . ?
C197 C211 1.400(8) . ?
C240 H240 0.9500 . ?
C240 C222 1.327(9) . ?
C157 H157 0.9500 . ?
C157 C161 1.350(8) . ?
C198 H198 0.9500 . ?
C198 C212 1.385(9) . ?
C074 H074 0.9500 . ?
C074 C025 1.367(7) . ?
C148 H148 0.9500 . ?
C148 C107 1.375(7) . ?
C211 C234 1.482(9) . ?
C211 C255 1.374(9) . ?
C222 C255 1.377(9) . ?
C222 C268 1.558(11) . ?
C161 C180 1.529(8) . ?
C161 C192 1.397(8) . ?
C212 C192 1.401(8) . ?
C212 C209 1.492(9) . ?
C025 C078 1.400(7) . ?
C025 C124 1.496(8) . ?
C107 C078 1.385(7) . ?
C107 C174 1.532(8) . ?
C234 C243 1.367(10) . ?
C234 C244 1.338(10) . ?
C255 H255 0.9500 . ?
C268 C18 1.404(12) . ?
C268 C14 1.64(2) . ?
C268 C97 1.420(16) . ?
C180 C224 1.511(9) . ?
C180 C251 1.496(10) . ?
C180 C13 1.514(10) . ?
C192 H192 0.9500 . ?
C209 C16 1.29(2) . ?
C209 C33 1.402(15) . ?
C209 C16A 1.33(2) . ?
C209 C33A 1.475(15) . ?
C078 H078 0.9500 . ?
C124 O149 1.207(6) . ?
C124 N041 1.344(7) . ?
C174 C169 1.521(8) . ?
C174 C245 1.489(9) . ?
C174 C276 1.531(10) . ?
C243 H243 0.9500 . ?
C243 C266 1.443(10) . ?
C244 H244 0.9500 . ?
C244 C247 1.428(10) . ?
C18 H18A 0.9800 . ?
C18 H18B 0.9800 . ?
C18 H18C 0.9800 . ?
C14 H14A 0.9800 . ?
C14 H14B 0.9800 . ?
C14 H14C 0.9800 . ?
C97 H97A 0.9800 . ?
C97 H97B 0.9800 . ?
C97 H97C 0.9800 . ?
C224 H22J 0.9800 . ?
C224 H22K 0.9800 . ?
C224 H22L 0.9800 . ?
C251 H25G 0.9800 . ?
C251 H25H 0.9800 . ?
C251 H25I 0.9800 . ?
C13 H13A 0.9800 . ?
C13 H13B 0.9800 . ?
C13 H13C 0.9800 . ?
C16 H16 0.9500 . ?
C16 C17 1.38(3) . ?
C33 H33 0.9500 . ?
C33 C36 1.428(19) . ?
C16A H16A 0.9500 . ?
C16A C17A 1.44(3) . ?
C33A H33A 0.9500 . ?
C33A C36A 1.388(19) . ?
N041 H041 0.8800 . ?
N041 C065 1.401(6) . ?
C169 H16B 0.9800 . ?
C169 H16C 0.9800 . ?
C169 H16D 0.9800 . ?
C245 H24G 0.9800 . ?
C245 H24H 0.9800 . ?
C245 H24I 0.9800 . ?
C276 H27J 0.9800 . ?
C276 H27K 0.9800 . ?
C276 H27L 0.9800 . ?
C266 H266 0.9500 . ?
C266 C231 1.380(10) . ?
C247 H247 0.9500 . ?
C247 C231 1.357(10) . ?
C17 H17 0.9500 . ?
C17 C229 1.39(2) . ?
C36 H36 0.9500 . ?
C36 C229 1.472(16) . ?
C17A H17A 0.9500 . ?
C17A C229 1.240(19) . ?
C36A H36A 0.9500 . ?
C36A C229 1.454(18) . ?
C065 C096 1.391(7) . ?
C065 C040 1.376(7) . ?
C231 C171 1.452(8) . ?
C229 C214 1.472(9) . ?
C096 H096 0.9500 . ?
C040 H040 0.9500 . ?
C040 C013 1.384(7) . ?
C171 C158 1.389(8) . ?
C171 C204 1.350(8) . ?
C214 C193 1.394(9) . ?
C214 C217 1.388(8) . ?
C013 C089 1.410(7) . ?
C013 C030 1.535(7) . ?
C158 H158 0.9500 . ?
C158 C086 1.389(7) . ?
C204 H204 0.9500 . ?
C204 C200 1.395(8) . ?
C193 H193 0.9500 . ?
C193 C128 1.360(8) . ?
C217 H217 0.9500 . ?
C217 C203 1.383(8) . ?
C089 C053 1.496(7) . ?
C030 C033 1.525(7) . ?
C030 C068 1.561(7) . ?
C030 C138 1.532(8) . ?
C086 C115 1.477(7) . ?
C086 C119 1.387(7) . ?
C200 C119 1.399(8) . ?
C200 C239 1.529(6) . ?
C128 C184 1.423(8) . ?
C128 C186 1.510(8) . ?
C203 C184 1.352(8) . ?
C203 C172 1.511(8) . ?
C053 H053 1.0000 . ?
C053 C010 1.510(7) . ?
C053 C049 1.512(7) . ?
C033 C010 1.412(7) . ?
C033 C045 1.385(6) . ?
C068 C049 1.385(7) . ?
C068 C063 1.366(6) . ?
C138 O215 1.219(8) . ?
C138 O246 1.261(4) . ?
C115 N022 1.331(6) . ?
C115 O031 1.229(6) . ?
C119 H119 0.9500 . ?
C239 C10 1.545(8) . ?
C239 C28 1.523(8) . ?
C239 C34 1.549(8) . ?
C239 C10A 1.534(8) . ?
C239 C34A 1.550(8) . ?
C239 C28A 1.542(8) . ?
C184 H184 0.9500 . ?
C186 C15 1.473(10) . ?
C186 C11 1.473(11) . ?
C186 C30 1.449(10) . ?
C172 O160 1.196(7) . ?
C172 N029 1.337(7) . ?
C010 C120 1.362(7) . ?
C049 C082 1.378(7) . ?
C045 H045 0.9500 . ?
C045 C088 1.394(7) . ?
C063 H063 0.9500 . ?
C063 C038 1.382(7) . ?
O246 H246 0.8400 . ?
N022 H022 0.8800 . ?
N022 C038 1.425(6) . ?
C10 H10A 0.9800 . ?
C10 H10B 0.9800 . ?
C10 H10C 0.9800 . ?
C28 H28A 0.9800 . ?
C28 H28B 0.9800 . ?
C28 H28C 0.9800 . ?
C34 H34A 0.9800 . ?
C34 H34B 0.9800 . ?
C34 H34C 0.9800 . ?
C15 H15A 0.9800 . ?
C15 H15B 0.9800 . ?
C15 H15C 0.9800 . ?
C11 H11A 0.9800 . ?
C11 H11B 0.9800 . ?
C11 H11C 0.9800 . ?
C30 H30A 0.9800 . ?
C30 H30B 0.9800 . ?
C30 H30C 0.9800 . ?
N029 H029 0.8800 . ?
N029 C088 1.440(6) . ?
C120 H120 0.9500 . ?
C120 C130 1.369(7) . ?
C082 H082 0.9500 . ?
C082 C142 1.366(7) . ?
C088 C130 1.370(7) . ?
C038 C142 1.384(7) . ?
C130 H130 0.9500 . ?
C142 H142 0.9500 . ?
C21A H21D 0.9800 . ?
C21A H21E 0.9800 . ?
C21A H21F 0.9800 . ?
C52A H52D 0.9800 . ?
C52A H52E 0.9800 . ?
C52A H52F 0.9800 . ?
C32A H32D 0.9800 . ?
C32A H32E 0.9800 . ?
C32A H32F 0.9800 . ?
C10A H10D 0.9800 . ?
C10A H10E 0.9800 . ?
C10A H10F 0.9800 . ?
C34A H34D 0.9800 . ?
C34A H34E 0.9800 . ?
C34A H34F 0.9800 . ?
C28A H28D 0.9800 . ?
C28A H28E 0.9800 . ?
C28A H28F 0.9800 . ?

loop_
_geom_torsion_atom_site_label_1
_geom_torsion_atom_site_label_2
_geom_torsion_atom_site_label_3
_geom_torsion_atom_site_label_4
_geom_torsion
_geom_torsion_site_symmetry_1
_geom_torsion_site_symmetry_2
_geom_torsion_site_symmetry_3
_geom_torsion_site_symmetry_4
_geom_torsion_publ_flag
C4 C3 C2 C1 0.0 . . . . ?
C4 C3 C2 C228 172.5(16) . . . . ?
C3 C4 C5 C6 0.0 . . . . ?
C3 C4 C112 C090 147.6(10) . . . . ?
C3 C4 C112 C199 -32.1(19) . . . . ?
C3 C2 C1 C6 0.0 . . . . ?
C3 C2 C228 N132 36.4(14) . . . . ?
C3 C2 C228 O213 -155.4(10) . . . . ?
C2 C1 C6 C5 0.0 . . . . ?
C2 C1 C6 C37A -167.8(14) . . . . ?
C2 C228 N132 C095 161.2(11) . . . . ?
C1 C2 C228 N132 -151.7(12) . . . . ?
C1 C2 C228 O213 16.4(19) . . . . ?
C1 C6 C5 C4 0.0 . . . . ?
C1 C6 C37A C1A -6.8(16) . . . . ?
C1 C6 C37A C2A -130.2(12) . . . . ?
C1 C6 C37A C3A 114.2(13) . . . . ?
C5 C4 C3 C2 0.0 . . . . ?
C5 C4 C112 C090 -32.6(18) . . . . ?
C5 C4 C112 C199 147.8(9) . . . . ?
C5 C6 C37A C1A -174.8(12) . . . . ?
C5 C6 C37A C2A 61.7(14) . . . . ?
C5 C6 C37A C3A -53.8(15) . . . . ?
C37A C6 C5 C4 168.2(14) . . . . ?
C003 C043 C020 C058 -179.5(4) . . . . ?
C003 C043 C020 C046 0.7(6) . . . . ?
C003 C002 C032 C046 -1.0(5) . . . . ?
C003 C002 C032 C018 178.1(4) . . . . ?
C003 C002 C012 C017 -178.1(4) . . . . ?
C003 C023 C016 C046 1.8(6) . . . . ?
C003 C023 C016 C097 -176.4(5) . . . . ?
C003 C023 C067 C061 178.8(5) . . . . ?
O001 C014 C034 C055 8.5(7) . . . . ?
O001 C014 C034 C070 -171.0(5) . . . . ?
O001 C014 N035 C054 -10.1(8) . . . . ?
C014 C034 C055 C042 -179.1(5) . . . . ?
C014 C034 C070 C037 177.4(5) . . . . ?
C014 N035 C054 C083 40.4(8) . . . . ?
C014 N035 C054 C101 -139.4(5) . . . . ?
C034 C014 N035 C054 167.3(5) . . . . ?
C034 C055 C042 C047 1.5(8) . . . . ?
C034 C055 C042 C126 -179.6(5) . . . . ?
C034 C070 C037 C047 1.9(7) . . . . ?
C034 C070 C037 C105 -177.9(5) . . . . ?
N035 C014 C034 C055 -168.9(4) . . . . ?
N035 C014 C034 C070 11.5(7) . . . . ?
N035 C054 C083 C058 -176.9(5) . . . . ?
N035 C054 C101 C043 178.3(4) . . . . ?
C055 C034 C070 C037 -2.2(7) . . . . ?
C055 C042 C047 C037 -1.8(8) . . . . ?
C055 C042 C126 C21 -169(2) . . . . ?
C055 C042 C126 C32 -47.9(12) . . . . ?
C055 C042 C126 C52 58.3(11) . . . . ?
C055 C042 C126 C21A -113.2(15) . . . . ?
C055 C042 C126 C52A 130.7(16) . . . . ?
C055 C042 C126 C32A 6.0(17) . . . . ?
C070 C034 C055 C042 0.4(7) . . . . ?
C070 C037 C047 C042 0.2(8) . . . . ?
C070 C037 C105 C099 132.6(5) . . . . ?
C070 C037 C105 C136 -44.8(7) . . . . ?
C054 C083 C058 C020 -2.4(7) . . . . ?
C054 C101 C043 C003 180.0(5) . . . . ?
C054 C101 C043 C020 -0.3(7) . . . . ?
C037 C105 C099 C090 -178.0(5) . . . . ?
C037 C105 C136 C199 179.4(6) . . . . ?
C083 C054 C101 C043 -1.5(7) . . . . ?
C083 C058 C020 C043 0.6(7) . . . . ?
C083 C058 C020 C046 -179.7(4) . . . . ?
C101 C054 C083 C058 2.8(7) . . . . ?
C101 C043 C020 C058 0.8(7) . . . . ?
C101 C043 C020 C046 -179.0(4) . . . . ?
C047 C042 C126 C21 10(2) . . . . ?
C047 C042 C126 C32 130.9(10) . . . . ?
C047 C042 C126 C52 -122.9(10) . . . . ?
C047 C042 C126 C21A 65.7(15) . . . . ?
C047 C042 C126 C52A -50.5(17) . . . . ?
C047 C042 C126 C32A -175.2(16) . . . . ?
C047 C037 C105 C099 -47.2(8) . . . . ?
C047 C037 C105 C136 135.5(6) . . . . ?
C126 C042 C047 C037 179.3(5) . . . . ?
C105 C037 C047 C042 179.9(5) . . . . ?
C105 C099 C090 C112 -1.6(9) . . . . ?
C105 C136 C199 C112 -1.3(10) . . . . ?
C058 C020 C046 C016 123.7(5) . . . . ?
C058 C020 C046 C032 -125.7(5) . . . . ?
C043 C003 C002 C032 55.4(5) . . . . ?
C043 C003 C002 C012 -125.9(5) . . . . ?
C043 C003 C023 C016 -56.9(5) . . . . ?
C043 C003 C023 C067 123.1(5) . . . . ?
C043 C003 C185 O2 -67.2(8) . . . . ?
C043 C003 C185 O223 71.5(7) . . . . ?
C043 C003 C185 O262 -165.1(13) . . . . ?
C043 C020 C046 C016 -56.5(5) . . . . ?
C043 C020 C046 C032 54.0(5) . . . . ?
C099 C105 C136 C199 2.0(9) . . . . ?
C099 C090 C112 C4 -177.4(13) . . . . ?
C099 C090 C112 C199 2.3(9) . . . . ?
C099 C090 C112 C181 -176.4(15) . . . . ?
C136 C105 C099 C090 -0.6(8) . . . . ?
C136 C199 C112 C4 178.8(12) . . . . ?
C136 C199 C112 C090 -0.9(9) . . . . ?
C136 C199 C112 C181 177.6(17) . . . . ?
C020 C046 C016 C023 54.6(5) . . . . ?
C020 C046 C016 C097 -127.3(5) . . . . ?
C020 C046 C032 C002 -53.7(5) . . . . ?
C020 C046 C032 C018 127.2(5) . . . . ?
C090 C112 C181 C175 150.3(10) . . . . ?
C090 C112 C181 C219 -29(3) . . . . ?
C199 C112 C181 C175 -28(2) . . . . ?
C199 C112 C181 C219 152.8(14) . . . . ?
C046 C016 C097 C113 179.4(5) . . . . ?
C046 C032 C018 C064 179.0(4) . . . . ?
C002 C003 C043 C101 124.4(5) . . . . ?
C002 C003 C043 C020 -55.3(5) . . . . ?
C002 C003 C023 C016 54.2(5) . . . . ?
C002 C003 C023 C067 -125.8(5) . . . . ?
C002 C003 C185 O2 172.7(7) . . . . ?
C002 C003 C185 O223 -48.6(7) . . . . ?
C002 C003 C185 O262 74.7(14) . . . . ?
C002 C032 C018 C064 -0.1(7) . . . . ?
C002 C012 C017 C064 0.4(7) . . . . ?
C002 C012 C017 N007 -177.7(4) . . . . ?
C023 C003 C043 C101 -124.6(5) . . . . ?
C023 C003 C043 C020 55.8(5) . . . . ?
C023 C003 C002 C032 -55.0(5) . . . . ?
C023 C003 C002 C012 123.8(5) . . . . ?
C023 C003 C185 O2 51.5(8) . . . . ?
C023 C003 C185 O223 -169.8(6) . . . . ?
C023 C003 C185 O262 -46.5(15) . . . . ?
C023 C016 C097 C113 -2.6(8) . . . . ?
C023 C067 C061 C113 -2.2(7) . . . . ?
C023 C067 C061 N073 178.7(4) . . . . ?
C185 C003 C043 C101 -0.4(7) . . . . ?
C185 C003 C043 C020 179.9(5) . . . . ?
C185 C003 C002 C032 179.2(4) . . . . ?
C185 C003 C002 C012 -2.1(7) . . . . ?
C185 C003 C023 C016 -179.9(5) . . . . ?
C185 C003 C023 C067 0.0(7) . . . . ?
C112 C4 C3 C2 180(2) . . . . ?
C112 C4 C5 C6 -179.9(18) . . . . ?
C112 C181 C175 C202 -179(2) . . . . ?
C112 C181 C219 C248 179(3) . . . . ?
C016 C046 C032 C002 57.3(5) . . . . ?
C016 C046 C032 C018 -121.8(5) . . . . ?
C016 C023 C067 C061 -1.2(7) . . . . ?
C016 C097 C113 C061 -0.9(8) . . . . ?
C032 C046 C016 C023 -57.4(5) . . . . ?
C032 C046 C016 C097 120.7(5) . . . . ?
C032 C002 C012 C017 0.6(7) . . . . ?
C032 C018 C064 C017 1.1(7) . . . . ?
C012 C002 C032 C046 -180.0(4) . . . . ?
C012 C002 C032 C018 -0.8(7) . . . . ?
C012 C017 C064 C018 -1.3(7) . . . . ?
C012 C017 N007 C114 180.0(5) . . . . ?
C067 C023 C016 C046 -178.1(4) . . . . ?
C067 C023 C016 C097 3.6(7) . . . . ?
C067 C061 C113 C097 3.3(8) . . . . ?
C067 C061 N073 C188 -25.0(8) . . . . ?
C181 C175 C202 C252 0.0 . . . . ?
C181 C175 C202 C228 -168(2) . . . . ?
C175 C181 C219 C248 0.0 . . . . ?
C175 C202 C252 C248 0.0 . . . . ?
C175 C202 C228 N132 7(2) . . . . ?
C175 C202 C228 O213 -166.1(13) . . . . ?
C202 C252 C248 C219 0.0 . . . . ?
C202 C252 C248 C37 178.0(19) . . . . ?
C202 C228 N132 C095 -179.1(13) . . . . ?
C252 C202 C228 N132 -161.4(10) . . . . ?
C252 C202 C228 O213 25.0(18) . . . . ?
C252 C248 C219 C181 0.0 . . . . ?
C252 C248 C37 C7 -121.5(18) . . . . ?
C252 C248 C37 C8 -5(2) . . . . ?
C252 C248 C37 C9 124.0(18) . . . . ?
C219 C181 C175 C202 0.0 . . . . ?
C219 C248 C37 C7 56.6(19) . . . . ?
C219 C248 C37 C8 173.5(17) . . . . ?
C219 C248 C37 C9 -58.0(19) . . . . ?
C017 N007 C114 O079 7.9(8) . . . . ?
C017 N007 C114 C102 -173.8(4) . . . . ?
C061 N073 C188 C145 -174.0(5) . . . . ?
C061 N073 C188 O195 2.5(11) . . . . ?
C113 C061 N073 C188 155.8(6) . . . . ?
C064 C017 N007 C114 1.9(8) . . . . ?
N007 C017 C064 C018 176.7(4) . . . . ?
N007 C114 C102 C084 -14.7(8) . . . . ?
N007 C114 C102 C131 167.5(5) . . . . ?
N073 C061 C113 C097 -177.5(5) . . . . ?
N073 C188 C145 C165 34.5(9) . . . . ?
N073 C188 C145 C168 -147.8(6) . . . . ?
C114 C102 C084 C116 -174.9(5) . . . . ?
C114 C102 C131 C137 175.2(5) . . . . ?
C188 C145 C165 C123 177.5(5) . . . . ?
C188 C145 C168 C179 -178.7(6) . . . . ?
C228 C2 C1 C6 -171.3(19) . . . . ?
C228 C202 C252 C248 170.1(19) . . . . ?
C228 N132 C095 C129 -150.1(7) . . . . ?
C228 N132 C095 C178 30.7(10) . . . . ?
C37 C248 C219 C181 -178.2(17) . . . . ?
O079 C114 C102 C084 163.7(5) . . . . ?
O079 C114 C102 C131 -14.1(8) . . . . ?
C102 C084 C116 C108 -0.2(8) . . . . ?
C102 C084 C116 C122 177.6(5) . . . . ?
C102 C131 C137 C108 0.0(8) . . . . ?
C102 C131 C137 C187 -179.1(6) . . . . ?
C145 C165 C123 C159 1.8(8) . . . . ?
C145 C165 C123 C167 -173.0(5) . . . . ?
C145 C168 C179 C159 0.4(9) . . . . ?
C145 C168 C179 C170 179.1(6) . . . . ?
O195 C188 C145 C165 -142.1(7) . . . . ?
O195 C188 C145 C168 35.5(9) . . . . ?
N132 C095 C129 C072 177.4(5) . . . . ?
N132 C095 C178 C103 -178.3(6) . . . . ?
O213 C228 N132 C095 -5.9(12) . . . . ?
C084 C102 C131 C137 -2.7(8) . . . . ?
C084 C116 C108 C137 -2.7(9) . . . . ?
C084 C116 C122 C133 -124.1(6) . . . . ?
C084 C116 C122 C173 52.0(8) . . . . ?
C131 C102 C084 C116 2.8(8) . . . . ?
C131 C137 C108 C116 2.8(9) . . . . ?
C131 C137 C187 C221 -7.0(9) . . . . ?
C131 C137 C187 C226 -125.0(6) . . . . ?
C131 C137 C187 C257 116.1(7) . . . . ?
C165 C145 C168 C179 -1.0(9) . . . . ?
C165 C123 C159 C179 -2.5(9) . . . . ?
C165 C123 C167 C274 70.7(8) . . . . ?
C165 C123 C167 C278 -167.4(7) . . . . ?
C165 C123 C167 C22 -47.5(9) . . . . ?
C168 C145 C165 C123 -0.1(9) . . . . ?
C168 C179 C159 C123 1.3(9) . . . . ?
C168 C179 C170 C235 164.4(8) . . . . ?
C168 C179 C170 C258 -19.5(10) . . . . ?
C095 C129 C072 C005 -174.2(5) . . . . ?
C095 C129 C072 C015 1.7(8) . . . . ?
C095 C178 C103 C015 0.0(10) . . . . ?
C116 C122 C133 C125 174.1(5) . . . . ?
C116 C122 C173 C176 -174.3(6) . . . . ?
C179 C170 C235 C227 172.4(9) . . . . ?
C179 C170 C258 C233 -175.9(8) . . . . ?
C129 C095 C178 C103 2.5(9) . . . . ?
C129 C072 C005 C026 -130.7(5) . . . . ?
C129 C072 C005 C066 119.7(5) . . . . ?
C129 C072 C005 C201 -4.1(7) . . . . ?
C129 C072 C015 C103 0.8(8) . . . . ?
C129 C072 C015 C024 -175.7(4) . . . . ?
C178 C095 C129 C072 -3.4(8) . . . . ?
C178 C103 C015 C072 -1.7(9) . . . . ?
C178 C103 C015 C024 174.2(6) . . . . ?
C108 C116 C122 C133 53.6(8) . . . . ?
C108 C116 C122 C173 -130.3(6) . . . . ?
C108 C137 C187 C221 173.9(6) . . . . ?
C108 C137 C187 C226 55.9(7) . . . . ?
C108 C137 C187 C257 -63.0(8) . . . . ?
C122 C116 C108 C137 179.5(5) . . . . ?
C122 C133 C125 C100 0.4(8) . . . . ?
C122 C173 C176 C100 0.1(10) . . . . ?
C187 C137 C108 C116 -178.1(6) . . . . ?
C159 C123 C167 C274 -104.0(7) . . . . ?
C159 C123 C167 C278 17.9(9) . . . . ?
C159 C123 C167 C22 137.7(7) . . . . ?
C159 C179 C170 C235 -17.0(11) . . . . ?
C159 C179 C170 C258 159.1(8) . . . . ?
C167 C123 C159 C179 172.3(6) . . . . ?
C170 C179 C159 C123 -177.3(6) . . . . ?
C170 C235 C227 C151 1.3(17) . . . . ?
C170 C258 C233 C151 6.2(16) . . . . ?
C072 C005 C026 C028 -55.1(5) . . . . ?
C072 C005 C026 C062 129.1(5) . . . . ?
C072 C005 C066 C077 -122.8(5) . . . . ?
C072 C005 C066 C056 56.7(5) . . . . ?
C072 C005 C201 O216 61.8(7) . . . . ?
C072 C005 C201 O250 -65.5(9) . . . . ?
C072 C005 C201 O269 172.9(9) . . . . ?
C072 C015 C024 C028 -55.1(5) . . . . ?
C072 C015 C024 C056 56.8(5) . . . . ?
C103 C015 C024 C028 128.7(6) . . . . ?
C103 C015 C024 C056 -119.4(6) . . . . ?
C133 C122 C173 C176 1.9(9) . . . . ?
C133 C125 C100 C176 1.6(8) . . . . ?
C133 C125 C100 C150 -175.7(5) . . . . ?
C173 C122 C133 C125 -2.1(8) . . . . ?
C173 C176 C100 C125 -1.8(9) . . . . ?
C173 C176 C100 C150 175.5(6) . . . . ?
C235 C170 C258 C233 0.6(14) . . . . ?
C235 C227 C151 C233 4.9(14) . . . . ?
C235 C227 C151 C164 -175.0(9) . . . . ?
C258 C170 C235 C227 -4.0(14) . . . . ?
C258 C233 C151 C227 -8.7(14) . . . . ?
C258 C233 C151 C164 171.3(9) . . . . ?
C005 C072 C015 C103 177.3(5) . . . . ?
C005 C072 C015 C024 0.8(6) . . . . ?
C005 C026 C028 C024 1.4(6) . . . . ?
C005 C026 C028 C027 -172.4(4) . . . . ?
C005 C026 C062 C075 173.0(4) . . . . ?
C005 C066 C077 C091 -179.9(5) . . . . ?
C005 C066 C056 C024 -0.6(6) . . . . ?
C005 C066 C056 C094 175.2(4) . . . . ?
C015 C072 C005 C026 53.2(5) . . . . ?
C015 C072 C005 C066 -56.4(5) . . . . ?
C015 C072 C005 C201 179.8(4) . . . . ?
C015 C024 C028 C026 53.6(5) . . . . ?
C015 C024 C028 C027 -132.9(5) . . . . ?
C015 C024 C056 C066 -56.2(5) . . . . ?
C015 C024 C056 C094 128.5(5) . . . . ?
C125 C100 C150 C093 -38.5(8) . . . . ?
C125 C100 C150 C098 140.5(6) . . . . ?
C176 C100 C150 C093 144.2(6) . . . . ?
C176 C100 C150 C098 -36.8(8) . . . . ?
C227 C151 C164 C162 -156.4(8) . . . . ?
C227 C151 C164 C111 28.7(11) . . . . ?
C233 C151 C164 C162 23.6(10) . . . . ?
C233 C151 C164 C111 -151.3(8) . . . . ?
C026 C005 C066 C077 125.5(5) . . . . ?
C026 C005 C066 C056 -55.0(5) . . . . ?
C026 C005 C201 O216 -175.5(6) . . . . ?
C026 C005 C201 O250 57.2(9) . . . . ?
C026 C005 C201 O269 -64.4(11) . . . . ?
C026 C028 C027 C011 -2.1(7) . . . . ?
C026 C062 C075 C011 0.0(7) . . . . ?
C026 C062 C075 N009 -179.9(4) . . . . ?
C066 C005 C026 C028 54.7(5) . . . . ?
C066 C005 C026 C062 -121.2(5) . . . . ?
C066 C005 C201 O216 -56.9(8) . . . . ?
C066 C005 C201 O250 175.8(7) . . . . ?
C066 C005 C201 O269 54.2(11) . . . . ?
C066 C077 C091 N085 -173.6(5) . . . . ?
C066 C077 C091 C143 3.6(8) . . . . ?
C066 C056 C094 C143 5.9(8) . . . . ?
C201 C005 C026 C028 178.6(4) . . . . ?
C201 C005 C026 C062 2.7(7) . . . . ?
C201 C005 C066 C077 1.2(7) . . . . ?
C201 C005 C066 C056 -179.3(5) . . . . ?
C024 C028 C027 C011 -175.2(4) . . . . ?
C024 C056 C094 C143 -179.1(5) . . . . ?
C100 C150 C093 C154 178.1(6) . . . . ?
C100 C150 C098 C060 -179.5(5) . . . . ?
C151 C164 C162 C152 -178.6(5) . . . . ?
C151 C164 C111 C057 176.8(6) . . . . ?
C028 C026 C062 C075 -2.7(7) . . . . ?
C028 C024 C056 C066 57.8(5) . . . . ?
C028 C024 C056 C094 -117.5(6) . . . . ?
C028 C027 C011 C075 -0.6(7) . . . . ?
C062 C026 C028 C024 177.6(4) . . . . ?
C062 C026 C028 C027 3.8(7) . . . . ?
C062 C075 C011 C027 1.7(7) . . . . ?
C062 C075 N009 C117 -27.4(8) . . . . ?
C077 C066 C056 C024 179.0(5) . . . . ?
C077 C066 C056 C094 -5.3(7) . . . . ?
C077 C091 N085 C189 -153.3(6) . . . . ?
C077 C091 C143 C094 -3.1(8) . . . . ?
C056 C066 C077 C091 0.6(7) . . . . ?
C056 C024 C028 C026 -58.9(5) . . . . ?
C056 C024 C028 C027 114.6(5) . . . . ?
C056 C094 C143 C091 -1.7(8) . . . . ?
C150 C093 C154 C205 179.5(6) . . . . ?
C150 C093 C154 C106 1.0(9) . . . . ?
C150 C098 C060 C117 179.5(5) . . . . ?
C150 C098 C060 C106 1.5(8) . . . . ?
C164 C162 C152 C189 -178.7(5) . . . . ?
C164 C162 C152 C155 2.8(9) . . . . ?
C164 C111 C057 C155 0.3(8) . . . . ?
C164 C111 C057 C127 -172.4(5) . . . . ?
C075 N009 C117 C060 -173.1(5) . . . . ?
C075 N009 C117 O052 5.4(9) . . . . ?
C091 N085 C189 C152 -178.9(5) . . . . ?
C091 N085 C189 O141 1.8(10) . . . . ?
C093 C150 C098 C060 -0.4(9) . . . . ?
C093 C154 C205 C259 167.6(7) . . . . ?
C093 C154 C205 C275 46.9(9) . . . . ?
C093 C154 C205 C20 -63.6(10) . . . . ?
C093 C154 C106 C060 0.2(9) . . . . ?
C098 C150 C093 C154 -0.9(9) . . . . ?
C098 C060 C117 N009 -172.9(5) . . . . ?
C098 C060 C117 O052 8.6(8) . . . . ?
C098 C060 C106 C154 -1.4(8) . . . . ?
C162 C164 C111 C057 1.7(8) . . . . ?
C162 C152 C189 N085 -40.4(8) . . . . ?
C162 C152 C189 O141 139.0(6) . . . . ?
C162 C152 C155 C057 -0.6(8) . . . . ?
C111 C164 C162 C152 -3.2(8) . . . . ?
C111 C057 C155 C152 -0.9(8) . . . . ?
C111 C057 C127 C191 -150.9(6) . . . . ?
C111 C057 C127 C249 -29.8(8) . . . . ?
C111 C057 C127 C263 89.7(7) . . . . ?
C011 C075 N009 C117 152.7(5) . . . . ?
N009 C075 C011 C027 -178.4(4) . . . . ?
N085 C091 C143 C094 174.0(5) . . . . ?
C143 C091 N085 C189 29.5(9) . . . . ?
C117 C060 C106 C154 -179.2(5) . . . . ?
C189 C152 C155 C057 -179.2(5) . . . . ?
C205 C154 C106 C060 -178.3(6) . . . . ?
C106 C154 C205 C259 -14.0(10) . . . . ?
C106 C154 C205 C275 -134.6(7) . . . . ?
C106 C154 C205 C20 114.8(9) . . . . ?
C106 C060 C117 N009 5.0(8) . . . . ?
C106 C060 C117 O052 -173.5(6) . . . . ?
C155 C152 C189 N085 138.2(5) . . . . ?
C155 C152 C189 O141 -42.4(9) . . . . ?
C155 C057 C127 C191 36.7(7) . . . . ?
C155 C057 C127 C249 157.7(6) . . . . ?
C155 C057 C127 C263 -82.8(7) . . . . ?
C127 C057 C155 C152 171.9(5) . . . . ?
C048 C089 C053 C010 -120.6(5) . . . . ?
C048 C089 C053 C049 126.9(5) . . . . ?
C004 C008 N036 C087 156.2(5) . . . . ?
C004 C008 C044 C006 -4.7(7) . . . . ?
C004 C039 C019 C006 -1.6(7) . . . . ?
C004 C039 C019 C051 -178.9(5) . . . . ?
C008 C004 C039 C019 -2.6(7) . . . . ?
C008 N036 C087 C104 -168.9(4) . . . . ?
C008 N036 C087 O021 11.0(8) . . . . ?
C008 C044 C006 C019 0.5(7) . . . . ?
C008 C044 C006 C050 176.6(4) . . . . ?
C039 C004 C008 N036 -174.6(4) . . . . ?
C039 C004 C008 C044 5.8(7) . . . . ?
C039 C019 C006 C044 2.7(7) . . . . ?
C039 C019 C006 C050 -173.9(4) . . . . ?
C039 C019 C051 C059 117.2(5) . . . . ?
C039 C019 C051 C076 -130.0(5) . . . . ?
N036 C008 C044 C006 175.8(4) . . . . ?
N036 C087 C104 C071 10.1(8) . . . . ?
N036 C087 C104 C134 -168.7(5) . . . . ?
C044 C008 N036 C087 -24.3(7) . . . . ?
C044 C006 C050 C069 126.4(5) . . . . ?
C044 C006 C050 C080 -123.6(5) . . . . ?
C044 C006 C050 C183 -2.4(7) . . . . ?
C019 C006 C050 C069 -57.1(5) . . . . ?
C019 C006 C050 C080 52.9(5) . . . . ?
C019 C006 C050 C183 174.1(5) . . . . ?
C019 C051 C059 C080 57.7(5) . . . . ?
C019 C051 C059 C110 -118.8(5) . . . . ?
C019 C051 C076 C069 -56.8(5) . . . . ?
C019 C051 C076 C153 125.4(5) . . . . ?
C087 C104 C071 C081 -178.7(5) . . . . ?
C087 C104 C134 C121 179.6(5) . . . . ?
C006 C019 C051 C059 -60.2(5) . . . . ?
C006 C019 C051 C076 52.7(6) . . . . ?
C006 C050 C069 C076 52.9(5) . . . . ?
C006 C050 C069 C190 -129.6(5) . . . . ?
C006 C050 C080 C059 -54.7(5) . . . . ?
C006 C050 C080 C092 127.1(5) . . . . ?
C006 C050 C183 O1 164.9(10) . . . . ?
C006 C050 C183 O237 -61.8(8) . . . . ?
C006 C050 C183 O271 81.4(10) . . . . ?
C051 C019 C006 C044 -179.7(4) . . . . ?
C051 C019 C006 C050 3.6(6) . . . . ?
C051 C059 C080 C050 -0.1(6) . . . . ?
C051 C059 C080 C092 178.2(5) . . . . ?
C051 C059 C110 C146 -179.8(5) . . . . ?
C051 C076 C069 C050 2.4(6) . . . . ?
C051 C076 C069 C190 -175.2(5) . . . . ?
C051 C076 C153 C196 173.0(5) . . . . ?
C104 C071 C081 C118 -0.8(8) . . . . ?
C104 C071 C081 C147 -179.5(5) . . . . ?
C104 C134 C121 C118 -0.7(9) . . . . ?
C104 C134 C121 C139 -178.4(5) . . . . ?
O021 C087 C104 C071 -169.7(5) . . . . ?
O021 C087 C104 C134 11.4(8) . . . . ?
C050 C069 C190 C156 -176.3(5) . . . . ?
C050 C080 C092 C144 179.7(5) . . . . ?
C059 C051 C076 C069 55.2(5) . . . . ?
C059 C051 C076 C153 -122.7(5) . . . . ?
C059 C080 C092 C144 1.6(8) . . . . ?
C059 C110 C146 C144 0.7(8) . . . . ?
C076 C051 C059 C080 -55.7(5) . . . . ?
C076 C051 C059 C110 127.8(5) . . . . ?
C076 C069 C190 C156 1.0(8) . . . . ?
C076 C153 C196 C156 2.9(9) . . . . ?
C071 C104 C134 C121 0.6(8) . . . . ?
C071 C081 C118 C121 0.7(8) . . . . ?
C071 C081 C147 C208 -17.7(7) . . . . ?
C071 C081 C147 C232 -136.2(6) . . . . ?
C071 C081 C147 C241 101.1(7) . . . . ?
C134 C104 C071 C081 0.1(8) . . . . ?
C134 C121 C118 C081 0.1(9) . . . . ?
C134 C121 C139 C218 -38.2(10) . . . . ?
C134 C121 C139 C220 140.5(7) . . . . ?
C069 C050 C080 C059 56.4(5) . . . . ?
C069 C050 C080 C092 -121.8(6) . . . . ?
C069 C050 C183 O1 42.2(11) . . . . ?
C069 C050 C183 O237 175.5(6) . . . . ?
C069 C050 C183 O271 -41.2(11) . . . . ?
C069 C076 C153 C196 -4.7(8) . . . . ?
C069 C190 C156 C196 -2.9(9) . . . . ?
C069 C190 C156 N163 174.1(5) . . . . ?
C080 C050 C069 C076 -57.2(5) . . . . ?
C080 C050 C069 C190 120.2(6) . . . . ?
C080 C050 C183 O1 -78.1(11) . . . . ?
C080 C050 C183 O237 55.2(8) . . . . ?
C080 C050 C183 O271 -161.6(9) . . . . ?
C080 C059 C110 C146 3.8(8) . . . . ?
C080 C092 C144 C146 3.0(8) . . . . ?
C080 C092 C144 N109 -173.9(5) . . . . ?
C183 C050 C069 C076 178.7(5) . . . . ?
C183 C050 C069 C190 -3.9(8) . . . . ?
C183 C050 C080 C059 -176.1(5) . . . . ?
C183 C050 C080 C092 5.7(8) . . . . ?
C110 C059 C080 C050 176.7(4) . . . . ?
C110 C059 C080 C092 -5.0(8) . . . . ?
C110 C146 C144 C092 -4.1(8) . . . . ?
C110 C146 C144 N109 172.6(5) . . . . ?
C153 C076 C069 C050 -179.5(5) . . . . ?
C153 C076 C069 C190 2.8(8) . . . . ?
C153 C196 C156 C190 1.0(9) . . . . ?
C153 C196 C156 N163 -176.0(5) . . . . ?
C121 C139 C218 C206 175.0(7) . . . . ?
C121 C139 C220 C210 -175.1(7) . . . . ?
C190 C156 N163 C207 -84.4(8) . . . . ?
C092 C144 N109 C177 -152.4(6) . . . . ?
C146 C144 N109 C177 30.8(9) . . . . ?
C196 C156 N163 C207 92.6(8) . . . . ?
C118 C081 C147 C208 163.5(5) . . . . ?
C118 C081 C147 C232 45.1(7) . . . . ?
C118 C081 C147 C241 -77.6(7) . . . . ?
C118 C121 C139 C218 144.2(7) . . . . ?
C118 C121 C139 C220 -37.2(10) . . . . ?
C147 C081 C118 C121 179.5(5) . . . . ?
C139 C121 C118 C081 177.8(6) . . . . ?
C139 C218 C206 C166 -1.6(12) . . . . ?
C139 C220 C210 C166 2.0(14) . . . . ?
C156 N163 C207 C230 174.0(7) . . . . ?
C156 N163 C207 O238 0.3(13) . . . . ?
C144 N109 C177 C194 -176.0(5) . . . . ?
C144 N109 C177 O140 4.0(10) . . . . ?
C218 C139 C220 C210 3.6(12) . . . . ?
C218 C206 C166 C210 7.0(12) . . . . ?
C218 C206 C166 C135 -175.3(7) . . . . ?
C220 C139 C218 C206 -3.7(11) . . . . ?
C220 C210 C166 C206 -7.2(12) . . . . ?
C220 C210 C166 C135 175.2(7) . . . . ?
N163 C207 C230 C197 -23.2(12) . . . . ?
N163 C207 C230 C240 161.0(8) . . . . ?
N109 C177 C194 C157 139.6(6) . . . . ?
N109 C177 C194 C198 -37.5(9) . . . . ?
C206 C166 C135 C074 47.3(9) . . . . ?
C206 C166 C135 C148 -135.3(7) . . . . ?
C210 C166 C135 C074 -135.1(7) . . . . ?
C210 C166 C135 C148 42.3(10) . . . . ?
C207 C230 C197 C211 -174.0(7) . . . . ?
C207 C230 C240 C222 173.3(8) . . . . ?
C177 C194 C157 C161 -174.9(6) . . . . ?
C177 C194 C198 C212 176.8(6) . . . . ?
C166 C135 C074 C025 179.2(5) . . . . ?
C166 C135 C148 C107 -178.8(6) . . . . ?
C230 C197 C211 C234 171.5(7) . . . . ?
C230 C197 C211 C255 0.0(11) . . . . ?
C230 C240 C222 C255 1.5(14) . . . . ?
C230 C240 C222 C268 -176.7(10) . . . . ?
O238 C207 C230 C197 150.6(9) . . . . ?
O238 C207 C230 C240 -25.2(13) . . . . ?
C194 C157 C161 C180 172.7(6) . . . . ?
C194 C157 C161 C192 -3.3(9) . . . . ?
C194 C198 C212 C192 -0.5(10) . . . . ?
C194 C198 C212 C209 179.3(7) . . . . ?
O140 C177 C194 C157 -40.3(9) . . . . ?
O140 C177 C194 C198 142.5(7) . . . . ?
C135 C074 C025 C078 -0.1(8) . . . . ?
C135 C074 C025 C124 -178.3(5) . . . . ?
C135 C148 C107 C078 -0.7(9) . . . . ?
C135 C148 C107 C174 -178.5(6) . . . . ?
C197 C230 C240 C222 -2.6(13) . . . . ?
C197 C211 C234 C243 -134.2(8) . . . . ?
C197 C211 C234 C244 47.2(11) . . . . ?
C197 C211 C255 C222 -1.0(12) . . . . ?
C240 C230 C197 C211 1.8(11) . . . . ?
C240 C222 C255 C211 0.3(13) . . . . ?
C240 C222 C268 C18 167.7(13) . . . . ?
C240 C222 C268 C14 49.0(17) . . . . ?
C240 C222 C268 C97 -53(2) . . . . ?
C157 C194 C198 C212 -0.4(10) . . . . ?
C157 C161 C180 C224 37.6(8) . . . . ?
C157 C161 C180 C251 157.4(7) . . . . ?
C157 C161 C180 C13 -80.6(8) . . . . ?
C157 C161 C192 C212 2.4(9) . . . . ?
C198 C194 C157 C161 2.3(10) . . . . ?
C198 C212 C192 C161 -0.6(10) . . . . ?
C198 C212 C209 C16 -147.0(18) . . . . ?
C198 C212 C209 C33 47.9(13) . . . . ?
C198 C212 C209 C16A 156.2(18) . . . . ?
C198 C212 C209 C33A -32.7(12) . . . . ?
C074 C135 C148 C107 -1.3(9) . . . . ?
C074 C025 C078 C107 -2.0(8) . . . . ?
C074 C025 C124 O149 166.3(6) . . . . ?
C074 C025 C124 N041 -16.1(8) . . . . ?
C148 C135 C074 C025 1.7(9) . . . . ?
C148 C107 C078 C025 2.4(8) . . . . ?
C148 C107 C174 C169 -169.9(5) . . . . ?
C148 C107 C174 C245 68.3(8) . . . . ?
C148 C107 C174 C276 -50.7(8) . . . . ?
C211 C234 C243 C266 177.6(7) . . . . ?
C211 C234 C244 C247 -175.9(7) . . . . ?
C212 C209 C16 C17 178.8(19) . . . . ?
C212 C209 C33 C36 178.0(13) . . . . ?
C212 C209 C16A C17A -178.8(16) . . . . ?
C212 C209 C33A C36A 177.3(11) . . . . ?
C025 C124 N041 C065 -171.9(5) . . . . ?
C234 C211 C255 C222 -172.5(8) . . . . ?
C234 C243 C266 C231 -0.9(13) . . . . ?
C234 C244 C247 C231 -2.8(13) . . . . ?
C255 C211 C234 C243 37.2(11) . . . . ?
C255 C211 C234 C244 -141.5(9) . . . . ?
C255 C222 C268 C18 -10.5(19) . . . . ?
C255 C222 C268 C14 -129.2(12) . . . . ?
C255 C222 C268 C97 129.0(14) . . . . ?
C268 C222 C255 C211 178.6(10) . . . . ?
C180 C161 C192 C212 -173.6(6) . . . . ?
C192 C161 C180 C224 -146.5(6) . . . . ?
C192 C161 C180 C251 -26.7(9) . . . . ?
C192 C161 C180 C13 95.3(8) . . . . ?
C192 C212 C209 C16 33(2) . . . . ?
C192 C212 C209 C33 -132.4(10) . . . . ?
C192 C212 C209 C16A -24(2) . . . . ?
C192 C212 C209 C33A 147.1(9) . . . . ?
C209 C212 C192 C161 179.7(7) . . . . ?
C209 C16 C17 C229 6(4) . . . . ?
C209 C33 C36 C229 3(2) . . . . ?
C209 C16A C17A C229 8(4) . . . . ?
C209 C33A C36A C229 -4(2) . . . . ?
C078 C025 C124 O149 -12.0(8) . . . . ?
C078 C025 C124 N041 165.7(5) . . . . ?
C078 C107 C174 C169 12.4(8) . . . . ?
C078 C107 C174 C245 -109.3(7) . . . . ?
C078 C107 C174 C276 131.6(7) . . . . ?
C124 C025 C078 C107 176.3(5) . . . . ?
C124 N041 C065 C096 4.5(8) . . . . ?
C124 N041 C065 C040 -178.2(5) . . . . ?
C174 C107 C078 C025 -179.9(5) . . . . ?
C243 C234 C244 C247 5.4(13) . . . . ?
C243 C266 C231 C247 3.6(12) . . . . ?
C243 C266 C231 C171 -171.7(7) . . . . ?
C244 C234 C243 C266 -3.6(12) . . . . ?
C244 C247 C231 C266 -1.9(12) . . . . ?
C244 C247 C231 C171 173.2(7) . . . . ?
C16 C209 C33 C36 12(2) . . . . ?
C16 C17 C229 C36 9(3) . . . . ?
C16 C17 C229 C214 179.5(18) . . . . ?
C33 C209 C16 C17 -17(3) . . . . ?
C33 C36 C229 C17 -13(2) . . . . ?
C33 C36 C229 C214 176.4(13) . . . . ?
C16A C209 C33A C36A -11(2) . . . . ?
C16A C17A C229 C36A -22(3) . . . . ?
C16A C17A C229 C214 177.2(18) . . . . ?
C33A C209 C16A C17A 10(3) . . . . ?
C33A C36A C229 C17A 20(2) . . . . ?
C33A C36A C229 C214 -178.1(12) . . . . ?
O149 C124 N041 C065 5.7(9) . . . . ?
N041 C065 C096 C048 176.5(5) . . . . ?
N041 C065 C040 C013 -177.6(4) . . . . ?
C266 C231 C171 C158 48.4(9) . . . . ?
C266 C231 C171 C204 -135.4(8) . . . . ?
C247 C231 C171 C158 -126.7(8) . . . . ?
C247 C231 C171 C204 49.6(10) . . . . ?
C17 C229 C214 C193 -29(2) . . . . ?
C17 C229 C214 C217 155.5(17) . . . . ?
C36 C229 C214 C193 140.5(11) . . . . ?
C36 C229 C214 C217 -34.6(14) . . . . ?
C17A C229 C214 C193 25.4(19) . . . . ?
C17A C229 C214 C217 -149.7(16) . . . . ?
C36A C229 C214 C193 -135.0(10) . . . . ?
C36A C229 C214 C217 49.9(13) . . . . ?
C065 C040 C013 C089 2.1(7) . . . . ?
C065 C040 C013 C030 -178.5(5) . . . . ?
C231 C171 C158 C086 174.8(6) . . . . ?
C231 C171 C204 C200 -175.9(7) . . . . ?
C229 C214 C193 C128 -176.4(7) . . . . ?
C229 C214 C217 C203 178.1(7) . . . . ?
C096 C048 C089 C013 2.2(7) . . . . ?
C096 C048 C089 C053 -179.9(5) . . . . ?
C096 C065 C040 C013 -0.2(7) . . . . ?
C040 C065 C096 C048 -0.8(7) . . . . ?
C040 C013 C089 C048 -3.1(7) . . . . ?
C040 C013 C089 C053 178.7(4) . . . . ?
C040 C013 C030 C033 125.6(5) . . . . ?
C040 C013 C030 C068 -123.6(5) . . . . ?
C040 C013 C030 C138 -1.6(7) . . . . ?
C171 C158 C086 C115 -175.2(5) . . . . ?
C171 C158 C086 C119 1.8(8) . . . . ?
C171 C204 C200 C119 0.8(11) . . . . ?
C171 C204 C200 C239 179.8(7) . . . . ?
C214 C193 C128 C184 -0.2(10) . . . . ?
C214 C193 C128 C186 176.8(6) . . . . ?
C214 C217 C203 C184 -2.8(11) . . . . ?
C214 C217 C203 C172 -176.8(6) . . . . ?
C013 C089 C053 C010 57.4(5) . . . . ?
C013 C089 C053 C049 -55.1(5) . . . . ?
C013 C030 C033 C010 53.8(5) . . . . ?
C013 C030 C033 C045 -126.4(5) . . . . ?
C013 C030 C068 C049 -56.5(5) . . . . ?
C013 C030 C068 C063 122.8(5) . . . . ?
C013 C030 C138 O215 -59.0(7) . . . . ?
C013 C030 C138 O246 72.5(7) . . . . ?
C158 C171 C204 C200 0.3(10) . . . . ?
C158 C086 C115 N022 17.6(8) . . . . ?
C158 C086 C115 O031 -164.9(5) . . . . ?
C158 C086 C119 C200 -0.6(9) . . . . ?
C204 C171 C158 C086 -1.6(9) . . . . ?
C204 C200 C119 C086 -0.6(10) . . . . ?
C204 C200 C239 C10 -55.7(11) . . . . ?
C204 C200 C239 C28 179.9(8) . . . . ?
C204 C200 C239 C34 62.0(10) . . . . ?
C204 C200 C239 C10A -7.9(16) . . . . ?
C204 C200 C239 C34A 125.4(11) . . . . ?
C204 C200 C239 C28A -126.2(12) . . . . ?
C193 C214 C217 C203 2.8(11) . . . . ?
C193 C128 C184 C203 0.3(9) . . . . ?
C193 C128 C186 C15 -91.6(9) . . . . ?
C193 C128 C186 C11 151.1(9) . . . . ?
C193 C128 C186 C30 35.1(11) . . . . ?
C217 C214 C193 C128 -1.3(11) . . . . ?
C217 C203 C184 C128 1.3(10) . . . . ?
C217 C203 C172 O160 28.4(10) . . . . ?
C217 C203 C172 N029 -152.4(6) . . . . ?
C089 C048 C096 C065 -0.3(8) . . . . ?
C089 C013 C030 C033 -55.0(5) . . . . ?
C089 C013 C030 C068 55.8(5) . . . . ?
C089 C013 C030 C138 177.8(4) . . . . ?
C089 C053 C010 C033 -58.6(5) . . . . ?
C089 C053 C010 C120 120.1(6) . . . . ?
C089 C053 C049 C068 54.6(5) . . . . ?
C089 C053 C049 C082 -126.7(5) . . . . ?
C030 C013 C089 C048 177.4(4) . . . . ?
C030 C013 C089 C053 -0.8(6) . . . . ?
C030 C033 C010 C053 2.7(6) . . . . ?
C030 C033 C010 C120 -176.1(5) . . . . ?
C030 C033 C045 C088 178.2(5) . . . . ?
C030 C068 C049 C053 1.7(5) . . . . ?
C030 C068 C049 C082 -177.1(4) . . . . ?
C030 C068 C063 C038 178.7(4) . . . . ?
C086 C115 N022 C038 174.0(5) . . . . ?
C203 C172 N029 C088 -171.6(5) . . . . ?
C053 C010 C120 C130 178.8(5) . . . . ?
C053 C049 C082 C142 178.9(5) . . . . ?
C033 C030 C068 C049 55.0(5) . . . . ?
C033 C030 C068 C063 -125.7(5) . . . . ?
C033 C030 C138 O215 178.5(6) . . . . ?
C033 C030 C138 O246 -50.0(8) . . . . ?
C033 C010 C120 C130 -2.5(8) . . . . ?
C033 C045 C088 N029 179.0(5) . . . . ?
C033 C045 C088 C130 -1.5(8) . . . . ?
C068 C030 C033 C010 -57.3(5) . . . . ?
C068 C030 C033 C045 122.6(5) . . . . ?
C068 C030 C138 O215 59.7(7) . . . . ?
C068 C030 C138 O246 -168.8(6) . . . . ?
C068 C049 C082 C142 -2.5(7) . . . . ?
C068 C063 C038 N022 179.9(4) . . . . ?
C068 C063 C038 C142 -0.4(7) . . . . ?
C138 C030 C033 C010 -179.4(4) . . . . ?
C138 C030 C033 C045 0.5(7) . . . . ?
C138 C030 C068 C049 179.5(4) . . . . ?
C138 C030 C068 C063 -1.2(7) . . . . ?
C115 C086 C119 C200 176.4(6) . . . . ?
C115 N022 C038 C063 -143.8(5) . . . . ?
C115 N022 C038 C142 36.6(8) . . . . ?
C119 C086 C115 N022 -159.3(5) . . . . ?
C119 C086 C115 O031 18.1(8) . . . . ?
C119 C200 C239 C10 123.3(9) . . . . ?
C119 C200 C239 C28 -1.0(11) . . . . ?
C119 C200 C239 C34 -119.0(9) . . . . ?
C119 C200 C239 C10A 171.2(14) . . . . ?
C119 C200 C239 C34A -55.5(12) . . . . ?
C119 C200 C239 C28A 52.9(13) . . . . ?
C239 C200 C119 C086 -179.7(6) . . . . ?
C184 C128 C186 C15 85.3(9) . . . . ?
C184 C128 C186 C11 -32.0(10) . . . . ?
C184 C128 C186 C30 -148.0(9) . . . . ?
C184 C203 C172 O160 -145.4(7) . . . . ?
C184 C203 C172 N029 33.8(9) . . . . ?
C186 C128 C184 C203 -176.7(6) . . . . ?
C172 C203 C184 C128 174.8(6) . . . . ?
C172 N029 C088 C045 -27.6(9) . . . . ?
C172 N029 C088 C130 153.0(6) . . . . ?
C010 C053 C049 C068 -57.2(5) . . . . ?
C010 C053 C049 C082 121.4(5) . . . . ?
C010 C033 C045 C088 -1.9(7) . . . . ?
C010 C120 C130 C088 -1.0(9) . . . . ?
C049 C053 C010 C033 54.6(5) . . . . ?
C049 C053 C010 C120 -126.6(5) . . . . ?
C049 C068 C063 C038 -2.0(7) . . . . ?
C049 C082 C142 C038 0.1(7) . . . . ?
C045 C033 C010 C053 -177.2(4) . . . . ?
C045 C033 C010 C120 4.0(7) . . . . ?
C045 C088 C130 C120 3.1(9) . . . . ?
C063 C068 C049 C053 -177.7(4) . . . . ?
C063 C068 C049 C082 3.6(7) . . . . ?
C063 C038 C142 C082 1.4(7) . . . . ?
N022 C038 C142 C082 -178.9(5) . . . . ?
O031 C115 N022 C038 -3.5(8) . . . . ?
O160 C172 N029 C088 7.5(11) . . . . ?
N029 C088 C130 C120 -177.4(5) . . . . ?

loop_
_smtbx_masks_void_nr
_smtbx_masks_void_average_x
_smtbx_masks_void_average_y
_smtbx_masks_void_average_z
_smtbx_masks_void_volume
_smtbx_masks_void_count_electrons
_smtbx_masks_void_content
1 -0.874 -0.845 -0.914 5262.7 1048.6 '24 C2H6SO'
